data_4133898
loop_
_publ_author_name
'Yonesato, Kentaro'
'Ito, Hiroyasu'
'Itakura, Hiroyuki'
'Yokogawa, Daisuke'
'Kikuchi, Takashi'
'Mizuno, Noritaka'
'Yamaguchi, Kazuya'
'Suzuki, Kosuke'

_publ_section_title
;
 Controlled Assembly Synthesis of Atomically Precise Ultrastable Silver
 Nanoclusters with Polyoxometalates.
;
_journal_issue 50
_journal_name_full 'Journal of the American Chemical Society'
_journal_page_first 19550
_journal_page_last 19554
_journal_paper_doi 10.1021/jacs.9b10569
_journal_volume 141
_journal_year 2019
_chemical_formula_sum 'C148 H328 Ag29 N14 O236 Si6 W54'
_chemical_formula_weight 19304.89
_space_group_crystal_system triclinic
_space_group_IT_number 2
_space_group_name_Hall '-P 1'
_space_group_name_H-M_alt 'P -1'
_atom_sites_solution_hydrogens geom
_audit_creation_method SHELXL-2018/3
_cell_angle_alpha 83.5033(5)
_cell_angle_beta 68.9814(6)
_cell_angle_gamma 69.7620(6)
_cell_formula_units_Z 2
_cell_length_a 27.7691(2)
_cell_length_b 33.0762(2)
_cell_length_c 35.0235(2)
_cell_measurement_reflns_used 185057
_cell_measurement_temperature 123(2)
_cell_measurement_theta_max 31.1500
_cell_measurement_theta_min 2.3000
_cell_volume 28172.5(3)
_computing_cell_refinement 'CrysAlisPro 1.171.40.53 (Rigaku OD, 2019)'
_computing_data_collection 'CrysAlisPro 1.171.40.53 (Rigaku OD, 2019)'
_computing_data_reduction 'CrysAlisPro 1.171.40.53 (Rigaku OD, 2019)'
_computing_structure_refinement 'SHELXL-2018/3 (Sheldrick, 2018)'
_computing_structure_solution 'SHELXS-2013/1 (Sheldrick, 2013)'
_diffrn_ambient_temperature 123(2)
_diffrn_detector 'CCD plate'
_diffrn_measured_fraction_theta_full 0.997
_diffrn_measured_fraction_theta_max 0.993
_diffrn_measurement_device 'abstract diffractometer'
_diffrn_measurement_device_type 'dtrek-CrysAlisPro-abstract goniometer imported rigaku-d*trek images'
_diffrn_measurement_method '\w scans'
_diffrn_radiation_monochromator graphite
_diffrn_radiation_probe x-ray
_diffrn_radiation_type MoK\a
_diffrn_radiation_wavelength 0.71073
_diffrn_reflns_av_R_equivalents 0.0519
_diffrn_reflns_av_unetI/netI 0.0706
_diffrn_reflns_Laue_measured_fraction_full 0.997
_diffrn_reflns_Laue_measured_fraction_max 0.993
_diffrn_reflns_limit_h_max 37
_diffrn_reflns_limit_h_min -37
_diffrn_reflns_limit_k_max 41
_diffrn_reflns_limit_k_min -44
_diffrn_reflns_limit_l_max 46
_diffrn_reflns_limit_l_min -46
_diffrn_reflns_number 353222
_diffrn_reflns_point_group_measured_fraction_full 0.997
_diffrn_reflns_point_group_measured_fraction_max 0.993
_diffrn_reflns_theta_full 25.242
_diffrn_reflns_theta_max 28.283
_diffrn_reflns_theta_min 1.968
_diffrn_source 'fine-focus sealed X-ray tube'
_diffrn_source_type 'Enhance (Mo) X-ray Source'
_exptl_absorpt_coefficient_mu 12.027
_exptl_absorpt_correction_T_max 1.00000
_exptl_absorpt_correction_T_min 0.37299
_exptl_absorpt_correction_type multi-scan
_exptl_absorpt_process_details
;
CrysAlisPro 1.171.40.53 (Rigaku Oxford Diffraction, 2019)
Empirical absorption correction using spherical harmonics,
 implemented in SCALE3 ABSPACK scaling algorithm.
;
_exptl_crystal_colour Green
_exptl_crystal_density_diffrn 2.276
_exptl_crystal_density_method 'Not measured'
_exptl_crystal_description Plate
_exptl_crystal_F_000 17290
_exptl_crystal_size_max 0.050
_exptl_crystal_size_mid 0.030
_exptl_crystal_size_min 0.010
_refine_diff_density_max 3.605
_refine_diff_density_min -5.288
_refine_diff_density_rms 0.343
_refine_ls_extinction_method none
_refine_ls_goodness_of_fit_ref 1.012
_refine_ls_hydrogen_treatment constr
_refine_ls_matrix_type full
_refine_ls_number_parameters 4414
_refine_ls_number_reflns 138855
_refine_ls_number_restraints 1441
_refine_ls_restrained_S_all 1.010
_refine_ls_R_factor_all 0.1084
_refine_ls_R_factor_gt 0.0622
_refine_ls_shift/su_max 0.002
_refine_ls_shift/su_mean 0.000
_refine_ls_structure_factor_coef Fsqd
_refine_ls_weighting_details 'w=1/[\s^2^(Fo^2^)+(0.0613P)^2^+1087.7488P] where P=(Fo^2^+2Fc^2^)/3'
_refine_ls_weighting_scheme calc
_refine_ls_wR_factor_gt 0.1449
_refine_ls_wR_factor_ref 0.1734
_reflns_Friedel_coverage 0.000
_reflns_number_gt 88754
_reflns_number_total 138855
_reflns_threshold_expression 'I > 2\s(I)'
_cod_data_source_file ja9b10569_si_002.cif
_cod_data_source_block Ag27
_cod_database_code 4133898
_shelx_shelxl_version_number 2018/3
_shelx_space_group_comment
;
The symmetry employed for this shelxl refinement is uniquely defined
by the following loop, which should always be used as a source of
symmetry information in preference to the above space-group names.
They are only intended as comments.
;
_shelx_estimated_absorpt_t_min 0.585
_shelx_estimated_absorpt_t_max 0.889

loop_
_space_group_symop_operation_xyz
'x, y, z'
'-x, -y, -z'

loop_
_atom_site_label
_atom_site_type_symbol
_atom_site_fract_x
_atom_site_fract_y
_atom_site_fract_z
_atom_site_U_iso_or_equiv
_atom_site_adp_type
_atom_site_occupancy
_atom_site_site_symmetry_order
_atom_site_calc_flag
_atom_site_refinement_flags_posn
_atom_site_refinement_flags_adp
_atom_site_refinement_flags_occupancy
_atom_site_disorder_assembly
_atom_site_disorder_group
N1 N 0.6939(6) 0.4002(4) 0.5285(4) 0.041(3) Uani 1 1 d . . . . .
C111 C 0.7118(7) 0.4209(5) 0.5550(4) 0.034(3) Uani 1 1 d . . . . .
H11A H 0.706358 0.406213 0.581749 0.041 Uiso 1 1 calc R U . . .
H11B H 0.688113 0.451385 0.560211 0.041 Uiso 1 1 calc R U . . .
C112 C 0.7723(8) 0.4193(8) 0.5363(7) 0.068(6) Uani 1 1 d . . . . .
H11C H 0.796107 0.390087 0.525096 0.081 Uiso 1 1 calc R U . . .
H11D H 0.776545 0.440194 0.513805 0.081 Uiso 1 1 calc R U . . .
C113 C 0.7878(10) 0.4303(10) 0.5697(9) 0.093(9) Uani 1 1 d . . . . .
H11E H 0.764936 0.460186 0.579150 0.112 Uiso 1 1 calc R U . . .
H11F H 0.779078 0.411058 0.593078 0.112 Uiso 1 1 calc R U . . .
C114 C 0.8465(16) 0.4267(12) 0.5581(12) 0.143(15) Uani 1 1 d . . . . .
H11G H 0.852724 0.434421 0.581659 0.215 Uiso 1 1 calc R U . . .
H11H H 0.869638 0.396964 0.549460 0.215 Uiso 1 1 calc R U . . .
H11I H 0.855463 0.446205 0.535500 0.215 Uiso 1 1 calc R U . . .
C121 C 0.6998(8) 0.4219(5) 0.4859(5) 0.046(4) Uani 1 1 d . . . . .
H12A H 0.737386 0.422977 0.473186 0.055 Uiso 1 1 calc R U . . .
H12B H 0.694560 0.403666 0.468153 0.055 Uiso 1 1 calc R U . . .
C122 C 0.6604(10) 0.4663(6) 0.4876(6) 0.066(7) Uani 1 1 d . . . . .
H12C H 0.656913 0.482416 0.511115 0.079 Uiso 1 1 calc R U . . .
H12D H 0.623940 0.464948 0.491180 0.079 Uiso 1 1 calc R U . . .
C123 C 0.6813(10) 0.4895(7) 0.4472(6) 0.070(7) Uani 1 1 d . . . . .
H12E H 0.693631 0.469684 0.423940 0.084 Uiso 1 1 calc R U . . .
H12F H 0.650665 0.514742 0.444414 0.084 Uiso 1 1 calc R U . . .
C124 C 0.7275(14) 0.5045(10) 0.4450(10) 0.112(10) Uani 1 1 d . U . . .
H12G H 0.738851 0.518920 0.418902 0.168 Uiso 1 1 calc R U . . .
H12H H 0.715413 0.524795 0.467596 0.168 Uiso 1 1 calc R U . . .
H12I H 0.758416 0.479699 0.447105 0.168 Uiso 1 1 calc R U . . .
C131 C 0.7281(7) 0.3518(6) 0.5203(5) 0.043(4) Uani 1 1 d . . . . .
H13A H 0.714013 0.339545 0.503708 0.051 Uiso 1 1 calc R U . . .
H13B H 0.766361 0.349403 0.503810 0.051 Uiso 1 1 calc R U . . .
C132 C 0.7278(10) 0.3257(6) 0.5573(6) 0.061(6) Uani 1 1 d . . . . .
H13C H 0.689505 0.330760 0.575573 0.073 Uiso 1 1 calc R U . . .
H13D H 0.746439 0.335263 0.572156 0.073 Uiso 1 1 calc R U . . .
C133 C 0.7555(14) 0.2783(10) 0.5481(8) 0.106(11) Uani 1 1 d . . . . .
H13E H 0.757371 0.263523 0.573971 0.127 Uiso 1 1 calc R U . . .
H13F H 0.731653 0.268020 0.539076 0.127 Uiso 1 1 calc R U . . .
C134 C 0.8080(14) 0.2647(11) 0.5188(10) 0.120(11) Uani 1 1 d . U . . .
H13G H 0.820946 0.233245 0.515839 0.180 Uiso 1 1 calc R U . . .
H13H H 0.806959 0.277910 0.492464 0.180 Uiso 1 1 calc R U . . .
H13I H 0.832797 0.273392 0.527523 0.180 Uiso 1 1 calc R U . . .
C141 C 0.6331(7) 0.4061(7) 0.5529(6) 0.052(5) Uani 1 1 d . . . . .
H14A H 0.629535 0.395476 0.580973 0.062 Uiso 1 1 calc R U . . .
H14B H 0.611730 0.437266 0.554843 0.062 Uiso 1 1 calc R U . . .
C142 C 0.6087(9) 0.3823(9) 0.5333(7) 0.074(7) Uani 1 1 d . . . . .
H14C H 0.625599 0.350665 0.534679 0.089 Uiso 1 1 calc R U . . .
H14D H 0.614701 0.390365 0.504252 0.089 Uiso 1 1 calc R U . . .
C143 C 0.5469(10) 0.3965(9) 0.5585(7) 0.078(8) Uani 1 1 d . . . . .
H14E H 0.531542 0.428300 0.557967 0.093 Uiso 1 1 calc R U . . .
H14F H 0.528388 0.384465 0.545541 0.093 Uiso 1 1 calc R U . . .
C144 C 0.5348(12) 0.3823(9) 0.6023(8) 0.094(9) Uani 1 1 d . . . . .
H14G H 0.495178 0.392266 0.616677 0.141 Uiso 1 1 calc R U . . .
H14H H 0.549043 0.350814 0.603219 0.141 Uiso 1 1 calc R U . . .
H14I H 0.552200 0.394681 0.615654 0.141 Uiso 1 1 calc R U . . .
N2 N 1.3209(7) 0.5253(6) 0.1232(5) 0.056(4) Uani 1 1 d . . . . .
C211 C 1.2955(9) 0.5002(8) 0.1603(7) 0.068(6) Uani 1 1 d . U . . .
H21A H 1.324181 0.473174 0.162623 0.082 Uiso 1 1 calc R U . . .
H21B H 1.282960 0.517617 0.185348 0.082 Uiso 1 1 calc R U . . .
C212 C 1.2478(11) 0.4891(9) 0.1584(8) 0.086(6) Uani 1 1 d . U . . .
H21C H 1.261768 0.466250 0.137427 0.104 Uiso 1 1 calc R U . . .
H21D H 1.222950 0.514854 0.149694 0.104 Uiso 1 1 calc R U . . .
C213 C 1.2151(11) 0.4737(9) 0.1993(8) 0.091(7) Uani 1 1 d . U . . .
H21E H 1.194337 0.498720 0.218250 0.109 Uiso 1 1 calc R U . . .
H21F H 1.188189 0.463395 0.194506 0.109 Uiso 1 1 calc R U . . .
C214 C 1.2472(12) 0.4391(11) 0.2197(10) 0.112(11) Uani 1 1 d . U . . .
H21G H 1.222486 0.431751 0.245324 0.168 Uiso 1 1 calc R U . . .
H21H H 1.267052 0.413636 0.201721 0.168 Uiso 1 1 calc R U . . .
H21I H 1.273218 0.449068 0.225537 0.168 Uiso 1 1 calc R U . . .
C221 C 1.3762(12) 0.5240(11) 0.1275(9) 0.103(8) Uani 1 1 d . U . . .
H22A H 1.367397 0.543006 0.150695 0.124 Uiso 1 1 calc R U . . .
H22B H 1.395292 0.494315 0.134219 0.124 Uiso 1 1 calc R U . . .
C222 C 1.4156(11) 0.5384(12) 0.0885(11) 0.121(8) Uani 1 1 d D U . . .
H22C H 1.404227 0.570262 0.087245 0.145 Uiso 1 1 calc R U . . .
H22D H 1.415047 0.527372 0.063594 0.145 Uiso 1 1 calc R U . . .
C223 C 1.4747(11) 0.5196(12) 0.0911(9) 0.121(9) Uani 1 1 d D U . . .
H22E H 1.476686 0.532884 0.114130 0.145 Uiso 1 1 calc R U . . .
H22F H 1.485161 0.487962 0.094787 0.145 Uiso 1 1 calc R U . . .
C224 C 1.5123(13) 0.5309(14) 0.0497(11) 0.159(16) Uani 1 1 d D U . . .
H22G H 1.550163 0.520063 0.049124 0.238 Uiso 1 1 calc R U . . .
H22H H 1.509463 0.517650 0.027333 0.238 Uiso 1 1 calc R U . . .
H22I H 1.501041 0.562290 0.046555 0.238 Uiso 1 1 calc R U . . .
C231 C 1.3311(12) 0.5067(9) 0.0831(8) 0.106(9) Uani 1 1 d D U . . .
H23A H 1.340830 0.526871 0.060851 0.128 Uiso 1 1 calc R U . . .
H23B H 1.297817 0.501987 0.083102 0.128 Uiso 1 1 calc R U . . .
C232 C 1.3782(15) 0.4638(10) 0.0764(9) 0.154(10) Uani 1 1 d D U . . .
H23C H 1.364491 0.441153 0.092793 0.184 Uiso 1 1 calc R U . . .
H23D H 1.406613 0.466653 0.085701 0.184 Uiso 1 1 calc R U . . .
C233 C 1.4039(13) 0.4503(12) 0.0302(10) 0.168(12) Uani 1 1 d D U . . .
H23E H 1.403846 0.476074 0.012871 0.202 Uiso 1 1 calc R U . . .
H23F H 1.442146 0.430949 0.023982 0.202 Uiso 1 1 calc R U . . .
C234 C 1.370(2) 0.4269(18) 0.0212(14) 0.24(3) Uani 1 1 d D U . . .
H23G H 1.385608 0.418162 -0.007687 0.355 Uiso 1 1 calc R U . . .
H23H H 1.370417 0.401257 0.038345 0.355 Uiso 1 1 calc R U . . .
H23I H 1.332239 0.446237 0.027269 0.355 Uiso 1 1 calc R U . . .
C241 C 1.2820(11) 0.5707(8) 0.1252(8) 0.091(7) Uani 1 1 d D U . . .
H24A H 1.299605 0.586296 0.101493 0.109 Uiso 1 1 calc R U . . .
H24B H 1.249159 0.569097 0.121180 0.109 Uiso 1 1 calc R U . . .
C242 C 1.2635(13) 0.5970(11) 0.1610(11) 0.137(9) Uani 1 1 d D U . . .
H24C H 1.293420 0.607320 0.159898 0.165 Uiso 1 1 calc R U . . .
H24D H 1.257518 0.578272 0.185215 0.165 Uiso 1 1 calc R U . . .
C243 C 1.2112(15) 0.6364(9) 0.1681(11) 0.149(11) Uani 1 1 d D U . . .
H24E H 1.218521 0.662286 0.172894 0.179 Uiso 1 1 calc R U . . .
H24F H 1.200824 0.641252 0.143290 0.179 Uiso 1 1 calc R U . . .
C244 C 1.1638(17) 0.630(2) 0.205(2) 0.37(5) Uani 1 1 d D U . . .
H24G H 1.131168 0.655367 0.208702 0.552 Uiso 1 1 calc R U . . .
H24H H 1.156105 0.604501 0.200030 0.552 Uiso 1 1 calc R U . . .
H24I H 1.173786 0.625516 0.229606 0.552 Uiso 1 1 calc R U . . .
N3 N 1.0505(10) 0.5149(8) 0.1126(7) 0.090(7) Uani 1 1 d . . . . .
C311 C 1.0402(13) 0.4756(9) 0.1360(10) 0.100(8) Uani 1 1 d . U . . .
H31A H 1.020198 0.483873 0.165237 0.121 Uiso 1 1 calc R U . . .
H31B H 1.016065 0.466924 0.126023 0.121 Uiso 1 1 calc R U . . .
C312 C 1.0887(14) 0.4380(9) 0.1334(11) 0.117(8) Uani 1 1 d D U . . .
H31C H 1.109240 0.442809 0.149406 0.140 Uiso 1 1 calc R U . . .
H31D H 1.113151 0.431543 0.104597 0.140 Uiso 1 1 calc R U . . .
C313 C 1.0661(14) 0.4017(10) 0.1512(11) 0.123(9) Uani 1 1 d D U . . .
H31E H 1.028330 0.409903 0.151124 0.147 Uiso 1 1 calc R U . . .
H31F H 1.064738 0.397314 0.179950 0.147 Uiso 1 1 calc R U . . .
C314 C 1.101(2) 0.3591(11) 0.1272(17) 0.26(3) Uani 1 1 d D U . . .
H31G H 1.084522 0.336658 0.139870 0.383 Uiso 1 1 calc R U . . .
H31H H 1.101561 0.363003 0.098856 0.383 Uiso 1 1 calc R U . . .
H31I H 1.137972 0.350414 0.127684 0.383 Uiso 1 1 calc R U . . .
C321 C 0.9973(11) 0.5469(7) 0.1191(9) 0.092(7) Uani 1 1 d D U . . .
H32A H 0.978178 0.551720 0.148936 0.110 Uiso 1 1 calc R U . . .
H32B H 0.976078 0.534918 0.108817 0.110 Uiso 1 1 calc R U . . .
C322 C 0.9964(11) 0.5899(9) 0.0994(10) 0.117(8) Uani 1 1 d D U . . .
H32C H 1.006007 0.586768 0.069569 0.140 Uiso 1 1 calc R U . . .
H32D H 1.024629 0.598779 0.103787 0.140 Uiso 1 1 calc R U . . .
C323 C 0.9405(13) 0.6259(8) 0.1161(11) 0.137(10) Uani 1 1 d D U . . .
H32E H 0.924681 0.622744 0.146057 0.164 Uiso 1 1 calc R U . . .
H32F H 0.945993 0.654304 0.111000 0.164 Uiso 1 1 calc R U . . .
C324 C 0.9002(17) 0.624(2) 0.096(2) 0.30(4) Uani 1 1 d D U . . .
H32G H 0.865392 0.647396 0.107219 0.445 Uiso 1 1 calc R U . . .
H32H H 0.915443 0.627868 0.066318 0.445 Uiso 1 1 calc R U . . .
H32I H 0.894142 0.596324 0.101359 0.445 Uiso 1 1 calc R U . . .
C331 C 1.0823(14) 0.5059(11) 0.0692(10) 0.112(9) Uani 1 1 d . U . . .
H33A H 1.118787 0.484966 0.066790 0.134 Uiso 1 1 calc R U . . .
H33B H 1.087705 0.532880 0.056094 0.134 Uiso 1 1 calc R U . . .
C332 C 1.0566(16) 0.4877(13) 0.0449(12) 0.133(9) Uani 1 1 d . U . . .
H33C H 1.044277 0.464004 0.060364 0.160 Uiso 1 1 calc R U . . .
H33D H 1.024514 0.510664 0.041250 0.160 Uiso 1 1 calc R U . . .
C333 C 1.0999(18) 0.4707(14) 0.0027(13) 0.145(11) Uani 1 1 d D U . . .
H33E H 1.108234 0.495075 -0.014375 0.175 Uiso 1 1 calc R U . . .
H33F H 1.134053 0.450843 0.006157 0.175 Uiso 1 1 calc R U . . .
C334 C 1.077(3) 0.447(2) -0.018(2) 0.32(4) Uani 1 1 d D U . . .
H33G H 1.103971 0.435944 -0.045115 0.475 Uiso 1 1 calc R U . . .
H33H H 1.069036 0.422740 -0.001290 0.475 Uiso 1 1 calc R U . . .
H33I H 1.043300 0.466829 -0.021756 0.475 Uiso 1 1 calc R U . . .
C341 C 1.0827(12) 0.5306(10) 0.1303(7) 0.093(7) Uani 1 1 d D U . . .
H34A H 1.089145 0.556312 0.114922 0.111 Uiso 1 1 calc R U . . .
H34B H 1.118827 0.507986 0.125371 0.111 Uiso 1 1 calc R U . . .
C342 C 1.0583(12) 0.5421(10) 0.1753(8) 0.095(7) Uani 1 1 d D U . . .
H34C H 1.056594 0.515641 0.191319 0.114 Uiso 1 1 calc R U . . .
H34D H 1.020431 0.562143 0.181350 0.114 Uiso 1 1 calc R U . . .
C343 C 1.0906(12) 0.5630(11) 0.1892(7) 0.110(9) Uani 1 1 d D U . . .
H34E H 1.128955 0.543648 0.181815 0.132 Uiso 1 1 calc R U . . .
H34F H 1.090504 0.590303 0.174359 0.132 Uiso 1 1 calc R U . . .
C344 C 1.0676(14) 0.5723(11) 0.2350(7) 0.139(14) Uani 1 1 d D U . . .
H34G H 1.089813 0.585618 0.242104 0.209 Uiso 1 1 calc R U . . .
H34H H 1.029856 0.591970 0.242436 0.209 Uiso 1 1 calc R U . . .
H34I H 1.068326 0.545292 0.249896 0.209 Uiso 1 1 calc R U . . .
N4 N 0.4854(8) 0.2426(8) 0.5971(5) 0.078(6) Uani 1 1 d D . . . .
C411 C 0.4490(14) 0.2371(12) 0.6389(9) 0.116(9) Uani 1 1 d D U . . .
H41D H 0.444826 0.259664 0.657200 0.139 Uiso 1 1 calc R U . . .
H41E H 0.466106 0.208730 0.649412 0.139 Uiso 1 1 calc R U . . .
C412 C 0.3904(16) 0.2398(15) 0.6398(12) 0.155(12) Uani 1 1 d D U . . .
H41F H 0.373260 0.267411 0.628134 0.186 Uiso 1 1 calc R U . . .
H41G H 0.393365 0.215844 0.623592 0.186 Uiso 1 1 calc R U . . .
C413 C 0.355(2) 0.2367(17) 0.6857(13) 0.188(14) Uani 1 1 d D U . . .
H41H H 0.373628 0.210238 0.698174 0.225 Uiso 1 1 calc R U . . .
H41I H 0.349161 0.262069 0.701573 0.225 Uiso 1 1 calc R U . . .
C414 C 0.302(2) 0.235(2) 0.684(2) 0.28(2) Uani 1 1 d D U . . .
H41J H 0.277401 0.233500 0.711845 0.417 Uiso 1 1 calc R U . . .
H41K H 0.284992 0.261799 0.671265 0.417 Uiso 1 1 calc R U . . .
H41L H 0.309289 0.210330 0.667890 0.417 Uiso 1 1 calc R U . . .
C421 C 0.4962(13) 0.2045(10) 0.5749(9) 0.093(7) Uani 1 1 d . U . . .
H42D H 0.461964 0.206640 0.570783 0.112 Uiso 1 1 calc R U . . .
H42E H 0.503944 0.179618 0.592901 0.112 Uiso 1 1 calc R U . . .
C422 C 0.5414(14) 0.1935(9) 0.5339(10) 0.111(8) Uani 1 1 d D U . . .
H42F H 0.574947 0.194562 0.536982 0.133 Uiso 1 1 calc R U . . .
H42G H 0.531536 0.216530 0.514622 0.133 Uiso 1 1 calc R U . . .
C423 C 0.5553(15) 0.1504(11) 0.5139(10) 0.122(9) Uani 1 1 d D U . . .
H42H H 0.521427 0.147937 0.512521 0.146 Uiso 1 1 calc R U . . .
H42I H 0.580578 0.150135 0.485437 0.146 Uiso 1 1 calc R U . . .
C424 C 0.581(2) 0.1114(9) 0.5357(12) 0.181(19) Uani 1 1 d D U . . .
H42J H 0.588946 0.085140 0.521017 0.272 Uiso 1 1 calc R U . . .
H42K H 0.615435 0.113070 0.536545 0.272 Uiso 1 1 calc R U . . .
H42L H 0.556184 0.110869 0.563675 0.272 Uiso 1 1 calc R U . . .
C431 C 0.4604(11) 0.2824(7) 0.5728(8) 0.082(7) Uani 1 1 d D U . . .
H43A H 0.487465 0.281224 0.544993 0.098 Uiso 1 1 calc R U . . .
H43B H 0.427836 0.279018 0.569873 0.098 Uiso 1 1 calc R U . . .
C432 C 0.4435(13) 0.3274(9) 0.5910(10) 0.123(9) Uani 1 1 d D U . . .
H43C H 0.476051 0.332052 0.592532 0.147 Uiso 1 1 calc R U . . .
H43D H 0.417085 0.328905 0.619139 0.147 Uiso 1 1 calc R U . . .
C433 C 0.4172(13) 0.3636(8) 0.5652(11) 0.135(10) Uani 1 1 d D U . . .
H43E H 0.417691 0.391478 0.572391 0.162 Uiso 1 1 calc R U . . .
H43F H 0.438937 0.357690 0.535790 0.162 Uiso 1 1 calc R U . . .
C434 C 0.3581(13) 0.3666(14) 0.5727(13) 0.170(16) Uani 1 1 d D U . . .
H43G H 0.342547 0.389710 0.556024 0.255 Uiso 1 1 calc R U . . .
H43H H 0.357559 0.339180 0.565104 0.255 Uiso 1 1 calc R U . . .
H43I H 0.336333 0.372937 0.601671 0.255 Uiso 1 1 calc R U . . .
C441 C 0.5384(14) 0.2445(11) 0.6007(11) 0.114(9) Uani 1 1 d . U . . .
H44A H 0.563364 0.247666 0.572904 0.136 Uiso 1 1 calc R U . . .
H44B H 0.529281 0.270558 0.616734 0.136 Uiso 1 1 calc R U . . .
C442 C 0.5690(18) 0.2050(15) 0.6208(15) 0.169(13) Uani 1 1 d D U . . .
H44C H 0.577322 0.178363 0.605796 0.203 Uiso 1 1 calc R U . . .
H44D H 0.545879 0.202607 0.649433 0.203 Uiso 1 1 calc R U . . .
C443 C 0.6227(18) 0.2104(18) 0.6197(16) 0.197(15) Uani 1 1 d D U . . .
H44E H 0.616021 0.241637 0.621847 0.237 Uiso 1 1 calc R U . . .
H44F H 0.630463 0.196800 0.644435 0.237 Uiso 1 1 calc R U . . .
C444 C 0.674(2) 0.192(2) 0.5826(17) 0.26(2) Uani 1 1 d D U . . .
H44G H 0.705071 0.198091 0.585975 0.383 Uiso 1 1 calc R U . . .
H44H H 0.682980 0.161214 0.580365 0.383 Uiso 1 1 calc R U . . .
H44I H 0.668468 0.206266 0.557669 0.383 Uiso 1 1 calc R U . . .
N5 N 1.1274(8) -0.0060(6) 0.0896(5) 0.069(5) Uani 1 1 d D . . . .
C511 C 1.1691(13) -0.0509(9) 0.0918(9) 0.098(8) Uani 1 1 d . U . . .
H51A H 1.165040 -0.072113 0.076330 0.118 Uiso 1 1 calc R U . . .
H51B H 1.206553 -0.049650 0.078694 0.118 Uiso 1 1 calc R U . . .
C512 C 1.1612(13) -0.0659(9) 0.1353(9) 0.101(7) Uani 1 1 d . U . . .
H51C H 1.161070 -0.043601 0.152014 0.121 Uiso 1 1 calc R U . . .
H51D H 1.125946 -0.071437 0.147626 0.121 Uiso 1 1 calc R U . . .
C513 C 1.2063(14) -0.1053(10) 0.1339(9) 0.103(8) Uani 1 1 d D U . . .
H51E H 1.241181 -0.099136 0.121832 0.123 Uiso 1 1 calc R U . . .
H51F H 1.206855 -0.126770 0.116143 0.123 Uiso 1 1 calc R U . . .
C514 C 1.202(3) -0.125(2) 0.1775(13) 0.29(4) Uani 1 1 d D U . . .
H51G H 1.232643 -0.150997 0.175349 0.436 Uiso 1 1 calc R U . . .
H51H H 1.201776 -0.103564 0.195010 0.436 Uiso 1 1 calc R U . . .
H51I H 1.167470 -0.131182 0.189325 0.436 Uiso 1 1 calc R U . . .
C521 C 1.1428(11) 0.0053(9) 0.0445(7) 0.080(7) Uani 1 1 d . U . . .
H52A H 1.180317 0.006862 0.034901 0.095 Uiso 1 1 calc R U . . .
H52B H 1.143596 -0.018320 0.029117 0.095 Uiso 1 1 calc R U . . .
C522 C 0.8941(16) -0.0467(12) -0.0343(12) 0.133(11) Uani 1 1 d . U . . .
H52C H 0.932224 -0.047250 -0.048530 0.160 Uiso 1 1 calc R U . . .
H52D H 0.889674 -0.070606 -0.045867 0.160 Uiso 1 1 calc R U . . .
C523 C 0.886(2) -0.0569(15) 0.0132(14) 0.157(12) Uani 1 1 d . U . . .
H52E H 0.911789 -0.085600 0.016481 0.188 Uiso 1 1 calc R U . . .
H52F H 0.892642 -0.034776 0.025977 0.188 Uiso 1 1 calc R U . . .
C524 C 0.8320(19) -0.0558(14) 0.0304(13) 0.159(16) Uani 1 1 d . U . . .
H52G H 0.823246 -0.061699 0.059709 0.238 Uiso 1 1 calc R U . . .
H52H H 0.807833 -0.027230 0.026430 0.238 Uiso 1 1 calc R U . . .
H52I H 0.826834 -0.077666 0.017007 0.238 Uiso 1 1 calc R U . . .
C531 C 0.9315(12) 0.0084(10) -0.1085(10) 0.103(9) Uani 1 1 d . U . . .
H53A H 0.956513 -0.021390 -0.108466 0.123 Uiso 1 1 calc R U . . .
H53B H 0.936998 0.016134 -0.137503 0.123 Uiso 1 1 calc R U . . .
C532 C 0.9527(16) 0.0372(13) -0.0921(11) 0.148(12) Uani 1 1 d D U . . .
H53C H 0.964075 0.022386 -0.069027 0.178 Uiso 1 1 calc R U . . .
H53D H 0.922172 0.064107 -0.081114 0.178 Uiso 1 1 calc R U . . .
C533 C 1.0012(14) 0.0494(14) -0.1236(14) 0.182(15) Uani 1 1 d D U . . .
H53E H 1.024042 0.025811 -0.143973 0.218 Uiso 1 1 calc R U . . .
H53F H 1.024247 0.053703 -0.109445 0.218 Uiso 1 1 calc R U . . .
C534 C 0.978(2) 0.0925(16) -0.1459(16) 0.24(2) Uani 1 1 d D U . . .
H53G H 1.008771 0.100310 -0.165811 0.360 Uiso 1 1 calc R U . . .
H53H H 0.955720 0.087968 -0.160020 0.360 Uiso 1 1 calc R U . . .
H53I H 0.955924 0.115786 -0.125582 0.360 Uiso 1 1 calc R U . . .
C541 C 1.1309(8) 0.0279(7) 0.1129(7) 0.069(6) Uani 1 1 d D U . . .
H54A H 1.125424 0.018480 0.141575 0.082 Uiso 1 1 calc R U . . .
H54B H 1.100776 0.054925 0.113250 0.082 Uiso 1 1 calc R U . . .
C542 C 1.1848(9) 0.0373(9) 0.0956(7) 0.091(8) Uani 1 1 d D U . . .
H54C H 1.185565 0.054242 0.070388 0.110 Uiso 1 1 calc R U . . .
H54D H 1.215235 0.009608 0.087958 0.110 Uiso 1 1 calc R U . . .
C543 C 1.1946(14) 0.0619(12) 0.1251(13) 0.178(19) Uani 1 1 d D U . . .
H54E H 1.228850 0.068493 0.111074 0.214 Uiso 1 1 calc R U . . .
H54F H 1.198945 0.043435 0.148803 0.214 Uiso 1 1 calc R U . . .
C544 C 1.1469(18) 0.1042(13) 0.1406(15) 0.23(2) Uani 1 1 d D U . . .
H54G H 1.154574 0.119040 0.159328 0.338 Uiso 1 1 calc R U . . .
H54H H 1.142953 0.122772 0.117273 0.338 Uiso 1 1 calc R U . . .
H54I H 1.113065 0.097728 0.154982 0.338 Uiso 1 1 calc R U . . .
N6 N 0.6771(13) -0.0908(10) 0.4884(8) 0.125(11) Uani 1 1 d . . . . .
C611 C 0.3325(15) 0.1049(11) 0.5490(10) 0.110(9) Uani 1 1 d . U . . .
H61A H 0.297811 0.113274 0.572499 0.132 Uiso 1 1 calc R U . . .
H61B H 0.359499 0.080706 0.557357 0.132 Uiso 1 1 calc R U . . .
C612 C 0.3530(14) 0.1422(11) 0.5366(10) 0.111(8) Uani 1 1 d . U . . .
H61C H 0.327398 0.165709 0.526192 0.133 Uiso 1 1 calc R U . . .
H61D H 0.389186 0.133342 0.514620 0.133 Uiso 1 1 calc R U . . .
C613 C 0.3574(16) 0.1577(12) 0.5751(11) 0.120(9) Uani 1 1 d . U . . .
H61E H 0.366691 0.184637 0.568309 0.144 Uiso 1 1 calc R U . . .
H61F H 0.321182 0.164817 0.596985 0.144 Uiso 1 1 calc R U . . .
C614 C 0.3969(19) 0.1276(15) 0.5908(15) 0.173(18) Uani 1 1 d . U . . .
H61G H 0.396853 0.140069 0.614885 0.260 Uiso 1 1 calc R U . . .
H61H H 0.387675 0.101052 0.598477 0.260 Uiso 1 1 calc R U . . .
H61I H 0.433289 0.120918 0.569735 0.260 Uiso 1 1 calc R U . . .
C621 C 0.2790(19) 0.1279(15) 0.4974(14) 0.162(13) Uani 1 1 d . U . . .
H62A H 0.295724 0.149636 0.482353 0.194 Uiso 1 1 calc R U . . .
H62B H 0.268669 0.115526 0.478267 0.194 Uiso 1 1 calc R U . . .
C622 C 0.2259(19) 0.1508(15) 0.5340(15) 0.170(12) Uani 1 1 d . U . . .
H62C H 0.231857 0.170901 0.549456 0.204 Uiso 1 1 calc R U . . .
H62D H 0.211235 0.129958 0.552972 0.204 Uiso 1 1 calc R U . . .
C623 C 0.187(2) 0.1767(16) 0.5066(16) 0.175(13) Uani 1 1 d . U . . .
H62E H 0.204202 0.193167 0.483746 0.209 Uiso 1 1 calc R U . . .
H62F H 0.172936 0.157617 0.496416 0.209 Uiso 1 1 calc R U . . .
C624 C 0.144(3) 0.205(2) 0.5421(19) 0.26(3) Uani 1 1 d . U . . .
H62G H 0.113871 0.224441 0.533341 0.388 Uiso 1 1 calc R U . . .
H62H H 0.129072 0.186847 0.564312 0.388 Uiso 1 1 calc R U . . .
H62I H 0.159836 0.221827 0.551845 0.388 Uiso 1 1 calc R U . . .
C631 C 0.6989(15) -0.0546(11) 0.4696(11) 0.120(9) Uani 1 1 d . U . . .
H63A H 0.673320 -0.033716 0.457254 0.144 Uiso 1 1 calc R U . . .
H63B H 0.734493 -0.066305 0.447513 0.144 Uiso 1 1 calc R U . . .
C632 C 0.7068(16) -0.0295(12) 0.5038(11) 0.124(9) Uani 1 1 d . U . . .
H63C H 0.672837 -0.021265 0.527895 0.149 Uiso 1 1 calc R U . . .
H63D H 0.736850 -0.048642 0.512875 0.149 Uiso 1 1 calc R U . . .
C633 C 0.7207(17) 0.0124(12) 0.4831(12) 0.128(10) Uani 1 1 d D U . . .
H63E H 0.758896 0.003899 0.464015 0.154 Uiso 1 1 calc R U . . .
H63F H 0.696449 0.026960 0.467141 0.154 Uiso 1 1 calc R U . . .
C634 C 0.713(2) 0.0436(16) 0.5158(14) 0.23(3) Uani 1 1 d D U . . .
H63G H 0.721653 0.069166 0.502478 0.341 Uiso 1 1 calc R U . . .
H63H H 0.674934 0.052340 0.534401 0.341 Uiso 1 1 calc R U . . .
H63I H 0.737291 0.029313 0.531279 0.341 Uiso 1 1 calc R U . . .
C641 C 0.6235(12) -0.0752(10) 0.5256(10) 0.121(10) Uani 1 1 d D U . . .
H64A H 0.610845 -0.100138 0.536172 0.146 Uiso 1 1 calc R U . . .
H64B H 0.632166 -0.065656 0.547458 0.146 Uiso 1 1 calc R U . . .
C642 C 0.5759(13) -0.0383(10) 0.5178(9) 0.144(10) Uani 1 1 d D U . . .
H64C H 0.589287 -0.014531 0.503895 0.172 Uiso 1 1 calc R U . . .
H64D H 0.562909 -0.048928 0.499261 0.172 Uiso 1 1 calc R U . . .
C643 C 0.5283(13) -0.0211(10) 0.5570(11) 0.154(11) Uani 1 1 d D U . . .
H64E H 0.498143 -0.031147 0.558122 0.185 Uiso 1 1 calc R U . . .
H64F H 0.540048 -0.033770 0.580536 0.185 Uiso 1 1 calc R U . . .
C644 C 0.506(2) 0.0273(11) 0.5622(16) 0.28(3) Uani 1 1 d D U . . .
H64G H 0.475917 0.035207 0.588275 0.419 Uiso 1 1 calc R U . . .
H64H H 0.535317 0.037753 0.562151 0.419 Uiso 1 1 calc R U . . .
H64I H 0.493304 0.040383 0.539678 0.419 Uiso 1 1 calc R U . . .
C01A C 0.8871(12) 0.4864(9) 0.1319(9) 0.084(6) Uani 1 1 d . . . . .
C02A C 0.9278(9) 0.4160(8) 0.1124(8) 0.074(5) Uani 1 1 d . . . . .
H02A H 0.941934 0.395014 0.131546 0.089 Uiso 1 1 calc R U . . .
H02B H 0.947312 0.404091 0.084219 0.089 Uiso 1 1 calc R U . . .
C03A C 0.8656(8) 0.4270(6) 0.1242(6) 0.051(4) Uani 1 1 d . . . . .
H03A H 0.855613 0.424642 0.100324 0.062 Uiso 1 1 calc R U . . .
H03B H 0.851592 0.408091 0.146191 0.062 Uiso 1 1 calc R U . . .
O01A O 0.8801(12) 0.5224(7) 0.1397(8) 0.141(8) Uani 1 1 d . . . . .
O02A O 0.9337(8) 0.4572(6) 0.1155(6) 0.091(5) Uani 1 1 d . . . . .
O03A O 0.8451(7) 0.4724(5) 0.1387(5) 0.075(4) Uani 1 1 d . . . . .
C04B C 0.6369(13) 0.0092(9) 0.3896(10) 0.088(7) Uani 1 1 d . . . . .
C05B C 0.6237(8) 0.0797(6) 0.3720(6) 0.048(4) Uani 1 1 d . . . . .
H05A H 0.586083 0.098137 0.374349 0.057 Uiso 1 1 calc R U . . .
H05B H 0.649771 0.093312 0.353084 0.057 Uiso 1 1 calc R U . . .
C06B C 0.6305(9) 0.0729(7) 0.4138(6) 0.060(5) Uani 1 1 d . . . . .
H06A H 0.665019 0.076158 0.412773 0.072 Uiso 1 1 calc R U . . .
H06B H 0.599384 0.092989 0.434642 0.072 Uiso 1 1 calc R U . . .
O04B O 0.6441(12) -0.0277(7) 0.3845(9) 0.144(9) Uani 1 1 d . . . . .
O05B O 0.6350(7) 0.0374(5) 0.3580(5) 0.075(4) Uani 1 1 d . . . . .
O06B O 0.6312(9) 0.0280(6) 0.4217(6) 0.091(5) Uani 1 1 d . . . . .
C07C C 0.8965(11) 0.5395(8) 0.2272(8) 0.076(6) Uani 1 1 d . . . . .
C08C C 0.8929(9) 0.4722(7) 0.2334(7) 0.063(5) Uani 1 1 d . . . . .
H08A H 0.898456 0.455924 0.257838 0.075 Uiso 1 1 calc R U . . .
H08B H 0.901941 0.451598 0.211386 0.075 Uiso 1 1 calc R U . . .
C09C C 0.8349(10) 0.5035(7) 0.2433(8) 0.073(6) Uani 1 1 d . . . . .
H09A H 0.818897 0.501500 0.222757 0.088 Uiso 1 1 calc R U . . .
H09B H 0.811087 0.498315 0.270816 0.088 Uiso 1 1 calc R U . . .
O07C O 0.9119(11) 0.5692(8) 0.2212(9) 0.154(11) Uani 1 1 d . . . . .
O08C O 0.9242(7) 0.5004(6) 0.2202(6) 0.086(5) Uani 1 1 d . . . . .
O09C O 0.8426(8) 0.5436(6) 0.2417(7) 0.111(7) Uani 1 1 d . . . . .
C10D C 1.189(2) 0.009(2) 0.300(2) 0.21(2) Uani 1 1 d . . . . .
C11D C 1.1037(16) 0.0287(15) 0.2944(14) 0.150(14) Uani 1 1 d . . . . .
H11J H 1.074013 0.056181 0.304825 0.180 Uiso 1 1 calc R U . . .
H11K H 1.087836 0.006694 0.292722 0.180 Uiso 1 1 calc R U . . .
C12D C 1.1436(16) 0.0342(17) 0.2548(15) 0.165(17) Uani 1 1 d . . . . .
H12J H 1.146260 0.015282 0.233693 0.198 Uiso 1 1 calc R U . . .
H12K H 1.132670 0.064484 0.245810 0.198 Uiso 1 1 calc R U . . .
O10D O 1.2228(14) -0.0015(14) 0.3137(12) 0.228(17) Uani 1 1 d . . . . .
O11D O 1.1386(12) 0.0143(10) 0.3196(10) 0.163(10) Uani 1 1 d . . . . .
O12D O 1.1928(11) 0.0232(12) 0.2609(11) 0.188(13) Uani 1 1 d . . . . .
C13E C 0.582(2) 0.6468(16) 0.2734(16) 0.149(15) Uani 1 1 d . U . . .
C14E C 0.5787(12) 0.6002(8) 0.2384(9) 0.083(8) Uani 1 1 d . U . . .
H14J H 0.613483 0.575797 0.230756 0.099 Uiso 1 1 calc R U . . .
H14K H 0.559140 0.600505 0.219583 0.099 Uiso 1 1 calc R U . . .
C15E C 0.5443(13) 0.5967(9) 0.2818(9) 0.094(9) Uani 1 1 d . U . . .
H15A H 0.504784 0.608514 0.285867 0.113 Uiso 1 1 calc R U . . .
H15B H 0.553475 0.566657 0.291520 0.113 Uiso 1 1 calc R U . . .
O13E O 0.5945(16) 0.6735(11) 0.2873(10) 0.212(16) Uani 1 1 d . U . . .
O14E O 0.5881(11) 0.6393(8) 0.2373(7) 0.126(8) Uani 1 1 d . U . . .
O15E O 0.5605(12) 0.6230(8) 0.3008(8) 0.131(8) Uani 1 1 d . U . . .
C16F C 0.8493(18) 0.5509(13) 0.5052(13) 0.128(8) Uani 1 1 d . U . . .
C17F C 0.7890(13) 0.5539(11) 0.5657(10) 0.103(7) Uani 1 1 d . U . . .
H17A H 0.765257 0.580176 0.582471 0.123 Uiso 1 1 calc R U . . .
H17B H 0.790783 0.528614 0.583870 0.123 Uiso 1 1 calc R U . . .
C18F C 0.7660(14) 0.5494(11) 0.5326(10) 0.110(7) Uani 1 1 d . U . . .
H18A H 0.752502 0.524505 0.538073 0.132 Uiso 1 1 calc R U . . .
H18B H 0.735978 0.575870 0.531115 0.132 Uiso 1 1 calc R U . . .
O16F O 0.8981(15) 0.5468(12) 0.4787(11) 0.190(13) Uani 1 1 d . U . . .
O17F O 0.8404(10) 0.5563(7) 0.5456(8) 0.118(6) Uani 1 1 d . U . . .
O18F O 0.8109(11) 0.5430(8) 0.4972(8) 0.126(6) Uani 1 1 d . U . . .
C19G C 0.2288(15) 0.0906(11) 0.6482(10) 0.105(10) Uani 1 1 d . U . . .
C20G C 0.2177(12) 0.0241(8) 0.6569(9) 0.089(8) Uani 1 1 d . U . . .
H20A H 0.244866 -0.003177 0.643226 0.106 Uiso 1 1 calc R U . . .
H20B H 0.180501 0.022079 0.665385 0.106 Uiso 1 1 calc R U . . .
C21G C 0.2296(14) 0.0354(9) 0.6929(9) 0.099(9) Uani 1 1 d . U . . .
H21J H 0.200650 0.033444 0.719039 0.119 Uiso 1 1 calc R U . . .
H21K H 0.265109 0.015310 0.693854 0.119 Uiso 1 1 calc R U . . .
O19G O 0.2298(17) 0.1257(9) 0.6346(11) 0.222(16) Uani 1 1 d . U . . .
O20G O 0.2225(10) 0.0608(7) 0.6312(7) 0.120(7) Uani 1 1 d . U . . .
O21G O 0.2309(9) 0.0775(6) 0.6869(6) 0.109(7) Uani 1 1 d . U . . .
C22H C 0.621(3) 0.5900(15) 0.120(2) 0.20(3) Uani 1 1 d D U . . .
C23H C 0.6221(8) 0.5234(7) 0.1373(6) 0.059(5) Uani 1 1 d D U . . .
H23J H 0.594921 0.521574 0.164466 0.071 Uiso 1 1 calc R U . . .
H23K H 0.650200 0.494588 0.129950 0.071 Uiso 1 1 calc R U . . .
C24H C 0.5943(13) 0.5375(11) 0.1055(9) 0.106(10) Uani 1 1 d D U . . .
H24J H 0.611614 0.517026 0.082128 0.127 Uiso 1 1 calc R U . . .
H24K H 0.554765 0.541386 0.117445 0.127 Uiso 1 1 calc R U . . .
O22H O 0.6391(18) 0.6213(12) 0.1119(15) 0.28(2) Uani 1 1 d D U . . .
O23H O 0.6462(11) 0.5537(8) 0.1385(7) 0.126(8) Uani 1 1 d D U . . .
O24H O 0.6038(14) 0.5776(10) 0.0941(10) 0.180(12) Uani 1 1 d D U . . .
C25I C 0.8170(16) 0.2261(12) -0.2063(12) 0.111(7) Uani 1 1 d . U . . .
C26I C 0.7739(13) 0.2447(11) -0.1383(10) 0.111(7) Uani 1 1 d D U . . .
H26A H 0.767234 0.273479 -0.127801 0.133 Uiso 1 1 calc R U . . .
H26B H 0.747301 0.231813 -0.119056 0.133 Uiso 1 1 calc R U . . .
C27I C 0.8285(14) 0.2175(12) -0.1450(12) 0.129(8) Uani 1 1 d D U . . .
H27A H 0.829115 0.189648 -0.131024 0.155 Uiso 1 1 calc R U . . .
H27B H 0.847738 0.231244 -0.134302 0.155 Uiso 1 1 calc R U . . .
O25I O 0.8279(9) 0.2236(6) -0.2430(6) 0.107(6) Uani 1 1 d . U . . .
O26I O 0.7718(9) 0.2473(7) -0.1813(7) 0.109(6) Uani 1 1 d . U . . .
O27I O 0.8544(11) 0.2109(9) -0.1887(8) 0.138(7) Uani 1 1 d . U . . .
C28J C 1.1148(17) 0.5231(15) 0.3374(15) 0.130(13) Uani 1 1 d . U . . .
C29J C 1.1945(10) 0.5283(10) 0.3362(9) 0.092(8) Uani 1 1 d D U . . .
H29A H 1.220337 0.505254 0.346742 0.111 Uiso 1 1 calc R U . . .
H29B H 1.201511 0.555816 0.335685 0.111 Uiso 1 1 calc R U . . .
C30J C 1.1976(14) 0.5166(12) 0.2941(9) 0.126(12) Uani 1 1 d D U . . .
H30A H 1.203124 0.539711 0.274133 0.151 Uiso 1 1 calc R U . . .
H30B H 1.227416 0.489257 0.283469 0.151 Uiso 1 1 calc R U . . .
O28J O 1.0700(14) 0.5186(14) 0.3511(13) 0.230(17) Uani 1 1 d . U . . .
O29J O 1.1397(15) 0.5322(12) 0.3592(11) 0.195(13) Uani 1 1 d . U . . .
O30J O 1.1432(12) 0.5121(9) 0.3027(9) 0.139(9) Uani 1 1 d . U . . .
C31K C 0.4986(13) 0.9493(11) 0.7660(16) 0.169(19) Uani 1 1 d D U . . .
C32K C 0.4669(9) 0.8947(6) 0.7774(7) 0.059(5) Uani 1 1 d D U . . .
H32J H 0.463880 0.878873 0.756509 0.071 Uiso 1 1 calc R U . . .
H32K H 0.441319 0.890424 0.804507 0.071 Uiso 1 1 calc R U . . .
C33K C 0.5241(11) 0.8793(7) 0.7776(8) 0.081(7) Uani 1 1 d D U . . .
H33J H 0.525987 0.864338 0.803439 0.097 Uiso 1 1 calc R U . . .
H33K H 0.548815 0.859153 0.754404 0.097 Uiso 1 1 calc R U . . .
O31K O 0.4925(17) 0.9898(12) 0.7597(13) 0.224(16) Uani 1 1 d . U . . .
O32K O 0.4549(11) 0.9388(9) 0.7682(9) 0.146(9) Uani 1 1 d D U . . .
O33K O 0.5389(10) 0.9166(8) 0.7739(8) 0.133(8) Uani 1 1 d D U . . .
C34L C 1.0462(19) 0.2437(14) 0.4485(14) 0.129(13) Uani 1 1 d . U . . .
C35L C 1.0053(16) 0.2757(15) 0.4063(12) 0.147(14) Uani 1 1 d D U . . .
H35A H 0.998932 0.260446 0.386780 0.176 Uiso 1 1 calc R U . . .
H35B H 1.005708 0.304601 0.395646 0.176 Uiso 1 1 calc R U . . .
C36L C 0.9603(19) 0.2790(18) 0.4502(14) 0.19(2) Uani 1 1 d D U . . .
H36A H 0.928612 0.272871 0.448551 0.230 Uiso 1 1 calc R U . . .
H36B H 0.947470 0.308198 0.462043 0.230 Uiso 1 1 calc R U . . .
O34L O 1.0778(14) 0.2165(11) 0.4634(11) 0.182(13) Uani 1 1 d . U . . .
O35L O 1.0528(12) 0.2526(11) 0.4130(11) 0.169(11) Uani 1 1 d . U . . .
O36L O 0.9890(18) 0.2439(14) 0.4773(13) 0.233(17) Uani 1 1 d . U . . .
N1P N 0.5030(5) 0.4080(5) 0.4354(4) 0.044(4) Uani 1 1 d . . . . .
H1P1 H 0.492464 0.384364 0.437990 0.052 Uiso 1 1 calc R U . . .
H1P2 H 0.508295 0.417373 0.409259 0.052 Uiso 1 1 calc R U . . .
C11P C 0.4579(7) 0.4430(6) 0.4644(5) 0.047(5) Uani 1 1 d . . . . .
H11L H 0.424337 0.450036 0.458045 0.071 Uiso 1 1 calc R U . . .
H11M H 0.451482 0.432834 0.492626 0.071 Uiso 1 1 calc R U . . .
H11N H 0.468704 0.468745 0.461370 0.071 Uiso 1 1 calc R U . . .
C12P C 0.5561(7) 0.3955(7) 0.4435(5) 0.048(4) Uani 1 1 d . . . . .
H12L H 0.584000 0.372802 0.424045 0.071 Uiso 1 1 calc R U . . .
H12M H 0.568060 0.420672 0.440196 0.071 Uiso 1 1 calc R U . . .
H12N H 0.550837 0.384761 0.471452 0.071 Uiso 1 1 calc R U . . .
N2Q N 0.5804(6) 0.3707(5) 0.0371(4) 0.043(4) Uani 1 1 d . . . . .
H2Q1 H 0.609559 0.373003 0.041703 0.051 Uiso 1 1 calc R U . . .
H2Q2 H 0.582883 0.342390 0.039464 0.051 Uiso 1 1 calc R U . . .
C21Q C 0.5286(7) 0.3964(7) 0.0697(6) 0.052(5) Uani 1 1 d . . . . .
H21L H 0.529342 0.385529 0.096746 0.078 Uiso 1 1 calc R U . . .
H21M H 0.525940 0.426814 0.067906 0.078 Uiso 1 1 calc R U . . .
H21N H 0.496883 0.393471 0.065466 0.078 Uiso 1 1 calc R U . . .
C22Q C 0.5833(8) 0.3844(8) -0.0047(6) 0.064(6) Uani 1 1 d . . . . .
H22J H 0.617757 0.366441 -0.024080 0.096 Uiso 1 1 calc R U . . .
H22K H 0.552582 0.381273 -0.010195 0.096 Uiso 1 1 calc R U . . .
H22L H 0.581639 0.414616 -0.007756 0.096 Uiso 1 1 calc R U . . .
N3R N 0.9031(6) 0.1306(5) 0.0252(4) 0.051(4) Uani 1 1 d . . . . .
H3R1 H 0.868704 0.130470 0.039867 0.062 Uiso 1 1 calc R U . . .
H3R2 H 0.901095 0.158548 0.019333 0.062 Uiso 1 1 calc R U . . .
C31R C 0.9217(7) 0.1074(7) -0.0131(5) 0.056(5) Uani 1 1 d . . . . .
H31J H 0.896442 0.121099 -0.028040 0.084 Uiso 1 1 calc R U . . .
H31K H 0.958331 0.108081 -0.029792 0.084 Uiso 1 1 calc R U . . .
H31L H 0.922992 0.077447 -0.007389 0.084 Uiso 1 1 calc R U . . .
C32R C 0.9380(9) 0.1134(7) 0.0518(6) 0.062(6) Uani 1 1 d . . . . .
H32L H 0.921985 0.131179 0.076689 0.092 Uiso 1 1 calc R U . . .
H32M H 0.939595 0.083605 0.059206 0.092 Uiso 1 1 calc R U . . .
H32N H 0.974934 0.114240 0.036803 0.092 Uiso 1 1 calc R U . . .
N4S N 0.3709(7) 0.3248(5) 0.2502(5) 0.058(5) Uani 1 1 d . . . . .
H4S1 H 0.374630 0.351221 0.248969 0.070 Uiso 1 1 calc R U . . .
H4S2 H 0.391546 0.307188 0.264504 0.070 Uiso 1 1 calc R U . . .
C41S C 0.3113(7) 0.3286(7) 0.2723(7) 0.056(5) Uani 1 1 d . . . . .
H41A H 0.299267 0.340313 0.299882 0.084 Uiso 1 1 calc R U . . .
H41B H 0.288988 0.347958 0.257105 0.084 Uiso 1 1 calc R U . . .
H41C H 0.307372 0.300107 0.273988 0.084 Uiso 1 1 calc R U . . .
C42S C 0.3910(10) 0.3069(8) 0.2076(8) 0.077(7) Uani 1 1 d . . . . .
H42A H 0.429400 0.304794 0.194076 0.116 Uiso 1 1 calc R U . . .
H42B H 0.387510 0.278283 0.208936 0.116 Uiso 1 1 calc R U . . .
H42C H 0.369127 0.326135 0.192053 0.116 Uiso 1 1 calc R U . . .
N5T N 1.0112(8) 0.2237(6) 0.1664(6) 0.075(5) Uani 1 1 d . . . . .
H5T1 H 0.983805 0.245245 0.183200 0.090 Uiso 1 1 calc R U . . .
H5T2 H 1.002554 0.199081 0.173060 0.090 Uiso 1 1 calc R U . . .
C51T C 1.0592(8) 0.2183(8) 0.1724(7) 0.072(6) Uani 1 1 d . . . . .
H51J H 1.055198 0.211128 0.201051 0.108 Uiso 1 1 calc R U . . .
H51K H 1.088540 0.194798 0.154674 0.108 Uiso 1 1 calc R U . . .
H51L H 1.068166 0.244964 0.165692 0.108 Uiso 1 1 calc R U . . .
C52T C 1.0155(11) 0.2343(9) 0.1244(9) 0.102(9) Uani 1 1 d . . . . .
H52J H 0.980715 0.238062 0.120994 0.153 Uiso 1 1 calc R U . . .
H52K H 1.024170 0.261126 0.117435 0.153 Uiso 1 1 calc R U . . .
H52L H 1.044544 0.210960 0.106417 0.153 Uiso 1 1 calc R U . . .
N6U N 0.7418(10) 0.1923(7) 0.4350(7) 0.093(6) Uani 1 1 d . . . . .
H6U1 H 0.754155 0.177478 0.411139 0.111 Uiso 1 1 calc R U . . .
H6U2 H 0.740054 0.220186 0.428918 0.111 Uiso 1 1 calc R U . . .
C61U C 0.7759(10) 0.1748(9) 0.4562(6) 0.071(6) Uani 1 1 d . . . . .
H61J H 0.812469 0.175779 0.439860 0.107 Uiso 1 1 calc R U . . .
H61K H 0.762427 0.191114 0.481778 0.107 Uiso 1 1 calc R U . . .
H61L H 0.777717 0.144802 0.462499 0.107 Uiso 1 1 calc R U . . .
C62U C 0.6846(12) 0.1905(10) 0.4614(8) 0.105(8) Uani 1 1 d . U . . .
H62J H 0.659270 0.203099 0.446325 0.158 Uiso 1 1 calc R U . . .
H62K H 0.686781 0.160368 0.467627 0.158 Uiso 1 1 calc R U . . .
H62L H 0.671491 0.206680 0.486906 0.158 Uiso 1 1 calc R U . . .
N7V N 0.6412(9) 0.5089(6) 0.3336(7) 0.095(7) Uani 1 1 d . . . . .
H7V1 H 0.613692 0.513112 0.323728 0.114 Uiso 1 1 calc R U . . .
H7V2 H 0.645226 0.483508 0.347310 0.114 Uiso 1 1 calc R U . . .
C71V C 0.6909(9) 0.5045(8) 0.2994(8) 0.079(7) Uani 1 1 d . . . . .
H71A H 0.698281 0.480492 0.281817 0.119 Uiso 1 1 calc R U . . .
H71B H 0.686896 0.531205 0.283693 0.119 Uiso 1 1 calc R U . . .
H71C H 0.721310 0.498898 0.309430 0.119 Uiso 1 1 calc R U . . .
C72V C 0.6253(14) 0.5417(9) 0.3614(11) 0.121(11) Uani 1 1 d . . . . .
H72A H 0.591221 0.541685 0.383258 0.182 Uiso 1 1 calc R U . . .
H72B H 0.653853 0.537091 0.373152 0.182 Uiso 1 1 calc R U . . .
H72C H 0.619440 0.569398 0.347415 0.182 Uiso 1 1 calc R U . . .
N8W N 0.8236(14) 0.0029(10) 0.1552(10) 0.152(11) Uani 1 1 d . U . . .
H8W1 H 0.809638 0.024053 0.139309 0.182 Uiso 1 1 calc R U . . .
H8W2 H 0.852699 0.007915 0.157361 0.182 Uiso 1 1 calc R U . . .
C81W C 0.7833(10) 0.0079(10) 0.1949(9) 0.106(10) Uani 1 1 d . . . . .
H81A H 0.773780 0.036795 0.205574 0.160 Uiso 1 1 calc R U . . .
H81B H 0.750633 0.003947 0.193381 0.160 Uiso 1 1 calc R U . . .
H81C H 0.797752 -0.013712 0.213135 0.160 Uiso 1 1 calc R U . . .
C82W C 0.8434(19) -0.0358(13) 0.1340(13) 0.173(17) Uani 1 1 d . . . . .
H82A H 0.870662 -0.033971 0.107311 0.260 Uiso 1 1 calc R U . . .
H82B H 0.860316 -0.059191 0.149689 0.260 Uiso 1 1 calc R U . . .
H82C H 0.813197 -0.041532 0.129935 0.260 Uiso 1 1 calc R U . . .
O1W O 0.7315(9) 0.5543(7) 0.1928(7) 0.119(7) Uani 1 1 d . U . . .
O2W O 0.6527(12) -0.0122(9) 0.2706(9) 0.159(10) Uani 1 1 d . U . . .
O1 O 0.8843(4) 0.2682(3) 0.3219(3) 0.033(2) Uani 1 1 d . . . . .
O2 O 0.7812(4) 0.3216(3) 0.3417(3) 0.027(2) Uani 1 1 d . . . . .
O3 O 0.8542(4) 0.3307(3) 0.2708(3) 0.026(2) Uani 1 1 d . . . . .
O4 O 0.8584(4) 0.3519(3) 0.3394(3) 0.028(2) Uani 1 1 d . . . . .
O5 O 0.9123(4) 0.1336(3) 0.2905(3) 0.032(2) Uani 1 1 d . . . . .
O6 O 0.8939(4) 0.1236(3) 0.2235(3) 0.031(2) Uani 1 1 d . . . . .
O7 O 0.8249(4) 0.1137(3) 0.2975(3) 0.025(2) Uani 1 1 d . . . . .
O8 O 0.9242(4) 0.0555(3) 0.2688(3) 0.032(2) Uani 1 1 d . . . . .
O9 O 0.8842(4) 0.1871(3) 0.3579(3) 0.032(2) Uani 1 1 d . . . . .
O10 O 0.7208(4) 0.2710(3) 0.3842(3) 0.034(2) Uani 1 1 d . . . . .
O11 O 0.6818(4) 0.3447(3) 0.3291(3) 0.030(2) Uani 1 1 d . . . . .
O12 O 0.7967(4) 0.3532(3) 0.2153(3) 0.029(2) Uani 1 1 d . . . . .
O13 O 0.9159(4) 0.2929(3) 0.1942(3) 0.032(2) Uani 1 1 d . . . . .
O14 O 0.9653(4) 0.1972(3) 0.2748(3) 0.033(2) Uani 1 1 d . . . . .
O15 O 0.9282(5) 0.1824(3) 0.1691(3) 0.037(3) Uani 1 1 d . . . . .
O16 O 0.8301(4) 0.1562(4) 0.1745(3) 0.039(3) Uani 1 1 d . . . . .
O17 O 0.7217(4) 0.1464(3) 0.2907(3) 0.032(2) Uani 1 1 d . . . . .
O18 O 0.7456(4) 0.1572(3) 0.3666(3) 0.030(2) Uani 1 1 d . . . . .
O19 O 0.9004(5) 0.2080(3) 0.4248(3) 0.037(3) Uani 1 1 d . . . . .
O20 O 0.7104(4) 0.2933(4) 0.4593(3) 0.038(3) Uani 1 1 d . . . . .
O21 O 0.6473(4) 0.4269(3) 0.3587(3) 0.035(2) Uani 1 1 d . . . . .
O22 O 0.7783(4) 0.4396(3) 0.2236(3) 0.035(2) Uani 1 1 d . . . . .
O23 O 0.9925(4) 0.3336(4) 0.1824(3) 0.036(2) Uani 1 1 d . . . . .
O24 O 1.0480(5) 0.2233(4) 0.2740(3) 0.043(3) Uani 1 1 d . . . . .
O25 O 1.0669(5) 0.1349(4) 0.2510(4) 0.046(3) Uani 1 1 d . . . . .
O26 O 1.0281(4) 0.1258(4) 0.1289(3) 0.045(3) Uani 1 1 d . . . . .
O27 O 0.8528(5) 0.0773(3) 0.1417(3) 0.037(3) Uani 1 1 d . . . . .
O28 O 0.7218(5) 0.0656(4) 0.2773(3) 0.043(3) Uani 1 1 d . . . . .
O29 O 0.7638(4) 0.0837(3) 0.4151(3) 0.035(2) Uani 1 1 d . . . . .
O30 O 0.9215(4) 0.1190(4) 0.4034(3) 0.037(3) Uani 1 1 d . . . . .
O31 O 0.9636(4) 0.2219(4) 0.3460(3) 0.037(3) Uani 1 1 d . . . . .
O32 O 0.8118(4) 0.2564(3) 0.3998(3) 0.027(2) Uani 1 1 d . . . . .
O33 O 0.6931(4) 0.3571(3) 0.4010(3) 0.031(2) Uani 1 1 d . . . . .
O34 O 0.7445(4) 0.3897(3) 0.2916(3) 0.031(2) Uani 1 1 d . . . . .
O35 O 0.8824(4) 0.3800(3) 0.2121(3) 0.030(2) Uani 1 1 d . . . . .
O36 O 0.9653(4) 0.2765(3) 0.2470(3) 0.030(2) Uani 1 1 d . . . . .
O37 O 0.9850(4) 0.1275(3) 0.3230(3) 0.035(2) Uani 1 1 d . . . . .
O38 O 0.9903(4) 0.1437(3) 0.2138(3) 0.033(2) Uani 1 1 d . . . . .
O39 O 0.9363(5) 0.1017(4) 0.1473(3) 0.040(3) Uani 1 1 d . . . . .
O40 O 0.8029(4) 0.0996(3) 0.2267(3) 0.037(3) Uani 1 1 d . . . . .
O41 O 0.7540(5) 0.0795(3) 0.3403(3) 0.043(3) Uani 1 1 d . . . . .
O42 O 0.8435(4) 0.1218(3) 0.3702(3) 0.034(2) Uani 1 1 d . . . . .
O43 O 0.8873(4) 0.2898(3) 0.3965(3) 0.031(2) Uani 1 1 d . . . . .
O44 O 0.7853(4) 0.3378(3) 0.4177(3) 0.031(2) Uani 1 1 d . . . . .
O45 O 0.7508(4) 0.4099(3) 0.3574(3) 0.034(2) Uani 1 1 d . . . . .
O46 O 0.8222(4) 0.4172(3) 0.2863(3) 0.032(2) Uani 1 1 d . . . . .
O47 O 0.9438(4) 0.3585(4) 0.2644(3) 0.037(3) Uani 1 1 d . . . . .
O48 O 0.9714(5) 0.2983(3) 0.3137(3) 0.037(3) Uani 1 1 d . . . . .
O49 O 1.0210(4) 0.0738(3) 0.2582(3) 0.035(2) Uani 1 1 d . . . . .
O50 O 1.0017(4) 0.0664(3) 0.1909(3) 0.037(3) Uani 1 1 d . . . . .
O51 O 0.8997(5) 0.0422(3) 0.1998(3) 0.040(3) Uani 1 1 d . . . . .
O52 O 0.8308(5) 0.0345(3) 0.2730(3) 0.035(2) Uani 1 1 d . . . . .
O53 O 0.8551(4) 0.0445(3) 0.3500(3) 0.035(2) Uani 1 1 d . . . . .
O54 O 0.9399(4) 0.0643(3) 0.3425(3) 0.036(3) Uani 1 1 d . . . . .
O55 O 0.8183(4) 0.4086(3) 0.3957(3) 0.036(2) Uani 1 1 d . . . . .
O56 O 0.8933(4) 0.4161(3) 0.3237(3) 0.033(2) Uani 1 1 d . . . . .
O57 O 0.9217(5) 0.3552(4) 0.3771(3) 0.040(3) Uani 1 1 d . . . . .
O58 O 0.9833(5) -0.0090(3) 0.2201(3) 0.038(3) Uani 1 1 d . . . . .
O59 O 0.9150(5) -0.0176(3) 0.2945(4) 0.046(3) Uani 1 1 d . . . . .
O60 O 1.0052(4) 0.0014(3) 0.2861(3) 0.037(3) Uani 1 1 d . . . . .
O61 O 0.8474(5) 0.3549(4) 0.4576(3) 0.039(3) Uani 1 1 d . . . . .
O62 O 0.7916(5) 0.4800(4) 0.3446(4) 0.045(3) Uani 1 1 d . . . . .
O63 O 1.0035(5) 0.3707(4) 0.3122(4) 0.046(3) Uani 1 1 d . . . . .
O64 O 1.0845(5) -0.0017(4) 0.2091(4) 0.049(3) Uani 1 1 d . . . . .
O65 O 0.8968(5) -0.0398(3) 0.2274(4) 0.048(3) Uani 1 1 d . . . . .
O66 O 0.9483(5) -0.0221(3) 0.3621(3) 0.039(3) Uani 1 1 d . . . . .
O67 O 0.7937(4) 0.2940(4) 0.0017(3) 0.035(2) Uani 1 1 d . . . . .
O68 O 0.8444(4) 0.2938(3) 0.0530(3) 0.033(2) Uani 1 1 d . . . . .
O69 O 0.7561(4) 0.3609(4) 0.0536(3) 0.031(2) Uani 1 1 d . . . . .
O70 O 0.8498(4) 0.3475(3) -0.0088(3) 0.035(3) Uani 1 1 d . . . . .
O71 O 0.6987(5) 0.2045(4) 0.0294(3) 0.045(3) Uani 1 1 d . . . . .
O72 O 0.6140(4) 0.2195(3) 0.0987(3) 0.035(2) Uani 1 1 d . . . . .
O73 O 0.7037(4) 0.1513(3) 0.0926(3) 0.033(2) Uani 1 1 d . . . . .
O74 O 0.6385(5) 0.1520(4) 0.0520(3) 0.042(3) Uani 1 1 d . . . . .
O75 O 0.8045(5) 0.2079(4) -0.0124(3) 0.045(3) Uani 1 1 d . . . . .
O76 O 0.8783(4) 0.2098(4) 0.0754(3) 0.039(3) Uani 1 1 d . . . . .
O77 O 0.8406(4) 0.2845(3) 0.1348(3) 0.034(2) Uani 1 1 d . . . . .
O78 O 0.6995(4) 0.3871(3) 0.1352(3) 0.031(2) Uani 1 1 d . . . . .
O79 O 0.6449(4) 0.3864(3) 0.0731(3) 0.034(2) Uani 1 1 d . . . . .
O80 O 0.7023(4) 0.2843(3) -0.0083(3) 0.037(3) Uani 1 1 d . . . . .
O81 O 0.5705(4) 0.3065(3) 0.1066(3) 0.036(2) Uani 1 1 d . . . . .
O82 O 0.5714(5) 0.2478(3) 0.1797(3) 0.039(3) Uani 1 1 d . . . . .
O83 O 0.7159(5) 0.1450(3) 0.1691(3) 0.038(3) Uani 1 1 d . . . . .
O84 O 0.8111(5) 0.1279(4) 0.0873(3) 0.039(3) Uani 1 1 d . . . . .
O85 O 0.8958(5) 0.1986(5) -0.0810(4) 0.053(3) Uani 1 1 d . . . . .
O86 O 0.9806(5) 0.1922(4) 0.0211(4) 0.056(4) Uani 1 1 d . . . . .
O87 O 0.9114(4) 0.3293(4) 0.1231(3) 0.039(3) Uani 1 1 d . . . . .
O88 O 0.7437(4) 0.4507(4) 0.1273(3) 0.038(3) Uani 1 1 d . . . . .
O89 O 0.6459(4) 0.4529(4) 0.0167(3) 0.039(3) Uani 1 1 d . . . . .
O90 O 0.7106(5) 0.3356(4) -0.0765(3) 0.045(3) Uani 1 1 d . . . . .
O91 O 0.6418(5) 0.2802(4) -0.0547(3) 0.046(3) Uani 1 1 d . . . . .
O92 O 0.4917(5) 0.3139(4) 0.0752(4) 0.046(3) Uani 1 1 d . . . . .
O93 O 0.4979(4) 0.2043(4) 0.2037(4) 0.041(3) Uani 1 1 d . . . . .
O94 O 0.6657(5) 0.0837(4) 0.1951(3) 0.043(3) Uani 1 1 d . . . . .
O95 O 0.8373(5) 0.0498(4) 0.0494(4) 0.046(3) Uani 1 1 d . . . . .
O96 O 0.8293(5) 0.1427(4) -0.0653(3) 0.048(3) Uani 1 1 d . . . . .
O97 O 0.8016(5) 0.2703(4) -0.0694(3) 0.041(3) Uani 1 1 d . . . . .
O98 O 0.8892(5) 0.2206(4) -0.0030(3) 0.043(3) Uani 1 1 d . . . . .
O99 O 0.9346(4) 0.2662(4) 0.0675(3) 0.042(3) Uani 1 1 d . . . . .
O100 O 0.8084(4) 0.3637(4) 0.1096(3) 0.032(2) Uani 1 1 d . . . . .
O101 O 0.7039(4) 0.4406(3) 0.0687(3) 0.029(2) Uani 1 1 d . . . . .
O102 O 0.7014(4) 0.3649(3) -0.0021(3) 0.034(2) Uani 1 1 d . . . . .
O103 O 0.7294(6) 0.2095(4) -0.0491(3) 0.050(3) Uani 1 1 d . . . . .
O104 O 0.6033(4) 0.2773(4) 0.0308(3) 0.039(3) Uani 1 1 d . . . . .
O105 O 0.5104(4) 0.2517(4) 0.1337(3) 0.037(3) Uani 1 1 d . . . . .
O106 O 0.6122(5) 0.1644(3) 0.1686(3) 0.040(3) Uani 1 1 d . . . . .
O107 O 0.7455(5) 0.0766(3) 0.1174(3) 0.041(3) Uani 1 1 d . . . . .
O108 O 0.7945(5) 0.1318(4) 0.0195(3) 0.045(3) Uani 1 1 d . . . . .
O109 O 0.8948(5) 0.2769(5) -0.0636(3) 0.053(4) Uani 1 1 d . . . . .
O110 O 0.9426(4) 0.2739(4) -0.0115(3) 0.046(3) Uani 1 1 d . . . . .
O111 O 0.9002(4) 0.3513(4) 0.0486(3) 0.041(3) Uani 1 1 d . . . . .
O112 O 0.8120(4) 0.4176(3) 0.0499(3) 0.033(2) Uani 1 1 d . . . . .
O113 O 0.7580(5) 0.4181(4) -0.0139(3) 0.045(3) Uani 1 1 d . . . . .
O114 O 0.7927(5) 0.3539(4) -0.0633(3) 0.041(3) Uani 1 1 d . . . . .
O115 O 0.6254(5) 0.2083(4) -0.0138(4) 0.047(3) Uani 1 1 d . . . . .
O116 O 0.5439(5) 0.2266(4) 0.0550(3) 0.040(3) Uani 1 1 d . . . . .
O117 O 0.5517(5) 0.1638(4) 0.1288(3) 0.042(3) Uani 1 1 d . . . . .
O118 O 0.6401(5) 0.0971(4) 0.1231(4) 0.044(3) Uani 1 1 d . . . . .
O119 O 0.7367(5) 0.0791(4) 0.0411(4) 0.050(3) Uani 1 1 d . . . . .
O120 O 0.7319(5) 0.1306(4) -0.0207(3) 0.050(3) Uani 1 1 d . . . . .
O121 O 0.9436(5) 0.3538(4) -0.0309(4) 0.053(3) Uani 1 1 d . . . . .
O122 O 0.8571(5) 0.4214(4) -0.0337(3) 0.044(3) Uani 1 1 d . . . . .
O123 O 0.8959(5) 0.3549(4) -0.0859(3) 0.048(3) Uani 1 1 d . U . . .
O124 O 0.5496(5) 0.1425(5) 0.0607(4) 0.054(3) Uani 1 1 d . . . . .
O125 O 0.6410(5) 0.0751(4) 0.0531(4) 0.057(4) Uani 1 1 d . . . . .
O126 O 0.6335(6) 0.1286(4) -0.0124(4) 0.058(4) Uani 1 1 d . U . . .
O127 O 0.9988(5) 0.2911(5) -0.0922(4) 0.059(4) Uani 1 1 d . . . . .
O128 O 0.9125(5) 0.4301(5) 0.0163(4) 0.056(4) Uani 1 1 d . . . . .
O129 O 0.8176(5) 0.4271(5) -0.0974(4) 0.055(3) Uani 1 1 d . . . . .
O130 O 0.5296(6) 0.1897(5) -0.0065(5) 0.067(4) Uani 1 1 d . . . . .
O131 O 0.5494(6) 0.0797(5) 0.1222(5) 0.070(4) Uani 1 1 d . . . . .
O132 O 0.7183(6) 0.0509(4) -0.0265(4) 0.062(4) Uani 1 1 d . . . . .
O133 O 0.4174(4) 0.4347(3) 0.3186(3) 0.028(2) Uani 1 1 d . . . . .
O134 O 0.4781(4) 0.4284(3) 0.2394(3) 0.029(2) Uani 1 1 d . . . . .
O135 O 0.5106(4) 0.4537(3) 0.2934(3) 0.025(2) Uani 1 1 d . . . . .
O136 O 0.4251(4) 0.5053(3) 0.2753(3) 0.029(2) Uani 1 1 d . . . . .
O137 O 0.4197(4) 0.3122(3) 0.3844(3) 0.033(2) Uani 1 1 d . . . . .
O138 O 0.5152(4) 0.2612(3) 0.3899(3) 0.033(2) Uani 1 1 d . . . . .
O139 O 0.4750(4) 0.2387(3) 0.3399(3) 0.026(2) Uani 1 1 d . . . . .
O140 O 0.4294(4) 0.2349(3) 0.4202(3) 0.032(2) Uani 1 1 d . . . . .
O141 O 0.3654(4) 0.3721(3) 0.3370(3) 0.029(2) Uani 1 1 d . . . . .
O142 O 0.4674(4) 0.3595(3) 0.2110(3) 0.032(2) Uani 1 1 d . . . . .
O143 O 0.5724(4) 0.3818(3) 0.1780(3) 0.032(2) Uani 1 1 d . . . . .
O144 O 0.6255(4) 0.4159(3) 0.2640(3) 0.029(2) Uani 1 1 d . . . . .
O145 O 0.5516(4) 0.4251(3) 0.3553(3) 0.027(2) Uani 1 1 d . . . . .
O146 O 0.4070(4) 0.3989(3) 0.3967(3) 0.028(2) Uani 1 1 d . . . . .
O147 O 0.5643(4) 0.3165(3) 0.3992(3) 0.034(2) Uani 1 1 d . . . . .
O148 O 0.6291(4) 0.2316(3) 0.3517(3) 0.031(2) Uani 1 1 d . . . . .
O149 O 0.5663(4) 0.2004(3) 0.2711(3) 0.032(2) Uani 1 1 d . . . . .
O150 O 0.4539(4) 0.2592(4) 0.2684(3) 0.034(2) Uani 1 1 d . . . . .
O151 O 0.2730(4) 0.4283(4) 0.3246(3) 0.042(3) Uani 1 1 d . . . . .
O152 O 0.3885(4) 0.4069(4) 0.1810(3) 0.039(3) Uani 1 1 d . . . . .
O153 O 0.5735(4) 0.4499(4) 0.1270(3) 0.034(2) Uani 1 1 d . . . . .
O154 O 0.6400(4) 0.4898(3) 0.2262(3) 0.032(2) Uani 1 1 d . . . . .
O155 O 0.5137(4) 0.5076(3) 0.3881(3) 0.033(2) Uani 1 1 d . . . . .
O156 O 0.3432(4) 0.4759(3) 0.4346(3) 0.035(2) Uani 1 1 d . . . . .
O157 O 0.3509(4) 0.3961(3) 0.4789(3) 0.038(3) Uani 1 1 d . . . . .
O158 O 0.5327(4) 0.3098(4) 0.4822(3) 0.034(2) Uani 1 1 d . . . . .
O159 O 0.6430(4) 0.1573(3) 0.3959(3) 0.036(2) Uani 1 1 d . . . . .
O160 O 0.5721(5) 0.1187(3) 0.2999(3) 0.039(3) Uani 1 1 d . . . . .
O161 O 0.3741(5) 0.2194(4) 0.2927(4) 0.043(3) Uani 1 1 d . . . . .
O162 O 0.2712(4) 0.3507(4) 0.3739(3) 0.038(3) Uani 1 1 d . . . . .
O163 O 0.3210(4) 0.4514(3) 0.3728(3) 0.030(2) Uani 1 1 d . . . . .
O164 O 0.3773(4) 0.4094(3) 0.2639(3) 0.029(2) Uani 1 1 d . . . . .
O165 O 0.4794(4) 0.4317(4) 0.1652(3) 0.034(2) Uani 1 1 d . . . . .
O166 O 0.5772(4) 0.4487(3) 0.2078(3) 0.034(2) Uani 1 1 d . . . . .
O167 O 0.5669(5) 0.4947(3) 0.3060(3) 0.030(2) Uani 1 1 d . . . . .
O168 O 0.4477(4) 0.4638(3) 0.3776(3) 0.025(2) Uani 1 1 d . . . . .
O169 O 0.3249(4) 0.3652(4) 0.4220(3) 0.034(2) Uani 1 1 d . . . . .
O170 O 0.4568(4) 0.3385(3) 0.4406(3) 0.035(2) Uani 1 1 d . . . . .
O171 O 0.5763(4) 0.2358(3) 0.4342(3) 0.030(2) Uani 1 1 d . . . . .
O172 O 0.5769(4) 0.1809(3) 0.3443(3) 0.034(2) Uani 1 1 d . . . . .
O173 O 0.4722(4) 0.1786(3) 0.3030(3) 0.034(2) Uani 1 1 d . . . . .
O174 O 0.3726(4) 0.2892(3) 0.3335(3) 0.033(2) Uani 1 1 d . . . . .
O175 O 0.3254(4) 0.4876(3) 0.2978(3) 0.034(2) Uani 1 1 d . . . . .
O176 O 0.3848(4) 0.4782(4) 0.2207(3) 0.034(2) Uani 1 1 d . . . . .
O177 O 0.4933(4) 0.5003(3) 0.1916(3) 0.036(3) Uani 1 1 d . . . . .
O178 O 0.5272(4) 0.5229(3) 0.2442(3) 0.033(2) Uani 1 1 d . . . . .
O179 O 0.4543(4) 0.5339(3) 0.3359(3) 0.031(2) Uani 1 1 d . . . . .
O180 O 0.3640(4) 0.5159(3) 0.3606(3) 0.030(2) Uani 1 1 d . . . . .
O181 O 0.3732(4) 0.3100(4) 0.4705(4) 0.044(3) Uani 1 1 d . . . . .
O182 O 0.4680(4) 0.2636(4) 0.4744(3) 0.039(3) Uani 1 1 d . . . . .
O183 O 0.5315(5) 0.1783(4) 0.4232(3) 0.041(3) Uani 1 1 d . . . . .
O184 O 0.4929(4) 0.1560(3) 0.3731(3) 0.034(2) Uani 1 1 d . . . . .
O185 O 0.3791(5) 0.2147(4) 0.3701(3) 0.044(3) Uani 1 1 d . . . . .
O186 O 0.3266(4) 0.2848(4) 0.4122(3) 0.040(3) Uani 1 1 d . . . . .
O187 O 0.3962(4) 0.5572(3) 0.2210(3) 0.032(2) Uani 1 1 d . . . . .
O188 O 0.4252(4) 0.5826(3) 0.2767(3) 0.034(2) Uani 1 1 d . . . . .
O189 O 0.3315(4) 0.5640(4) 0.3010(3) 0.041(3) Uani 1 1 d . . . . .
O190 O 0.4399(5) 0.1926(4) 0.4827(3) 0.045(3) Uani 1 1 d . . . . .
O191 O 0.3959(5) 0.1703(4) 0.4346(4) 0.042(3) Uani 1 1 d . . . . .
O192 O 0.3402(4) 0.2431(4) 0.4810(3) 0.041(3) Uani 1 1 d . . . . .
O193 O 0.2921(5) 0.5508(4) 0.2419(3) 0.046(3) Uani 1 1 d . . . . .
O194 O 0.4875(5) 0.5871(4) 0.1938(3) 0.044(3) Uani 1 1 d . . . . .
O195 O 0.3519(5) 0.6045(4) 0.3554(3) 0.042(3) Uani 1 1 d . . . . .
O196 O 0.3774(5) 0.2575(4) 0.5423(4) 0.049(3) Uani 1 1 d . . . . .
O197 O 0.4900(6) 0.1088(4) 0.4443(4) 0.054(3) Uani 1 1 d . . . . .
O198 O 0.2871(5) 0.2158(4) 0.4425(4) 0.054(3) Uani 1 1 d . . . . .
Si1 Si 0.84547(16) 0.31690(12) 0.31802(12) 0.0251(8) Uani 1 1 d . . . . .
Si2 Si 0.88888(17) 0.10694(13) 0.27009(13) 0.0294(9) Uani 1 1 d . . . . .
Si3 Si 0.81003(17) 0.32385(15) 0.02499(12) 0.0311(9) Uani 1 1 d . . . . .
Si4 Si 0.66408(19) 0.18232(15) 0.06793(13) 0.0345(10) Uani 1 1 d . . . . .
Si5 Si 0.45844(15) 0.45510(12) 0.28171(12) 0.0248(8) Uani 1 1 d . . . . .
Si6 Si 0.45973(16) 0.26218(13) 0.38325(12) 0.0281(8) Uani 1 1 d . . . . .
Ag1 Ag 0.86431(5) 0.21323(4) 0.29289(3) 0.0303(2) Uani 1 1 d . . . . .
Ag2 Ag 0.76435(5) 0.19304(4) 0.30555(4) 0.0341(3) Uani 1 1 d . . . . .
Ag3 Ag 0.83817(5) 0.19530(4) 0.22954(3) 0.0321(2) Uani 1 1 d . . . . .
Ag4 Ag 0.83753(5) 0.27750(4) 0.23147(4) 0.0336(3) Uani 1 1 d . . . . .
Ag5 Ag 0.76339(4) 0.27527(4) 0.30706(3) 0.0304(2) Uani 1 1 d . . . . .
Ag6 Ag 0.73640(4) 0.25756(3) 0.24364(3) 0.0267(2) Uani 1 1 d . . . . .
Ag7 Ag 0.73611(5) 0.25350(4) 0.04925(3) 0.0351(3) Uani 1 1 d . . . . .
Ag8 Ag 0.75032(5) 0.19398(4) 0.11709(4) 0.0379(3) Uani 1 1 d . . . . .
Ag9 Ag 0.65388(5) 0.25769(4) 0.12295(3) 0.0344(3) Uani 1 1 d . . . . .
Ag10 Ag 0.68712(5) 0.32809(4) 0.10667(4) 0.0366(3) Uani 1 1 d . . . . .
Ag11 Ag 0.78287(5) 0.26432(4) 0.10286(3) 0.0346(3) Uani 1 1 d . . . . .
Ag12 Ag 0.70060(4) 0.26904(3) 0.17648(3) 0.0275(2) Uani 1 1 d . . . . .
Ag13 Ag 0.46256(4) 0.35710(4) 0.33083(3) 0.0298(2) Uani 1 1 d . . . . .
Ag14 Ag 0.52048(5) 0.27922(4) 0.27788(4) 0.0345(3) Uani 1 1 d . . . . .
Ag15 Ag 0.55850(4) 0.29690(4) 0.33364(3) 0.0313(2) Uani 1 1 d . . . . .
Ag16 Ag 0.56543(5) 0.37592(4) 0.30738(3) 0.0326(2) Uani 1 1 d . . . . .
Ag17 Ag 0.52876(4) 0.35806(4) 0.25073(3) 0.0306(2) Uani 1 1 d . . . . .
Ag18 Ag 0.62516(4) 0.29757(3) 0.25393(3) 0.0268(2) Uani 1 1 d . . . . .
Ag19 Ag 0.75949(4) 0.32053(4) 0.18285(3) 0.0289(2) Uani 1 1 d . . . . .
Ag20 Ag 0.65000(4) 0.35995(4) 0.19618(3) 0.0291(2) Uani 1 1 d . . . . .
Ag21 Ag 0.68906(4) 0.34681(3) 0.26111(3) 0.0272(2) Uani 1 1 d . . . . .
Ag22 Ag 0.73771(5) 0.18439(4) 0.20877(3) 0.0300(2) Uani 1 1 d . . . . .
Ag23 Ag 0.62901(5) 0.22281(4) 0.21636(3) 0.0310(2) Uani 1 1 d . . . . .
Ag24 Ag 0.65944(5) 0.21363(3) 0.28396(3) 0.0289(2) Uani 1 1 d . . . . .
Ag25 Ag 0.85304(15) 0.21444(7) 0.14660(6) 0.0399(8) Uani 0.900(11) 1 d . . P A 1
Ag26 Ag 0.55886(14) 0.31929(6) 0.17430(5) 0.0411(9) Uani 0.912(11) 1 d . . P A 2
Ag27 Ag 0.65294(12) 0.28879(10) 0.35367(10) 0.0325(11) Uani 0.85(3) 1 d . . P A 3
Ag28 Ag 0.8216(14) 0.2258(7) 0.1581(9) 0.065(7) Uani 0.100(11) 1 d . . P A 4
Ag29 Ag 0.5845(11) 0.3106(6) 0.1820(7) 0.046(6) Uani 0.088(11) 1 d . . P A 5
Ag30 Ag 0.6531(12) 0.2890(7) 0.336(4) 0.095(18) Uani 0.15(3) 1 d . . P A 6
Ag31 Ag 0.72835(10) 0.48315(9) 0.18563(8) 0.1022(7) Uani 1 1 d . . . . .
Ag32 Ag 0.64749(9) 0.06624(7) 0.26294(7) 0.0851(6) Uani 1 1 d . . . . .
W1 W 0.88936(3) 0.23580(2) 0.38345(2) 0.03127(13) Uani 1 1 d . . . . .
W2 W 0.74297(2) 0.30152(2) 0.40826(2) 0.02841(13) Uani 1 1 d . . . . .
W3 W 0.70559(2) 0.38155(2) 0.34805(2) 0.02733(12) Uani 1 1 d . . . . .
W4 W 0.80484(2) 0.39015(2) 0.24441(2) 0.02853(12) Uani 1 1 d . . . . .
W5 W 0.93574(2) 0.33196(2) 0.22386(2) 0.03122(13) Uani 1 1 d . . . . .
W6 W 0.97798(2) 0.24350(2) 0.29165(2) 0.03197(13) Uani 1 1 d . . . . .
W7 W 0.84705(3) 0.35125(2) 0.40822(2) 0.03145(13) Uani 1 1 d . . . . .
W8 W 0.81613(3) 0.42468(2) 0.33888(2) 0.03118(13) Uani 1 1 d . . . . .
W9 W 0.94500(3) 0.35824(2) 0.32087(2) 0.03374(14) Uani 1 1 d . . . . .
W10 W 1.00276(2) 0.13339(2) 0.26444(2) 0.03397(14) Uani 1 1 d . . . . .
W11 W 0.97058(3) 0.12785(2) 0.17130(2) 0.03429(14) Uani 1 1 d . . . . .
W12 W 0.86538(3) 0.09854(2) 0.17883(2) 0.03271(14) Uani 1 1 d . . . . .
W13 W 0.76436(3) 0.09152(2) 0.28211(2) 0.03078(13) Uani 1 1 d . . . . .
W14 W 0.79595(3) 0.09407(2) 0.36445(2) 0.03151(13) Uani 1 1 d . . . . .
W15 W 0.91373(3) 0.12617(2) 0.35638(2) 0.03136(13) Uani 1 1 d . . . . .
W16 W 1.01560(3) 0.02720(2) 0.23039(2) 0.03775(15) Uani 1 1 d . . . . .
W17 W 0.90169(3) 0.00467(2) 0.24447(2) 0.03740(15) Uani 1 1 d . . . . .
W18 W 0.93584(3) 0.01477(2) 0.32486(2) 0.03668(15) Uani 1 1 d . . . . .
W19 W 0.85670(3) 0.23879(3) -0.04435(2) 0.04132(17) Uani 1 1 d . . . . .
W20 W 0.91947(3) 0.23335(2) 0.03459(2) 0.03976(16) Uani 1 1 d . . . . .
W21 W 0.87739(3) 0.31650(2) 0.09603(2) 0.03386(14) Uani 1 1 d . . . . .
W22 W 0.74938(3) 0.40715(2) 0.10016(2) 0.03101(13) Uani 1 1 d . . . . .
W23 W 0.69644(3) 0.41225(2) 0.02784(2) 0.03338(14) Uani 1 1 d . . . . .
W24 W 0.74290(3) 0.31938(2) -0.04104(2) 0.03725(15) Uani 1 1 d . . . . .
W25 W 0.93617(3) 0.31095(3) -0.05333(2) 0.04728(19) Uani 1 1 d . . . . .
W26 W 0.88101(3) 0.39535(3) 0.01176(2) 0.04276(17) Uani 1 1 d . . . . .
W27 W 0.82711(3) 0.39186(3) -0.05940(2) 0.04465(18) Uani 1 1 d . . . . .
W28 W 0.66061(3) 0.24867(2) -0.01669(2) 0.03941(16) Uani 1 1 d . . . . .
W29 W 0.54740(3) 0.27525(2) 0.08361(2) 0.03811(15) Uani 1 1 d . . . . .
W30 W 0.55070(3) 0.20889(2) 0.16109(2) 0.03559(14) Uani 1 1 d . . . . .
W31 W 0.67981(3) 0.11842(2) 0.15437(2) 0.03514(14) Uani 1 1 d . . . . .
W32 W 0.77866(3) 0.09359(2) 0.06369(2) 0.03832(15) Uani 1 1 d . . . . .
W33 W 0.77521(3) 0.16786(2) -0.02295(2) 0.04022(16) Uani 1 1 d . . . . .
W34 W 0.57396(3) 0.17905(3) 0.02079(2) 0.04843(18) Uani 1 1 d . . . . .
W35 W 0.58962(3) 0.11155(3) 0.09838(2) 0.04772(18) Uani 1 1 d . . . . .
W36 W 0.68894(3) 0.09555(3) 0.00612(2) 0.04976(19) Uani 1 1 d . . . . .
W37 W 0.33558(2) 0.43188(2) 0.31786(2) 0.02944(13) Uani 1 1 d . . . . .
W38 W 0.42525(2) 0.41362(2) 0.20879(2) 0.03053(13) Uani 1 1 d . . . . .
W39 W 0.53745(2) 0.44016(2) 0.17591(2) 0.02865(13) Uani 1 1 d . . . . .
W40 W 0.58816(2) 0.46821(2) 0.25143(2) 0.02671(12) Uani 1 1 d . . . . .
W41 W 0.50475(2) 0.48710(2) 0.34844(2) 0.02709(12) Uani 1 1 d . . . . .
W42 W 0.37915(2) 0.45791(2) 0.38543(2) 0.02832(13) Uani 1 1 d . . . . .
W43 W 0.35037(3) 0.52660(2) 0.25345(2) 0.03199(14) Uani 1 1 d . . . . .
W44 W 0.46831(3) 0.54784(2) 0.22680(2) 0.03186(13) Uani 1 1 d . . . . .
W45 W 0.38348(3) 0.55884(2) 0.32451(2) 0.03094(13) Uani 1 1 d . . . . .
W46 W 0.38397(2) 0.35765(2) 0.44123(2) 0.03110(13) Uani 1 1 d . . . . .
W47 W 0.52334(2) 0.29272(2) 0.44100(2) 0.03045(13) Uani 1 1 d . . . . .
W48 W 0.58965(2) 0.20061(2) 0.38954(2) 0.03004(13) Uani 1 1 d . . . . .
W49 W 0.53746(3) 0.17237(2) 0.31520(2) 0.03096(13) Uani 1 1 d . . . . .
W50 W 0.41216(3) 0.22962(2) 0.31723(2) 0.03269(14) Uani 1 1 d . . . . .
W51 W 0.33735(2) 0.33248(2) 0.37497(2) 0.03148(13) Uani 1 1 d . . . . .
W52 W 0.40461(3) 0.25062(2) 0.48955(2) 0.03749(15) Uani 1 1 d . . . . .
W53 W 0.47045(3) 0.16219(2) 0.42892(2) 0.03761(15) Uani 1 1 d . . . . .
W54 W 0.34674(3) 0.22734(2) 0.43035(2) 0.03823(15) Uani 1 1 d . . . . .

loop_
_atom_site_aniso_label
_atom_site_aniso_U_11
_atom_site_aniso_U_22
_atom_site_aniso_U_33
_atom_site_aniso_U_23
_atom_site_aniso_U_13
_atom_site_aniso_U_12
N1 0.047(8) 0.037(8) 0.041(8) 0.000(6) -0.018(7) -0.013(7)
C111 0.050(9) 0.026(8) 0.025(7) -0.007(6) -0.015(7) -0.007(7)
C112 0.051(12) 0.073(15) 0.087(17) -0.023(13) -0.012(11) -0.034(11)
C113 0.057(15) 0.12(2) 0.10(2) -0.050(18) -0.008(14) -0.036(16)
C114 0.16(4) 0.13(3) 0.13(3) -0.05(3) -0.04(3) -0.03(3)
C121 0.070(12) 0.038(9) 0.018(7) 0.001(6) -0.012(8) -0.010(9)
C122 0.088(16) 0.043(11) 0.047(11) -0.015(9) -0.043(11) 0.026(10)
C123 0.090(17) 0.049(12) 0.035(10) -0.022(9) 0.001(11) 0.003(11)
C124 0.129(18) 0.094(16) 0.102(17) 0.007(13) -0.031(14) -0.034(14)
C131 0.035(9) 0.048(10) 0.036(9) -0.005(7) -0.004(7) -0.008(8)
C132 0.077(15) 0.045(11) 0.055(12) -0.014(9) -0.011(11) -0.020(11)
C133 0.13(3) 0.09(2) 0.060(16) -0.005(15) -0.001(17) -0.021(19)
C134 0.115(18) 0.107(17) 0.096(17) 0.008(14) -0.021(14) -0.004(14)
C141 0.044(10) 0.065(13) 0.050(11) -0.012(9) -0.024(9) -0.011(9)
C142 0.051(13) 0.11(2) 0.064(15) -0.020(13) -0.005(11) -0.033(13)
C143 0.077(16) 0.096(19) 0.057(14) -0.030(13) 0.006(12) -0.045(15)
C144 0.09(2) 0.076(18) 0.081(19) -0.032(14) 0.012(15) -0.026(15)
N2 0.047(9) 0.079(12) 0.048(10) 0.022(8) -0.022(8) -0.029(9)
C211 0.071(11) 0.078(11) 0.054(10) 0.027(9) -0.035(9) -0.016(9)
C212 0.078(11) 0.097(11) 0.081(11) 0.022(10) -0.035(9) -0.022(9)
C213 0.074(11) 0.100(13) 0.088(12) 0.041(11) -0.041(10) -0.014(10)
C214 0.081(18) 0.15(3) 0.11(2) 0.031(19) -0.018(16) -0.066(18)
C221 0.099(13) 0.135(15) 0.101(13) 0.046(12) -0.058(11) -0.056(11)
C222 0.105(12) 0.156(14) 0.115(13) 0.037(11) -0.061(11) -0.045(11)
C223 0.113(14) 0.149(16) 0.106(14) 0.033(12) -0.060(12) -0.036(12)
C224 0.08(2) 0.18(3) 0.17(3) 0.04(3) -0.02(2) -0.02(2)
C231 0.115(14) 0.112(15) 0.091(13) 0.010(12) -0.056(12) -0.017(11)
C232 0.158(15) 0.145(15) 0.130(14) 0.001(12) -0.048(12) -0.017(12)
C233 0.171(17) 0.163(17) 0.150(17) -0.001(14) -0.062(14) -0.023(14)
C234 0.22(4) 0.30(4) 0.30(4) 0.04(3) -0.15(3) -0.15(3)
C241 0.110(13) 0.102(14) 0.091(12) 0.022(10) -0.079(11) -0.030(11)
C242 0.161(14) 0.132(14) 0.121(13) 0.000(11) -0.074(12) -0.024(11)
C243 0.164(17) 0.141(16) 0.126(16) 0.001(13) -0.051(13) -0.028(13)
C244 0.36(6) 0.40(6) 0.35(6) 0.02(4) -0.13(4) -0.13(4)
N3 0.091(16) 0.095(17) 0.073(14) 0.030(12) -0.013(12) -0.044(14)
C311 0.114(14) 0.089(13) 0.106(14) 0.031(11) -0.032(11) -0.056(11)
C312 0.115(13) 0.100(12) 0.128(13) 0.030(11) -0.023(11) -0.054(11)
C313 0.122(15) 0.103(14) 0.132(15) 0.031(12) -0.028(12) -0.049(12)
C314 0.26(4) 0.25(4) 0.25(4) -0.03(3) -0.02(3) -0.14(3)
C321 0.102(13) 0.086(13) 0.078(12) 0.025(10) -0.020(10) -0.038(11)
C322 0.113(13) 0.106(13) 0.112(13) 0.031(11) -0.030(11) -0.033(11)
C323 0.129(15) 0.119(15) 0.141(16) 0.024(13) -0.035(13) -0.034(12)
C324 0.30(5) 0.28(5) 0.32(5) 0.00(3) -0.12(4) -0.11(4)
C331 0.115(14) 0.120(15) 0.115(15) 0.016(12) -0.045(12) -0.053(12)
C332 0.135(14) 0.138(14) 0.124(14) 0.026(12) -0.047(11) -0.047(12)
C333 0.153(16) 0.140(16) 0.131(16) 0.016(14) -0.042(13) -0.044(13)
C334 0.32(5) 0.35(5) 0.29(5) -0.01(4) -0.14(4) -0.08(4)
C341 0.086(15) 0.115(18) 0.088(15) 0.018(14) -0.016(13) -0.066(14)
C342 0.090(14) 0.124(17) 0.085(14) -0.003(13) -0.016(12) -0.064(13)
C343 0.090(16) 0.13(2) 0.101(17) -0.011(16) -0.006(14) -0.055(15)
C344 0.12(3) 0.12(3) 0.12(3) 0.00(2) 0.00(2) -0.02(2)
N4 0.081(14) 0.126(19) 0.048(11) 0.030(11) -0.028(10) -0.062(14)
C411 0.152(14) 0.123(18) 0.080(15) 0.028(13) -0.039(12) -0.062(13)
C412 0.153(14) 0.16(2) 0.156(16) 0.000(14) -0.050(10) -0.061(13)
C413 0.193(18) 0.19(2) 0.172(17) 0.008(15) -0.030(11) -0.092(17)
C414 0.21(2) 0.34(5) 0.29(4) -0.01(3) -0.05(2) -0.13(2)
C421 0.110(14) 0.097(13) 0.089(13) -0.005(11) -0.042(11) -0.042(11)
C422 0.124(13) 0.120(13) 0.094(12) -0.001(11) -0.047(11) -0.037(11)
C423 0.127(15) 0.133(15) 0.109(14) -0.005(13) -0.050(12) -0.034(13)
C424 0.23(4) 0.16(3) 0.11(3) 0.01(2) -0.04(3) -0.02(3)
C431 0.085(14) 0.097(11) 0.065(12) -0.001(9) -0.024(11) -0.034(10)
C432 0.151(18) 0.106(11) 0.111(15) -0.018(9) -0.045(13) -0.037(9)
C433 0.146(16) 0.123(14) 0.120(17) -0.005(12) -0.038(13) -0.031(12)
C434 0.153(17) 0.18(3) 0.16(3) 0.03(2) -0.054(17) -0.050(18)
C441 0.125(16) 0.123(16) 0.115(17) -0.022(12) -0.049(14) -0.052(12)
C442 0.183(16) 0.164(19) 0.17(2) 0.006(14) -0.084(14) -0.040(12)
C443 0.189(17) 0.21(2) 0.20(2) 0.015(17) -0.096(14) -0.057(14)
C444 0.21(2) 0.26(4) 0.26(3) 0.00(3) -0.05(2) -0.08(2)
N5 0.079(13) 0.063(11) 0.051(10) -0.041(9) -0.018(9) 0.002(10)
C511 0.103(13) 0.073(12) 0.087(12) -0.029(11) -0.009(11) -0.005(11)
C512 0.111(12) 0.082(11) 0.080(11) -0.013(10) -0.019(10) -0.006(10)
C513 0.122(14) 0.099(13) 0.072(12) -0.008(11) -0.040(11) -0.007(11)
C514 0.32(5) 0.29(5) 0.25(5) 0.01(3) -0.10(4) -0.08(3)
C521 0.086(14) 0.091(15) 0.064(12) 0.003(11) -0.041(11) -0.016(11)
C522 0.135(17) 0.134(17) 0.129(17) 0.001(14) -0.042(13) -0.046(13)
C523 0.164(18) 0.150(17) 0.147(18) -0.015(14) -0.044(14) -0.046(14)
C524 0.19(3) 0.14(3) 0.14(3) 0.00(2) -0.06(3) -0.05(3)
C531 0.078(14) 0.107(15) 0.114(17) -0.016(12) -0.034(12) -0.013(11)
C532 0.144(16) 0.163(18) 0.159(18) -0.026(12) -0.058(12) -0.061(14)
C533 0.175(18) 0.19(2) 0.20(2) -0.032(15) -0.042(14) -0.092(15)
C534 0.22(3) 0.24(3) 0.25(4) 0.02(2) -0.06(3) -0.09(2)
C541 0.063(12) 0.051(11) 0.068(12) -0.002(9) -0.004(10) -0.009(9)
C542 0.096(15) 0.083(14) 0.077(14) -0.027(11) 0.003(12) -0.032(12)
C543 0.19(3) 0.18(3) 0.16(2) -0.021(17) -0.063(18) -0.047(18)
C544 0.18(4) 0.23(4) 0.29(4) -0.02(3) -0.05(3) -0.11(3)
N6 0.15(3) 0.16(3) 0.10(2) 0.079(19) -0.050(19) -0.11(2)
C611 0.120(14) 0.123(14) 0.099(14) 0.019(12) -0.034(12) -0.063(12)
C612 0.119(13) 0.119(13) 0.106(13) 0.024(11) -0.029(10) -0.070(11)
C613 0.133(15) 0.122(15) 0.112(15) 0.022(12) -0.030(12) -0.068(12)
C614 0.18(3) 0.15(3) 0.20(3) 0.01(3) -0.09(3) -0.05(3)
C621 0.165(18) 0.157(17) 0.157(18) 0.036(14) -0.061(14) -0.050(14)
C622 0.166(16) 0.165(16) 0.168(16) 0.035(13) -0.057(13) -0.051(13)
C623 0.171(18) 0.173(18) 0.176(18) 0.027(14) -0.059(14) -0.060(14)
C624 0.25(4) 0.26(4) 0.23(4) 0.03(3) -0.08(3) -0.05(3)
C631 0.130(15) 0.120(15) 0.122(15) 0.039(12) -0.048(12) -0.064(12)
C632 0.144(14) 0.128(13) 0.117(13) 0.045(11) -0.060(11) -0.063(11)
C633 0.154(16) 0.135(15) 0.123(15) 0.030(13) -0.067(12) -0.067(13)
C634 0.26(4) 0.22(4) 0.18(4) 0.05(3) -0.08(3) -0.08(3)
C641 0.139(15) 0.117(15) 0.121(15) 0.020(12) -0.031(12) -0.078(13)
C642 0.154(15) 0.127(14) 0.142(15) 0.028(12) -0.022(11) -0.074(12)
C643 0.169(17) 0.126(15) 0.161(17) 0.018(13) -0.018(13) -0.086(13)
C644 0.31(5) 0.21(4) 0.27(4) 0.07(3) -0.10(3) -0.06(3)
C01A 0.105(8) 0.076(8) 0.115(14) 0.058(9) -0.070(9) -0.067(7)
C02A 0.066(8) 0.096(8) 0.076(14) 0.030(9) -0.021(8) -0.057(6)
C03A 0.062(8) 0.062(7) 0.041(9) 0.021(6) -0.012(7) -0.046(6)
O01A 0.22(2) 0.089(8) 0.158(19) 0.047(10) -0.085(17) -0.099(10)
O02A 0.095(8) 0.096(8) 0.132(13) 0.049(8) -0.081(9) -0.063(6)
O03A 0.083(7) 0.072(7) 0.085(10) 0.001(7) -0.022(7) -0.050(6)
C04B 0.12(2) 0.061(7) 0.109(10) 0.033(6) -0.062(10) -0.053(10)
C05B 0.046(9) 0.038(6) 0.054(7) 0.007(5) -0.011(7) -0.016(6)
C06B 0.067(12) 0.060(8) 0.060(8) 0.021(6) -0.022(8) -0.034(8)
O04B 0.19(2) 0.066(8) 0.19(2) 0.020(9) -0.065(19) -0.069(11)
O05B 0.106(12) 0.042(6) 0.080(8) 0.005(5) -0.036(8) -0.025(6)
O06B 0.135(15) 0.069(8) 0.101(9) 0.039(6) -0.064(10) -0.058(9)
C07C 0.082(8) 0.071(7) 0.078(15) 0.004(8) -0.010(9) -0.048(6)
C08C 0.068(8) 0.064(7) 0.068(13) 0.019(9) -0.027(9) -0.038(6)
C09C 0.070(8) 0.063(8) 0.092(16) 0.018(9) -0.026(10) -0.036(7)
O07C 0.165(19) 0.108(10) 0.18(2) -0.015(14) 0.005(19) -0.103(13)
O08C 0.077(7) 0.072(7) 0.105(13) 0.005(8) -0.007(8) -0.046(6)
O09C 0.081(8) 0.069(8) 0.167(19) 0.005(10) -0.007(9) -0.044(6)
C10D 0.143(15) 0.31(6) 0.22(2) 0.02(3) -0.126(14) -0.08(2)
C11D 0.118(16) 0.18(4) 0.19(2) 0.03(3) -0.106(16) -0.05(2)
C12D 0.112(16) 0.22(5) 0.20(2) 0.04(3) -0.108(16) -0.06(2)
O10D 0.149(18) 0.34(5) 0.23(3) -0.03(3) -0.13(2) -0.04(3)
O11D 0.138(14) 0.19(3) 0.205(18) 0.02(2) -0.124(14) -0.047(19)
O12D 0.109(14) 0.27(4) 0.22(2) 0.02(2) -0.110(14) -0.051(19)
C13E 0.17(2) 0.15(2) 0.15(2) -0.009(17) -0.042(17) -0.092(18)
C14E 0.105(15) 0.068(13) 0.101(15) -0.010(11) -0.042(12) -0.047(12)
C15E 0.123(17) 0.075(14) 0.102(16) -0.001(12) -0.034(13) -0.057(13)
O13E 0.29(3) 0.20(3) 0.19(3) -0.08(2) -0.05(2) -0.15(2)
O14E 0.179(17) 0.121(14) 0.083(12) 0.008(11) -0.030(12) -0.071(13)
O15E 0.180(17) 0.132(15) 0.117(14) -0.004(12) -0.057(13) -0.085(13)
C16F 0.127(9) 0.130(9) 0.127(9) -0.002(5) -0.043(5) -0.042(5)
C17F 0.103(8) 0.102(8) 0.103(8) -0.001(5) -0.031(5) -0.036(5)
C18F 0.107(8) 0.110(8) 0.110(8) 0.001(5) -0.035(5) -0.036(5)
O16F 0.186(15) 0.207(16) 0.187(16) -0.008(9) -0.064(10) -0.073(10)
O17F 0.117(7) 0.121(7) 0.118(7) -0.002(5) -0.039(5) -0.041(5)
O18F 0.125(7) 0.127(7) 0.126(7) -0.004(5) -0.042(5) -0.044(5)
C19G 0.138(19) 0.077(15) 0.083(15) 0.016(13) -0.020(13) -0.038(14)
C20G 0.099(15) 0.062(13) 0.102(16) 0.016(12) -0.024(12) -0.037(12)
C21G 0.119(17) 0.066(13) 0.103(16) 0.021(12) -0.021(13) -0.041(13)
O19G 0.30(3) 0.093(17) 0.22(3) 0.049(18) -0.02(2) -0.08(2)
O20G 0.147(15) 0.093(12) 0.099(13) 0.028(11) -0.015(11) -0.052(12)
O21G 0.142(15) 0.082(11) 0.097(12) 0.010(10) -0.023(11) -0.054(11)
C22H 0.21(3) 0.20(3) 0.21(3) 0.011(19) -0.07(2) -0.08(2)
C23H 0.047(10) 0.065(12) 0.062(11) 0.007(9) -0.007(8) -0.028(9)
C24H 0.090(15) 0.122(18) 0.114(17) 0.011(14) -0.041(13) -0.042(14)
O22H 0.26(3) 0.23(3) 0.35(4) 0.03(3) -0.07(3) -0.14(3)
O23H 0.147(16) 0.130(15) 0.128(15) -0.015(12) -0.055(12) -0.065(13)
O24H 0.193(19) 0.155(18) 0.176(19) 0.068(15) -0.069(15) -0.052(15)
C25I 0.114(8) 0.112(8) 0.106(8) 0.001(5) -0.041(5) -0.031(5)
C26I 0.114(8) 0.113(8) 0.105(8) 0.001(5) -0.039(5) -0.035(5)
C27I 0.132(9) 0.131(9) 0.123(9) 0.000(5) -0.046(5) -0.038(5)
O25I 0.134(10) 0.097(9) 0.063(8) 0.000(7) -0.037(8) -0.004(7)
O26I 0.112(7) 0.113(7) 0.102(7) -0.001(4) -0.043(5) -0.029(5)
O27I 0.139(8) 0.141(8) 0.128(8) 0.000(5) -0.049(5) -0.037(5)
C28J 0.100(18) 0.18(2) 0.15(2) -0.014(16) -0.065(16) -0.065(16)
C29J 0.055(12) 0.095(15) 0.119(17) -0.012(13) -0.042(12) 0.002(11)
C30J 0.101(17) 0.133(19) 0.14(2) 0.008(16) -0.032(15) -0.042(15)
O28J 0.15(2) 0.32(4) 0.27(3) -0.04(3) -0.08(2) -0.12(2)
O29J 0.164(19) 0.24(2) 0.20(2) -0.037(16) -0.060(16) -0.071(16)
O30J 0.122(15) 0.169(17) 0.137(16) -0.002(14) -0.057(13) -0.047(13)
C31K 0.16(2) 0.17(3) 0.18(3) 0.014(18) -0.055(18) -0.068(19)
C32K 0.079(13) 0.046(10) 0.052(10) 0.006(8) -0.015(9) -0.029(9)
C33K 0.102(15) 0.067(12) 0.084(14) -0.018(10) -0.014(11) -0.051(12)
O31K 0.27(3) 0.17(2) 0.28(3) 0.04(2) -0.10(3) -0.13(2)
O32K 0.138(16) 0.139(16) 0.157(17) 0.035(13) -0.049(13) -0.051(13)
O33K 0.122(14) 0.120(14) 0.166(17) 0.016(13) -0.039(12) -0.066(12)
C34L 0.13(2) 0.14(2) 0.117(19) 0.017(16) -0.063(16) -0.029(15)
C35L 0.14(2) 0.18(2) 0.16(2) 0.012(16) -0.088(17) -0.058(16)
C36L 0.18(3) 0.21(3) 0.20(3) 0.001(18) -0.093(19) -0.050(18)
O34L 0.18(2) 0.16(2) 0.21(3) 0.02(2) -0.12(2) -0.024(19)
O35L 0.136(16) 0.20(2) 0.181(19) 0.035(15) -0.095(15) -0.044(14)
O36L 0.22(2) 0.25(2) 0.21(2) 0.025(17) -0.103(18) -0.038(17)
N1P 0.035(7) 0.049(9) 0.025(7) -0.001(6) -0.001(6) 0.003(6)
C11P 0.041(9) 0.058(11) 0.033(9) -0.030(8) -0.011(7) 0.003(8)
C12P 0.042(10) 0.066(13) 0.034(9) 0.007(8) -0.016(8) -0.016(9)
N2Q 0.038(8) 0.073(11) 0.032(7) 0.009(7) -0.022(6) -0.028(7)
C21Q 0.030(9) 0.063(13) 0.054(12) 0.002(9) -0.006(8) -0.013(9)
C22Q 0.053(12) 0.100(18) 0.045(11) 0.017(11) -0.031(10) -0.022(12)
N3R 0.032(7) 0.057(10) 0.039(8) -0.020(7) 0.019(6) -0.010(7)
C31R 0.038(9) 0.072(13) 0.034(9) -0.038(9) 0.000(8) 0.007(9)
C32R 0.071(14) 0.071(14) 0.051(12) 0.022(10) -0.033(11) -0.028(12)
N4S 0.063(11) 0.045(9) 0.044(9) 0.014(7) -0.009(8) -0.004(8)
C41S 0.042(10) 0.059(13) 0.081(15) 0.007(11) -0.045(11) -0.010(9)
C42S 0.069(15) 0.084(18) 0.10(2) 0.035(15) -0.048(15) -0.039(14)
N5T 0.059(8) 0.056(11) 0.092(11) -0.029(9) -0.021(8) 0.006(8)
C51T 0.049(9) 0.087(17) 0.056(12) 0.023(11) -0.005(8) -0.015(9)
C52T 0.079(17) 0.096(19) 0.094(11) -0.028(11) -0.027(10) 0.021(14)
N6U 0.126(12) 0.072(12) 0.087(12) -0.049(9) -0.065(10) 0.004(11)
C61U 0.074(12) 0.115(17) 0.038(10) 0.003(11) -0.015(9) -0.050(12)
C62U 0.116(12) 0.12(2) 0.081(14) -0.038(12) -0.069(11) 0.008(13)
N7V 0.088(12) 0.047(10) 0.108(14) -0.016(9) 0.006(10) -0.007(10)
C71V 0.057(11) 0.074(16) 0.090(14) 0.003(11) -0.023(9) -0.003(10)
C72V 0.13(3) 0.067(15) 0.135(19) -0.036(15) -0.028(18) 0.007(15)
N8W 0.159(17) 0.142(16) 0.127(14) -0.054(11) 0.005(11) -0.055(14)
C81W 0.061(13) 0.12(2) 0.105(14) -0.005(13) -0.042(10) 0.026(13)
C82W 0.22(4) 0.15(2) 0.15(3) -0.07(2) -0.11(3) 0.00(2)
O1W 0.103(13) 0.104(13) 0.146(15) -0.038(11) -0.051(12) -0.008(10)
O2W 0.182(18) 0.145(17) 0.171(17) -0.031(13) -0.110(15) -0.016(13)
O1 0.031(5) 0.031(6) 0.037(6) -0.001(4) -0.018(5) -0.004(4)
O2 0.030(5) 0.024(5) 0.023(5) -0.002(4) -0.010(4) -0.002(4)
O3 0.016(4) 0.042(6) 0.020(5) -0.005(4) -0.004(4) -0.009(4)
O4 0.032(5) 0.016(5) 0.034(6) -0.004(4) -0.009(4) -0.006(4)
O5 0.031(5) 0.027(5) 0.031(6) -0.002(4) -0.011(4) -0.001(4)
O6 0.030(5) 0.039(6) 0.017(5) -0.012(4) -0.002(4) -0.003(5)
O7 0.018(4) 0.021(5) 0.027(5) 0.001(4) -0.004(4) 0.000(4)
O8 0.030(5) 0.027(5) 0.032(6) -0.004(4) -0.012(4) 0.001(4)
O9 0.029(5) 0.032(6) 0.028(5) -0.002(4) -0.005(4) -0.005(4)
O10 0.032(5) 0.032(6) 0.031(6) 0.009(4) -0.008(4) -0.005(5)
O11 0.029(5) 0.039(6) 0.029(5) -0.004(4) -0.009(4) -0.019(5)
O12 0.035(6) 0.021(5) 0.031(5) 0.004(4) -0.012(4) -0.008(4)
O13 0.031(5) 0.039(6) 0.024(5) -0.001(4) -0.011(4) -0.007(5)
O14 0.027(5) 0.035(6) 0.027(5) -0.006(4) -0.008(4) 0.001(4)
O15 0.050(7) 0.031(6) 0.027(5) 0.007(4) -0.015(5) -0.010(5)
O16 0.034(6) 0.039(6) 0.036(6) 0.007(5) -0.008(5) -0.009(5)
O17 0.031(5) 0.031(6) 0.028(5) 0.003(4) -0.006(4) -0.009(5)
O18 0.034(5) 0.016(5) 0.033(5) 0.004(4) -0.008(4) -0.003(4)
O19 0.056(7) 0.021(5) 0.032(6) -0.006(4) -0.015(5) -0.007(5)
O20 0.032(6) 0.061(8) 0.016(5) 0.002(5) -0.001(4) -0.017(5)
O21 0.026(5) 0.027(5) 0.047(7) -0.007(5) -0.014(5) 0.002(4)
O22 0.042(6) 0.025(5) 0.033(6) 0.006(4) -0.008(5) -0.011(5)
O23 0.030(5) 0.042(6) 0.025(5) 0.002(5) -0.004(4) -0.007(5)
O24 0.037(6) 0.050(7) 0.038(6) -0.009(5) -0.015(5) -0.005(5)
O25 0.033(6) 0.035(6) 0.058(8) -0.010(6) -0.016(6) 0.008(5)
O26 0.030(6) 0.053(7) 0.034(6) 0.002(5) 0.003(5) -0.008(5)
O27 0.042(6) 0.031(6) 0.031(6) 0.001(4) -0.006(5) -0.009(5)
O28 0.044(7) 0.038(7) 0.039(6) 0.001(5) -0.009(5) -0.007(5)
O29 0.044(6) 0.032(6) 0.028(5) 0.002(4) -0.012(5) -0.014(5)
O30 0.031(6) 0.042(6) 0.025(5) 0.001(5) -0.008(4) 0.000(5)
O31 0.034(6) 0.040(6) 0.035(6) -0.006(5) -0.016(5) -0.005(5)
O32 0.035(5) 0.030(5) 0.020(5) -0.005(4) -0.012(4) -0.011(4)
O33 0.024(5) 0.031(5) 0.021(5) -0.008(4) 0.000(4) 0.006(4)
O34 0.025(5) 0.034(6) 0.036(6) 0.004(4) -0.014(4) -0.011(4)
O35 0.035(6) 0.028(5) 0.028(5) 0.003(4) -0.008(4) -0.014(5)
O36 0.029(5) 0.040(6) 0.012(4) 0.001(4) -0.001(4) -0.005(5)
O37 0.034(6) 0.033(6) 0.034(6) -0.012(5) -0.012(5) 0.000(5)
O38 0.030(5) 0.027(5) 0.033(6) -0.014(4) -0.004(4) -0.001(4)
O39 0.044(6) 0.040(6) 0.022(5) -0.010(4) -0.002(5) -0.003(5)
O40 0.044(6) 0.021(5) 0.042(6) 0.014(4) -0.024(5) 0.001(5)
O41 0.048(7) 0.027(6) 0.031(6) 0.013(5) 0.000(5) -0.002(5)
O42 0.024(5) 0.041(6) 0.028(5) -0.008(5) 0.000(4) -0.008(5)
O43 0.032(5) 0.036(6) 0.025(5) -0.002(4) -0.009(4) -0.009(5)
O44 0.029(5) 0.035(6) 0.026(5) -0.004(4) -0.012(4) -0.001(4)
O45 0.037(6) 0.027(6) 0.034(6) -0.001(4) -0.012(5) -0.005(5)
O46 0.027(5) 0.042(6) 0.021(5) 0.004(4) -0.006(4) -0.009(5)
O47 0.032(6) 0.044(7) 0.032(6) -0.005(5) -0.011(5) -0.007(5)
O48 0.045(6) 0.031(6) 0.043(6) 0.001(5) -0.024(5) -0.013(5)
O49 0.042(6) 0.029(6) 0.034(6) -0.006(4) -0.012(5) -0.012(5)
O50 0.032(6) 0.026(6) 0.040(6) -0.004(5) -0.009(5) 0.004(4)
O51 0.048(7) 0.034(6) 0.029(6) -0.005(5) -0.011(5) -0.004(5)
O52 0.050(7) 0.019(5) 0.035(6) 0.000(4) -0.009(5) -0.014(5)
O53 0.038(6) 0.023(5) 0.034(6) 0.007(4) -0.010(5) -0.004(5)
O54 0.045(6) 0.023(5) 0.030(6) 0.003(4) -0.013(5) 0.001(5)
O55 0.040(6) 0.027(6) 0.037(6) 0.004(4) -0.013(5) -0.008(5)
O56 0.039(6) 0.030(6) 0.036(6) 0.000(4) -0.017(5) -0.013(5)
O57 0.039(6) 0.049(7) 0.037(6) -0.001(5) -0.013(5) -0.018(5)
O58 0.043(6) 0.026(6) 0.033(6) -0.015(4) -0.005(5) 0.000(5)
O59 0.050(7) 0.022(6) 0.052(7) 0.004(5) -0.010(6) -0.005(5)
O60 0.036(6) 0.034(6) 0.039(6) 0.008(5) -0.019(5) -0.004(5)
O61 0.045(7) 0.037(6) 0.028(6) -0.006(5) -0.007(5) -0.008(5)
O62 0.048(7) 0.037(7) 0.038(6) -0.001(5) -0.006(5) -0.009(6)
O63 0.050(7) 0.048(7) 0.054(8) 0.011(6) -0.031(6) -0.023(6)
O64 0.043(7) 0.047(7) 0.039(7) -0.014(5) -0.005(5) 0.003(6)
O65 0.069(8) 0.018(5) 0.044(7) -0.010(5) -0.014(6) -0.001(5)
O66 0.048(7) 0.031(6) 0.033(6) 0.002(5) -0.018(5) -0.004(5)
O67 0.035(6) 0.051(7) 0.013(5) 0.008(4) -0.005(4) -0.014(5)
O68 0.032(5) 0.041(6) 0.020(5) 0.002(4) -0.008(4) -0.008(5)
O69 0.021(5) 0.051(7) 0.017(5) 0.005(4) 0.001(4) -0.015(5)
O70 0.039(6) 0.038(6) 0.017(5) 0.007(4) -0.003(4) -0.006(5)
O71 0.041(6) 0.063(8) 0.022(5) -0.006(5) 0.000(5) -0.014(6)
O72 0.028(5) 0.039(6) 0.039(6) 0.003(5) -0.008(5) -0.016(5)
O73 0.037(6) 0.033(6) 0.028(5) -0.004(4) -0.020(5) 0.000(5)
O74 0.048(7) 0.041(7) 0.030(6) -0.021(5) -0.010(5) -0.006(5)
O75 0.039(6) 0.050(7) 0.032(6) -0.004(5) -0.004(5) -0.004(6)
O76 0.036(6) 0.051(7) 0.019(5) -0.002(5) -0.004(4) -0.006(5)
O77 0.042(6) 0.030(6) 0.016(5) 0.005(4) -0.002(4) -0.005(5)
O78 0.040(6) 0.032(6) 0.021(5) 0.004(4) -0.006(4) -0.016(5)
O79 0.033(6) 0.037(6) 0.024(5) 0.003(4) -0.002(4) -0.008(5)
O80 0.037(6) 0.033(6) 0.028(6) -0.009(4) -0.008(5) 0.004(5)
O81 0.042(6) 0.034(6) 0.024(5) -0.003(4) -0.013(5) -0.001(5)
O82 0.052(7) 0.029(6) 0.032(6) -0.009(5) -0.016(5) -0.006(5)
O83 0.048(7) 0.032(6) 0.026(5) -0.012(4) -0.015(5) 0.000(5)
O84 0.043(6) 0.040(6) 0.029(6) -0.007(5) -0.010(5) -0.008(5)
O85 0.034(6) 0.076(9) 0.030(6) -0.014(6) -0.001(5) -0.002(6)
O86 0.037(7) 0.063(9) 0.038(7) -0.005(6) -0.002(5) 0.009(6)
O87 0.032(6) 0.036(6) 0.037(6) -0.007(5) -0.005(5) -0.002(5)
O88 0.040(6) 0.041(6) 0.030(6) 0.014(5) -0.010(5) -0.017(5)
O89 0.033(6) 0.041(7) 0.043(7) 0.015(5) -0.017(5) -0.011(5)
O90 0.041(6) 0.055(7) 0.020(5) -0.003(5) -0.009(5) 0.005(6)
O91 0.036(6) 0.060(8) 0.030(6) -0.014(5) -0.007(5) 0.000(6)
O92 0.046(7) 0.044(7) 0.043(7) 0.001(5) -0.028(6) 0.007(5)
O93 0.035(6) 0.037(6) 0.044(7) 0.006(5) -0.010(5) -0.009(5)
O94 0.055(7) 0.036(6) 0.038(6) -0.001(5) -0.013(6) -0.016(6)
O95 0.046(7) 0.031(6) 0.051(7) -0.012(5) -0.012(6) -0.002(5)
O96 0.047(7) 0.060(8) 0.025(6) -0.017(5) -0.012(5) 0.002(6)
O97 0.042(6) 0.053(7) 0.014(5) 0.002(5) -0.004(4) -0.006(5)
O98 0.037(6) 0.067(8) 0.022(5) 0.000(5) -0.010(5) -0.013(6)
O99 0.018(5) 0.065(8) 0.027(6) 0.000(5) -0.003(4) 0.001(5)
O100 0.032(5) 0.047(7) 0.015(5) 0.000(4) -0.008(4) -0.010(5)
O101 0.026(5) 0.028(5) 0.032(5) 0.013(4) -0.012(4) -0.008(4)
O102 0.035(6) 0.035(6) 0.021(5) 0.000(4) -0.009(4) 0.001(5)
O103 0.073(9) 0.064(8) 0.016(5) -0.004(5) -0.021(6) -0.020(7)
O104 0.026(5) 0.049(7) 0.028(6) 0.003(5) -0.007(4) 0.001(5)
O105 0.027(5) 0.042(6) 0.032(6) -0.009(5) -0.008(4) 0.001(5)
O106 0.058(7) 0.034(6) 0.020(5) -0.006(4) -0.006(5) -0.009(5)
O107 0.046(7) 0.029(6) 0.038(6) -0.007(5) -0.011(5) -0.002(5)
O108 0.055(7) 0.051(7) 0.021(5) -0.005(5) -0.007(5) -0.015(6)
O109 0.031(6) 0.087(10) 0.017(5) 0.007(6) 0.007(4) -0.009(6)
O110 0.026(5) 0.086(10) 0.020(5) 0.001(5) -0.003(4) -0.017(6)
O111 0.031(6) 0.058(8) 0.028(6) 0.008(5) -0.004(5) -0.018(5)
O112 0.026(5) 0.040(6) 0.030(5) 0.014(5) -0.010(4) -0.009(5)
O113 0.035(6) 0.069(8) 0.037(6) 0.021(6) -0.019(5) -0.025(6)
O114 0.046(7) 0.062(8) 0.011(5) 0.001(5) 0.000(4) -0.024(6)
O115 0.051(7) 0.058(8) 0.036(6) -0.013(6) -0.017(6) -0.015(6)
O116 0.042(6) 0.050(7) 0.028(6) -0.011(5) -0.016(5) -0.009(5)
O117 0.048(7) 0.046(7) 0.037(6) -0.004(5) -0.011(5) -0.022(6)
O118 0.048(7) 0.036(6) 0.040(7) -0.005(5) -0.008(5) -0.012(5)
O119 0.048(7) 0.037(7) 0.051(8) -0.012(6) -0.012(6) 0.002(6)
O120 0.063(8) 0.061(8) 0.029(6) -0.016(6) -0.028(6) -0.007(7)
O121 0.033(6) 0.066(9) 0.050(8) -0.019(6) -0.012(6) 0.000(6)
O122 0.046(7) 0.050(7) 0.034(6) 0.018(5) -0.012(5) -0.020(6)
O123 0.059(6) 0.056(6) 0.019(5) 0.008(4) -0.016(5) -0.006(5)
O124 0.039(7) 0.091(10) 0.030(6) 0.002(6) -0.015(5) -0.015(7)
O125 0.054(8) 0.032(7) 0.060(8) -0.018(6) 0.010(6) -0.011(6)
O126 0.075(7) 0.053(6) 0.028(5) -0.022(5) -0.022(5) 0.011(5)
O127 0.031(6) 0.097(11) 0.034(7) -0.003(7) 0.000(5) -0.014(7)
O128 0.048(8) 0.077(10) 0.039(7) 0.015(6) -0.008(6) -0.027(7)
O129 0.057(8) 0.074(9) 0.031(6) 0.011(6) -0.003(6) -0.032(7)
O130 0.068(10) 0.079(11) 0.065(10) -0.017(8) -0.034(8) -0.020(8)
O131 0.070(10) 0.073(10) 0.073(10) 0.000(8) -0.018(8) -0.037(9)
O132 0.069(9) 0.058(9) 0.048(8) -0.029(7) -0.012(7) -0.006(7)
O133 0.029(5) 0.035(6) 0.014(4) -0.001(4) -0.008(4) -0.003(4)
O134 0.032(5) 0.031(5) 0.019(5) -0.005(4) -0.005(4) -0.007(4)
O135 0.020(4) 0.018(5) 0.023(5) 0.000(4) -0.006(4) 0.009(4)
O136 0.033(5) 0.012(4) 0.027(5) 0.000(4) -0.008(4) 0.007(4)
O137 0.030(5) 0.030(6) 0.027(5) 0.005(4) -0.005(4) -0.004(4)
O138 0.045(6) 0.027(5) 0.017(5) 0.002(4) -0.010(4) -0.003(5)
O139 0.030(5) 0.033(5) 0.015(4) 0.002(4) -0.006(4) -0.012(4)
O140 0.020(5) 0.031(6) 0.036(6) 0.014(4) -0.002(4) -0.011(4)
O141 0.031(5) 0.023(5) 0.024(5) 0.005(4) -0.010(4) 0.001(4)
O142 0.041(6) 0.027(5) 0.027(5) -0.004(4) -0.014(5) -0.008(5)
O143 0.021(5) 0.037(6) 0.033(6) 0.001(4) -0.008(4) -0.005(4)
O144 0.027(5) 0.021(5) 0.032(5) -0.004(4) -0.008(4) 0.000(4)
O145 0.030(5) 0.027(5) 0.019(5) 0.000(4) -0.006(4) -0.005(4)
O146 0.019(5) 0.040(6) 0.021(5) 0.001(4) -0.002(4) -0.009(4)
O147 0.022(5) 0.039(6) 0.035(6) -0.001(5) -0.003(4) -0.009(5)
O148 0.027(5) 0.034(6) 0.022(5) -0.006(4) 0.003(4) -0.008(4)
O149 0.029(5) 0.044(6) 0.025(5) -0.002(4) -0.009(4) -0.014(5)
O150 0.024(5) 0.046(7) 0.031(6) 0.005(5) -0.010(4) -0.013(5)
O151 0.031(6) 0.049(7) 0.030(6) 0.009(5) -0.001(5) -0.008(5)
O152 0.035(6) 0.062(8) 0.025(5) -0.012(5) -0.018(5) -0.012(5)
O153 0.035(6) 0.056(7) 0.019(5) -0.002(5) -0.013(4) -0.019(5)
O154 0.030(5) 0.029(6) 0.032(6) 0.003(4) -0.013(4) -0.004(4)
O155 0.040(6) 0.027(5) 0.029(5) -0.007(4) -0.020(5) 0.002(5)
O156 0.036(6) 0.029(6) 0.025(5) -0.003(4) -0.004(4) 0.002(5)
O157 0.029(5) 0.037(6) 0.031(6) -0.002(5) -0.005(4) 0.004(5)
O158 0.035(6) 0.049(7) 0.013(5) -0.009(4) -0.005(4) -0.008(5)
O159 0.027(5) 0.025(5) 0.046(7) -0.007(5) -0.008(5) 0.000(4)
O160 0.053(7) 0.032(6) 0.039(6) 0.000(5) -0.017(5) -0.020(5)
O161 0.035(6) 0.039(7) 0.054(7) 0.000(5) -0.014(5) -0.015(5)
O162 0.020(5) 0.045(7) 0.041(6) 0.002(5) -0.007(5) -0.007(5)
O163 0.031(5) 0.025(5) 0.030(5) -0.007(4) -0.009(4) -0.005(4)
O164 0.026(5) 0.038(6) 0.023(5) 0.006(4) -0.008(4) -0.014(4)
O165 0.029(5) 0.050(7) 0.022(5) 0.000(5) -0.007(4) -0.013(5)
O166 0.027(5) 0.016(5) 0.041(6) -0.002(4) 0.004(4) -0.001(4)
O167 0.057(7) 0.031(5) 0.015(5) 0.001(4) -0.018(5) -0.023(5)
O168 0.020(5) 0.029(5) 0.023(5) 0.004(4) -0.010(4) -0.002(4)
O169 0.024(5) 0.046(7) 0.024(5) -0.001(4) 0.001(4) -0.010(5)
O170 0.032(6) 0.036(6) 0.029(5) 0.011(4) -0.007(4) -0.009(5)
O171 0.032(5) 0.034(6) 0.018(5) 0.001(4) -0.003(4) -0.008(5)
O172 0.028(5) 0.030(6) 0.035(6) 0.000(4) -0.001(4) -0.006(4)
O173 0.034(6) 0.031(6) 0.035(6) 0.004(4) -0.008(5) -0.013(5)
O174 0.034(6) 0.030(6) 0.026(5) 0.005(4) -0.007(4) -0.005(5)
O175 0.024(5) 0.037(6) 0.027(5) 0.003(4) -0.004(4) 0.000(4)
O176 0.017(5) 0.045(6) 0.032(6) -0.003(5) -0.004(4) -0.006(4)
O177 0.042(6) 0.040(6) 0.021(5) -0.011(4) 0.002(4) -0.018(5)
O178 0.039(6) 0.024(5) 0.036(6) 0.010(4) -0.014(5) -0.010(5)
O179 0.024(5) 0.019(5) 0.045(6) -0.002(4) -0.015(5) 0.002(4)
O180 0.028(5) 0.032(6) 0.030(5) 0.005(4) -0.012(4) -0.008(4)
O181 0.025(5) 0.041(7) 0.050(7) 0.014(5) -0.002(5) -0.008(5)
O182 0.033(6) 0.045(7) 0.026(5) 0.010(5) 0.004(4) -0.017(5)
O183 0.046(7) 0.044(7) 0.025(6) -0.005(5) -0.004(5) -0.012(6)
O184 0.038(6) 0.024(5) 0.033(6) 0.004(4) -0.004(5) -0.011(5)
O185 0.038(6) 0.060(8) 0.037(6) 0.018(6) -0.011(5) -0.026(6)
O186 0.036(6) 0.049(7) 0.033(6) 0.014(5) -0.012(5) -0.015(5)
O187 0.026(5) 0.043(6) 0.025(5) 0.003(4) -0.005(4) -0.013(5)
O188 0.041(6) 0.020(5) 0.035(6) 0.000(4) -0.014(5) -0.002(4)
O189 0.036(6) 0.035(6) 0.035(6) -0.014(5) 0.000(5) 0.002(5)
O190 0.051(7) 0.039(7) 0.037(6) -0.002(5) -0.025(6) 0.004(5)
O191 0.041(6) 0.031(6) 0.054(7) 0.006(5) -0.011(6) -0.017(5)
O192 0.020(5) 0.054(7) 0.039(6) -0.015(5) 0.003(4) -0.009(5)
O193 0.050(7) 0.049(7) 0.032(6) 0.006(5) -0.029(5) 0.004(6)
O194 0.065(8) 0.030(6) 0.037(6) 0.018(5) -0.022(6) -0.016(6)
O195 0.039(6) 0.041(7) 0.030(6) -0.006(5) -0.003(5) -0.002(5)
O196 0.047(7) 0.049(7) 0.036(6) 0.006(5) 0.004(5) -0.018(6)
O197 0.066(9) 0.032(6) 0.046(7) 0.013(5) -0.007(6) -0.011(6)
O198 0.052(8) 0.054(8) 0.047(7) 0.012(6) -0.002(6) -0.024(7)
Si1 0.0272(19) 0.0236(19) 0.0221(18) -0.0003(15) -0.0075(15) -0.0064(16)
Si2 0.029(2) 0.023(2) 0.029(2) -0.0025(16) -0.0067(17) -0.0024(16)
Si3 0.028(2) 0.043(2) 0.0188(19) 0.0060(17) -0.0053(16) -0.0123(18)
Si4 0.040(2) 0.037(2) 0.024(2) -0.0061(17) -0.0092(18) -0.009(2)
Si5 0.0224(18) 0.0217(19) 0.0241(19) 0.0013(15) -0.0042(15) -0.0041(15)
Si6 0.027(2) 0.028(2) 0.026(2) 0.0053(16) -0.0071(16) -0.0097(17)
Ag1 0.0298(5) 0.0282(6) 0.0283(6) -0.0040(4) -0.0108(4) -0.0019(4)
Ag2 0.0413(6) 0.0281(6) 0.0323(6) 0.0042(5) -0.0131(5) -0.0114(5)
Ag3 0.0361(6) 0.0251(6) 0.0279(6) -0.0036(4) -0.0118(5) 0.0006(5)
Ag4 0.0320(6) 0.0314(6) 0.0343(6) 0.0025(5) -0.0090(5) -0.0098(5)
Ag5 0.0280(5) 0.0288(6) 0.0304(6) -0.0075(4) -0.0090(4) -0.0031(4)
Ag6 0.0289(5) 0.0230(5) 0.0236(5) 0.0001(4) -0.0069(4) -0.0052(4)
Ag7 0.0366(6) 0.0451(7) 0.0185(5) -0.0023(5) -0.0058(4) -0.0104(5)
Ag8 0.0466(7) 0.0306(6) 0.0281(6) -0.0035(5) -0.0063(5) -0.0084(5)
Ag9 0.0364(6) 0.0404(7) 0.0231(5) -0.0062(5) -0.0041(5) -0.0129(5)
Ag10 0.0467(7) 0.0327(6) 0.0287(6) 0.0055(5) -0.0131(5) -0.0125(5)
Ag11 0.0347(6) 0.0443(7) 0.0206(5) 0.0033(5) -0.0050(4) -0.0136(5)
Ag12 0.0311(5) 0.0278(5) 0.0200(5) 0.0006(4) -0.0046(4) -0.0096(4)
Ag13 0.0244(5) 0.0297(6) 0.0250(5) 0.0028(4) -0.0024(4) -0.0036(4)
Ag14 0.0320(6) 0.0284(6) 0.0388(6) 0.0002(5) -0.0069(5) -0.0102(5)
Ag15 0.0274(5) 0.0332(6) 0.0241(5) 0.0072(4) -0.0038(4) -0.0063(5)
Ag16 0.0335(6) 0.0287(6) 0.0299(6) -0.0009(4) -0.0048(5) -0.0093(5)
Ag17 0.0297(5) 0.0279(6) 0.0236(5) 0.0018(4) -0.0047(4) -0.0019(4)
Ag18 0.0277(5) 0.0234(5) 0.0225(5) 0.0012(4) -0.0035(4) -0.0057(4)
Ag19 0.0288(5) 0.0310(6) 0.0232(5) 0.0002(4) -0.0048(4) -0.0095(5)
Ag20 0.0294(5) 0.0267(5) 0.0249(5) 0.0054(4) -0.0065(4) -0.0065(4)
Ag21 0.0306(5) 0.0231(5) 0.0228(5) 0.0001(4) -0.0074(4) -0.0045(4)
Ag22 0.0324(6) 0.0257(5) 0.0268(5) -0.0045(4) -0.0059(4) -0.0063(5)
Ag23 0.0335(6) 0.0309(6) 0.0264(5) 0.0004(4) -0.0065(4) -0.0120(5)
Ag24 0.0319(6) 0.0246(5) 0.0236(5) 0.0012(4) -0.0054(4) -0.0061(4)
Ag25 0.0536(19) 0.0350(9) 0.0286(9) 0.0073(6) -0.0168(9) -0.0109(10)
Ag26 0.0479(17) 0.0324(9) 0.0317(8) -0.0078(6) -0.0010(8) -0.0102(9)
Ag27 0.0260(14) 0.0342(10) 0.036(2) 0.0002(8) -0.0077(10) -0.0118(7)
Ag28 0.039(15) 0.034(9) 0.102(15) 0.014(9) -0.013(12) -0.003(9)
Ag29 0.029(10) 0.044(10) 0.058(11) -0.011(7) -0.024(8) 0.009(8)
Ag30 0.078(12) 0.037(7) 0.18(5) 0.012(14) -0.065(17) -0.013(7)
Ag31 0.0939(16) 0.1102(19) 0.0937(17) 0.0064(14) -0.0283(13) -0.0285(14)
Ag32 0.0804(13) 0.0903(15) 0.0762(13) -0.0083(11) -0.0239(11) -0.0180(11)
W1 0.0335(3) 0.0306(3) 0.0254(3) -0.0041(2) -0.0122(2) -0.0018(3)
W2 0.0309(3) 0.0305(3) 0.0194(3) -0.0016(2) -0.0063(2) -0.0068(2)
W3 0.0254(3) 0.0261(3) 0.0258(3) -0.0003(2) -0.0067(2) -0.0049(2)
W4 0.0294(3) 0.0282(3) 0.0264(3) 0.0025(2) -0.0075(2) -0.0103(2)
W5 0.0258(3) 0.0377(3) 0.0264(3) -0.0012(2) -0.0036(2) -0.0111(3)
W6 0.0250(3) 0.0352(3) 0.0306(3) -0.0056(2) -0.0090(2) -0.0026(2)
W7 0.0336(3) 0.0337(3) 0.0261(3) -0.0070(2) -0.0104(2) -0.0076(3)
W8 0.0326(3) 0.0278(3) 0.0319(3) -0.0035(2) -0.0092(3) -0.0092(3)
W9 0.0284(3) 0.0395(4) 0.0343(3) -0.0054(3) -0.0094(3) -0.0119(3)
W10 0.0264(3) 0.0341(3) 0.0317(3) -0.0078(3) -0.0067(2) 0.0008(3)
W11 0.0319(3) 0.0334(3) 0.0264(3) -0.0042(2) -0.0032(2) -0.0031(3)
W12 0.0371(3) 0.0285(3) 0.0257(3) -0.0030(2) -0.0086(3) -0.0039(3)
W13 0.0349(3) 0.0230(3) 0.0296(3) 0.0011(2) -0.0089(2) -0.0061(2)
W14 0.0341(3) 0.0260(3) 0.0254(3) 0.0020(2) -0.0070(2) -0.0030(2)
W15 0.0320(3) 0.0288(3) 0.0267(3) -0.0026(2) -0.0115(2) 0.0002(2)
W16 0.0341(3) 0.0293(3) 0.0343(3) -0.0084(3) -0.0068(3) 0.0057(3)
W17 0.0438(4) 0.0234(3) 0.0359(3) -0.0047(3) -0.0118(3) -0.0005(3)
W18 0.0398(3) 0.0248(3) 0.0342(3) 0.0001(2) -0.0127(3) 0.0029(3)
W19 0.0349(3) 0.0567(4) 0.0188(3) -0.0026(3) -0.0028(2) -0.0046(3)
W20 0.0297(3) 0.0518(4) 0.0232(3) -0.0004(3) -0.0031(2) -0.0019(3)
W21 0.0286(3) 0.0443(4) 0.0226(3) 0.0062(3) -0.0051(2) -0.0103(3)
W22 0.0312(3) 0.0336(3) 0.0256(3) 0.0077(2) -0.0071(2) -0.0125(3)
W23 0.0336(3) 0.0384(4) 0.0243(3) 0.0104(2) -0.0090(2) -0.0114(3)
W24 0.0367(3) 0.0517(4) 0.0166(3) 0.0027(3) -0.0077(2) -0.0087(3)
W25 0.0316(3) 0.0741(5) 0.0242(3) 0.0090(3) -0.0002(3) -0.0155(3)
W26 0.0365(3) 0.0604(5) 0.0303(3) 0.0174(3) -0.0082(3) -0.0233(3)
W27 0.0376(4) 0.0676(5) 0.0240(3) 0.0192(3) -0.0074(3) -0.0207(3)
W28 0.0390(4) 0.0523(4) 0.0227(3) -0.0043(3) -0.0122(3) -0.0068(3)
W29 0.0364(3) 0.0439(4) 0.0286(3) -0.0043(3) -0.0112(3) -0.0052(3)
W30 0.0367(3) 0.0380(4) 0.0287(3) -0.0046(3) -0.0081(3) -0.0100(3)
W31 0.0432(4) 0.0291(3) 0.0306(3) -0.0043(2) -0.0101(3) -0.0100(3)
W32 0.0429(4) 0.0341(3) 0.0312(3) -0.0108(3) -0.0095(3) -0.0044(3)
W33 0.0417(4) 0.0481(4) 0.0216(3) -0.0105(3) -0.0079(3) -0.0033(3)
W34 0.0479(4) 0.0608(5) 0.0409(4) -0.0122(3) -0.0201(3) -0.0141(4)
W35 0.0524(4) 0.0476(4) 0.0456(4) -0.0105(3) -0.0138(3) -0.0191(4)
W36 0.0547(5) 0.0524(5) 0.0412(4) -0.0209(3) -0.0158(3) -0.0106(4)
W37 0.0230(3) 0.0351(3) 0.0238(3) 0.0018(2) -0.0065(2) -0.0039(2)
W38 0.0290(3) 0.0353(3) 0.0234(3) -0.0013(2) -0.0083(2) -0.0062(3)
W39 0.0280(3) 0.0309(3) 0.0209(3) -0.0001(2) -0.0053(2) -0.0054(2)
W40 0.0288(3) 0.0233(3) 0.0243(3) 0.0024(2) -0.0079(2) -0.0060(2)
W41 0.0309(3) 0.0240(3) 0.0223(3) 0.0003(2) -0.0096(2) -0.0036(2)
W42 0.0257(3) 0.0298(3) 0.0198(3) -0.0012(2) -0.0043(2) -0.0008(2)
W43 0.0319(3) 0.0315(3) 0.0249(3) 0.0026(2) -0.0124(2) 0.0008(3)
W44 0.0375(3) 0.0260(3) 0.0257(3) 0.0054(2) -0.0104(2) -0.0049(3)
W45 0.0344(3) 0.0239(3) 0.0242(3) -0.0016(2) -0.0097(2) 0.0030(2)
W46 0.0255(3) 0.0360(3) 0.0221(3) 0.0020(2) -0.0025(2) -0.0049(2)
W47 0.0289(3) 0.0352(3) 0.0205(3) 0.0030(2) -0.0051(2) -0.0067(3)
W48 0.0283(3) 0.0295(3) 0.0263(3) 0.0045(2) -0.0050(2) -0.0080(2)
W49 0.0318(3) 0.0278(3) 0.0306(3) 0.0035(2) -0.0067(2) -0.0116(3)
W50 0.0304(3) 0.0348(3) 0.0329(3) 0.0043(3) -0.0088(3) -0.0141(3)
W51 0.0237(3) 0.0370(3) 0.0273(3) 0.0037(2) -0.0042(2) -0.0080(2)
W52 0.0328(3) 0.0458(4) 0.0251(3) 0.0099(3) -0.0022(2) -0.0134(3)
W53 0.0344(3) 0.0372(4) 0.0362(3) 0.0119(3) -0.0065(3) -0.0151(3)
W54 0.0292(3) 0.0443(4) 0.0362(3) 0.0116(3) -0.0044(3) -0.0167(3)

loop_
_atom_type_symbol
_atom_type_description
_atom_type_scat_dispersion_real
_atom_type_scat_dispersion_imag
_atom_type_scat_source
C C 0.0033 0.0016 'International Tables Vol C Tables 4.2.6.8 and 6.1.1.4'
H H 0.0000 0.0000 'International Tables Vol C Tables 4.2.6.8 and 6.1.1.4'
N N 0.0061 0.0033 'International Tables Vol C Tables 4.2.6.8 and 6.1.1.4'
Si Si 0.0817 0.0704 'International Tables Vol C Tables 4.2.6.8 and 6.1.1.4'
Ag Ag -0.8971 1.1015 'International Tables Vol C Tables 4.2.6.8 and 6.1.1.4'
W W -0.8490 6.8722 'International Tables Vol C Tables 4.2.6.8 and 6.1.1.4'
O O 0.0106 0.0060 'International Tables Vol C Tables 4.2.6.8 and 6.1.1.4'

loop_
_geom_angle_atom_site_label_1
_geom_angle_atom_site_label_2
_geom_angle_atom_site_label_3
_geom_angle
_geom_angle_site_symmetry_1
_geom_angle_site_symmetry_3
C111 N1 C141 105.0(12) . .
C111 N1 C131 111.6(13) . .
C141 N1 C131 111.0(13) . .
C111 N1 C121 112.6(13) . .
C141 N1 C121 110.1(14) . .
C131 N1 C121 106.7(12) . .
N1 C111 C112 114.2(13) . .
C113 C112 C111 107.7(18) . .
C114 C113 C112 115(2) . .
C122 C121 N1 113.9(14) . .
C121 C122 C123 109.0(17) . .
C124 C123 C122 113(2) . .
C132 C131 N1 114.7(14) . .
C131 C132 C133 112.9(18) . .
C134 C133 C132 118(3) . .
C142 C141 N1 113.1(15) . .
C141 C142 C143 105.4(18) . .
C144 C143 C142 113(2) . .
C231 N2 C241 106.6(17) . .
C231 N2 C211 114(2) . .
C241 N2 C211 109.0(18) . .
C231 N2 C221 111(2) . .
C241 N2 C221 112(2) . .
C211 N2 C221 104.9(16) . .
C212 C211 N2 114.7(17) . .
C211 C212 C213 114(2) . .
C214 C213 C212 116(2) . .
C222 C221 N2 114(2) . .
C221 C222 C223 108(2) . .
C224 C223 C222 105(2) . .
N2 C231 C232 108(2) . .
C231 C232 C233 110.8(17) . .
C234 C233 C232 108.5(18) . .
C242 C241 N2 120(2) . .
C241 C242 C243 118(2) . .
C244 C243 C242 111.3(19) . .
C321 N3 C331 112(2) . .
C321 N3 C341 110(2) . .
C331 N3 C341 107(2) . .
C321 N3 C311 106(2) . .
C331 N3 C311 113(3) . .
C341 N3 C311 108(2) . .
C312 C311 N3 116(2) . .
C311 C312 C313 104(3) . .
C312 C313 C314 113(2) . .
N3 C321 C322 116(2) . .
C321 C322 C323 114(2) . .
C324 C323 C322 111.8(15) . .
N3 C331 C332 116(3) . .
C333 C332 C331 109(3) . .
C334 C333 C332 109(4) . .
N3 C341 C342 117(2) . .
C341 C342 C343 113.3(18) . .
C344 C343 C342 113.0(17) . .
C421 N4 C411 105(2) . .
C421 N4 C441 111(2) . .
C411 N4 C441 108(2) . .
C421 N4 C431 106.9(19) . .
C411 N4 C431 116(2) . .
C441 N4 C431 111(2) . .
N4 C411 C412 112(3) . .
C413 C412 C411 107(3) . .
C414 C413 C412 104(4) . .
N4 C421 C422 120(2) . .
C421 C422 C423 118(3) . .
C424 C423 C422 115(2) . .
C432 C431 N4 117(2) . .
C431 C432 C433 112(2) . .
C434 C433 C432 111.3(17) . .
C442 C441 N4 115(3) . .
C441 C442 C443 109(4) . .
C444 C443 C442 118(5) . .
C541 N5 C521 108.9(19) . .
C541 N5 C511 112.0(19) . .
C521 N5 C511 105.4(17) . .
C541 N5 C531 108.1(17) . 2_755
C521 N5 C531 113(2) . 2_755
C511 N5 C531 109(2) . 2_755
C512 C511 N5 112(2) . .
C513 C512 C511 107(2) . .
C512 C513 C514 112(3) . .
C522 C521 N5 115(2) 2_755 .
C521 C522 C523 118(3) 2_755 .
C524 C523 C522 103(4) . .
C532 C531 N5 124(3) . 2_755
C531 C532 C533 116(3) . .
C532 C533 C534 109.2(18) . .
N5 C541 C542 114.7(17) . .
C541 C542 C543 114.2(16) . .
C542 C543 C544 111.8(18) . .
C631 N6 C641 112(3) . .
C631 N6 C611 101(2) . 2_656
C641 N6 C611 112(3) . 2_656
C631 N6 C621 110(3) . 2_656
C641 N6 C621 109(2) . 2_656
C611 N6 C621 112(3) 2_656 2_656
C612 C611 N6 109(3) . 2_656
C611 C612 C613 107(3) . .
C614 C613 C612 115(4) . .
C622 C621 N6 113(3) . 2_656
C621 C622 C623 98(4) . .
C624 C623 C622 93(4) . .
N6 C631 C632 112(3) . .
C633 C632 C631 108(3) . .
C634 C633 C632 111(3) . .
C642 C641 N6 116(3) . .
C643 C642 C641 112.5(18) . .
C644 C643 C642 115.6(19) . .
O01A C01A O02A 126(3) . .
O01A C01A O03A 121(3) . .
O02A C01A O03A 113(2) . .
O02A C02A C03A 103(2) . .
O03A C03A C02A 101.7(16) . .
C01A O02A C02A 111.9(18) . .
C01A O03A C03A 110(2) . .
O04B C04B O06B 129(3) . .
O04B C04B O05B 120(3) . .
O06B C04B O05B 111(2) . .
O05B C05B C06B 104.6(15) . .
O06B C06B C05B 100.7(17) . .
C04B O05B C05B 109.2(19) . .
C04B O06B C06B 112.1(19) . .
O07C C07C O08C 129(3) . .
O07C C07C O09C 123(3) . .
O08C C07C O09C 109(2) . .
O08C C08C C09C 101.8(18) . .
O09C C09C C08C 102.2(18) . .
C07C O08C C08C 114(2) . .
C07C O09C C09C 112(2) . .
O10D C10D O11D 125(6) . .
O10D C10D O12D 128(6) . .
O11D C10D O12D 107(4) . .
O11D C11D C12D 101(3) . .
O12D C12D C11D 106(4) . .
C10D O11D C11D 114(4) . .
C10D O12D C12D 112(4) . .
O13E C13E O14E 131(5) . .
O13E C13E O15E 114(5) . .
O14E C13E O15E 115(4) . .
O14E C14E C15E 104(2) . .
O15E C15E C14E 99(2) . .
C13E O14E C14E 106(3) . .
C13E O15E C15E 109(3) . .
O18F C16F O16F 125(4) . .
O18F C16F O17F 116(4) . .
O16F C16F O17F 118(4) . .
O17F C17F C18F 107(3) . .
O18F C18F C17F 103(3) . .
C16F O17F C17F 104(3) . .
C16F O18F C18F 108(3) . .
O19G C19G O20G 127(4) . .
O19G C19G O21G 123(4) . .
O20G C19G O21G 109(3) . .
O20G C20G C21G 100(2) . .
O21G C21G C20G 107(2) . .
C19G O20G C20G 114(3) . .
C19G O21G C21G 109(2) . .
O22H C22H O24H 120(5) . .
O22H C22H O23H 119(5) . .
O24H C22H O23H 108(3) . .
O23H C23H C24H 108(2) . .
O24H C24H C23H 100(2) . .
C22H O23H C23H 105(3) . .
C22H O24H C24H 111(3) . .
O25I C25I O26I 126(4) . .
O25I C25I O27I 123(4) . .
O26I C25I O27I 111(3) . .
C27I C26I O26I 101(3) . .
C26I C27I O27I 106(3) . .
C25I O26I C26I 111(3) . .
C25I O27I C27I 109(3) . .
O30J C28J O28J 119(4) . .
O30J C28J O29J 114(4) . .
O28J C28J O29J 125(5) . .
O29J C29J C30J 100(3) . .
O30J C30J C29J 103(2) . .
C28J O29J C29J 113(4) . .
C28J O30J C30J 110(3) . .
O31K C31K O33K 132(3) . .
O31K C31K O32K 114(3) . .
O33K C31K O32K 114(3) . .
O32K C32K C33K 106.0(19) . .
O33K C33K C32K 105(2) . .
C31K O32K C32K 107(2) . .
C31K O33K C33K 107(2) . .
O35L C34L O34L 129(5) . .
O35L C34L O36L 119(4) . .
O34L C34L O36L 104(4) . .
O35L C35L C36L 103(3) . .
C35L C36L O36L 106(4) . .
C34L O35L C35L 113(4) . .
C34L O36L C36L 91(3) . .
C12P N1P C11P 112.4(14) . .
C22Q N2Q C21Q 113.9(15) . .
C31R N3R C32R 115.9(15) . .
C42S N4S C41S 111.1(17) . .
C51T N5T C52T 111(2) . .
C61U N6U C62U 108(2) . .
C72V N7V C71V 116(3) . .
C82W N8W C81W 120(4) . .
Si1 O1 W6 124.6(6) . .
Si1 O1 W1 124.3(6) . .
W6 O1 W1 91.7(3) . .
Si1 O1 Ag1 112.8(5) . .
W6 O1 Ag1 97.9(4) . .
W1 O1 Ag1 100.0(4) . .
Si1 O2 W3 128.2(5) . .
Si1 O2 W2 126.4(5) . .
W3 O2 W2 91.6(3) . .
Si1 O2 Ag5 105.6(5) . .
W3 O2 Ag5 100.0(4) . .
W2 O2 Ag5 99.4(4) . .
Si1 O3 W5 124.0(5) . .
Si1 O3 W4 129.6(5) . .
W5 O3 W4 93.3(4) . .
Si1 O4 W8 123.3(5) . .
Si1 O4 W7 123.1(5) . .
W8 O4 W7 93.6(3) . .
Si1 O4 W9 123.2(5) . .
W8 O4 W9 93.3(3) . .
W7 O4 W9 91.7(4) . .
Si2 O5 W15 125.9(6) . .
Si2 O5 W10 123.5(5) . .
W15 O5 W10 91.3(4) . .
Si2 O5 Ag1 113.6(5) . .
W15 O5 Ag1 97.7(4) . .
W10 O5 Ag1 98.9(4) . .
Si2 O6 W11 127.8(6) . .
Si2 O6 W12 126.0(6) . .
W11 O6 W12 91.3(3) . .
Si2 O6 Ag3 106.1(5) . .
W11 O6 Ag3 100.7(4) . .
W12 O6 Ag3 99.6(4) . .
Si2 O7 W14 124.0(5) . .
Si2 O7 W13 127.8(5) . .
W14 O7 W13 93.0(3) . .
Si2 O7 Ag2 112.9(5) . .
W14 O7 Ag2 98.5(3) . .
W13 O7 Ag2 93.7(3) . .
Si2 O8 W16 123.4(6) . .
Si2 O8 W18 125.3(5) . .
W16 O8 W18 92.3(3) . .
Si2 O8 W17 121.2(5) . .
W16 O8 W17 92.8(3) . .
W18 O8 W17 93.1(4) . .
W15 O9 W1 137.0(6) . .
W15 O9 Ag1 109.5(4) . .
W1 O9 Ag1 108.7(4) . .
W2 O10 Ag27 133.7(5) . .
W2 O10 Ag5 109.6(5) . .
Ag27 O10 Ag5 69.9(3) . .
W3 O11 Ag30 153(3) . .
W3 O11 Ag27 136.4(5) . .
W3 O11 Ag21 119.5(5) . .
Ag30 O11 Ag21 88(3) . .
Ag27 O11 Ag21 103.8(4) . .
W3 O11 Ag5 106.1(4) . .
Ag30 O11 Ag5 69.8(9) . .
Ag27 O11 Ag5 71.4(3) . .
Ag21 O11 Ag5 83.6(3) . .
W4 O12 Ag19 162.5(6) . .
W4 O12 Ag4 112.6(5) . .
Ag19 O12 Ag4 80.5(3) . .
W5 O13 Ag4 114.9(4) . .
W6 O14 W10 138.0(6) . .
W6 O14 Ag1 109.6(4) . .
W10 O14 Ag1 108.4(5) . .
W11 O15 Ag25 133.7(6) . .
W11 O15 Ag3 108.0(5) . .
Ag25 O15 Ag3 69.6(3) . .
W12 O16 Ag25 137.3(6) . .
W12 O16 Ag28 157.3(10) . .
W12 O16 Ag22 119.2(5) . .
Ag25 O16 Ag22 103.3(4) . .
Ag28 O16 Ag22 83.1(9) . .
W12 O16 Ag3 107.0(5) . .
Ag25 O16 Ag3 71.5(3) . .
Ag28 O16 Ag3 68.7(7) . .
Ag22 O16 Ag3 84.4(4) . .
W13 O17 Ag24 161.4(6) . .
W13 O17 Ag2 113.5(5) . .
Ag24 O17 Ag2 80.8(3) . .
W14 O18 Ag2 114.6(4) . .
W4 O22 Ag31 152.6(6) . .
W13 O28 Ag32 151.4(6) . .
W6 O31 W1 119.8(5) . .
W1 O32 W2 152.4(6) . .
W3 O33 W2 119.1(5) . .
W4 O34 W3 157.8(6) . .
W5 O35 W4 119.2(5) . .
W6 O36 W5 150.3(6) . .
W15 O37 W10 119.6(5) . .
W10 O38 W11 151.4(6) . .
W12 O39 W11 119.0(5) . .
W13 O40 W12 157.2(6) . .
W14 O41 W13 119.7(6) . .
W15 O42 W14 150.5(6) . .
W1 O43 W7 149.2(6) . .
W7 O44 W2 153.1(6) . .
W8 O45 W3 149.8(6) . .
W8 O46 W4 150.4(6) . .
W5 O47 W9 149.3(7) . .
W9 O48 W6 154.7(6) . .
W10 O49 W16 146.3(6) . .
W16 O50 W11 152.8(6) . .
W17 O51 W12 148.9(6) . .
W17 O52 W13 149.0(6) . .
W14 O53 W18 150.5(6) . .
W18 O54 W15 154.7(6) . .
W7 O55 W8 120.0(6) . .
W8 O56 W9 120.0(5) . .
W9 O57 W7 119.9(6) . .
W16 O58 W17 119.9(5) . .
W17 O59 W18 120.7(6) . .
W18 O60 W16 119.7(5) . .
Si3 O67 W24 124.8(6) . .
Si3 O67 W19 124.2(6) . .
W24 O67 W19 91.7(4) . .
Si3 O67 Ag7 113.2(5) . .
W24 O67 Ag7 97.7(4) . .
W19 O67 Ag7 99.6(4) . .
Si3 O68 W20 128.7(6) . .
Si3 O68 W21 127.3(6) . .
W20 O68 W21 91.5(4) . .
Si3 O68 Ag11 105.2(5) . .
W20 O68 Ag11 99.4(4) . .
W21 O68 Ag11 98.3(4) . .
Si3 O69 W22 129.6(6) . .
Si3 O69 W23 122.9(5) . .
W22 O69 W23 93.3(4) . .
Si3 O69 Ag10 112.2(5) . .
W22 O69 Ag10 93.3(3) . .
W23 O69 Ag10 98.4(3) . .
Si3 O70 W27 124.9(6) . .
Si3 O70 W25 123.9(6) . .
W27 O70 W25 92.5(3) . .
Si3 O70 W26 120.7(5) . .
W27 O70 W26 93.4(4) . .
W25 O70 W26 92.7(4) . .
Si4 O71 W33 125.1(7) . .
Si4 O71 W28 122.8(7) . .
W33 O71 W28 91.7(4) . .
Si4 O71 Ag7 113.5(6) . .
W33 O71 Ag7 98.7(4) . .
W28 O71 Ag7 99.6(5) . .
Si4 O72 W29 128.2(6) . .
Si4 O72 Ag9 106.4(5) . .
W29 O72 Ag9 100.2(4) . .
Si4 O72 W30 126.7(6) . .
W29 O72 W30 90.9(4) . .
Ag9 O72 W30 98.6(4) . .
Si4 O73 W32 123.8(5) . .
Si4 O73 W31 128.9(6) . .
W32 O73 W31 93.6(4) . .
Si4 O73 Ag8 111.7(5) . .
W32 O73 Ag8 98.6(4) . .
W31 O73 Ag8 93.0(3) . .
Si4 O74 W36 125.0(6) . .
Si4 O74 W34 123.4(6) . .
W36 O74 W34 93.0(4) . .
Si4 O74 W35 120.6(6) . .
W36 O74 W35 93.0(4) . .
W34 O74 W35 93.3(4) . .
W33 O75 W19 137.6(6) . .
W33 O75 Ag7 109.1(5) . .
W19 O75 Ag7 108.4(5) . .
W20 O76 Ag25 132.2(6) . .
W20 O76 Ag11 108.7(5) . .
Ag25 O76 Ag11 71.7(3) . .
W21 O77 Ag28 153.8(11) . .
W21 O77 Ag25 135.7(5) . .
W21 O77 Ag19 118.2(5) . .
Ag28 O77 Ag19 86.5(10) . .
Ag25 O77 Ag19 106.1(4) . .
W21 O77 Ag11 106.1(4) . .
Ag28 O77 Ag11 64.9(7) . .
Ag25 O77 Ag11 73.4(3) . .
Ag19 O77 Ag11 85.6(4) . .
W22 O78 Ag20 160.5(6) . .
W22 O78 Ag10 113.2(5) . .
Ag20 O78 Ag10 80.3(3) . .
W23 O79 Ag10 115.5(5) . .
W24 O80 W28 136.6(6) . .
W24 O80 Ag7 110.1(5) . .
W28 O80 Ag7 108.8(5) . .
W29 O81 Ag26 134.0(6) . .
W29 O81 Ag9 109.0(5) . .
Ag26 O81 Ag9 70.9(3) . .
W30 O82 Ag29 156.3(10) . .
W30 O82 Ag26 137.4(6) . .
W30 O82 Ag23 118.5(5) . .
Ag29 O82 Ag23 84.1(9) . .
Ag26 O82 Ag23 104.0(5) . .
W30 O82 Ag9 107.4(5) . .
Ag29 O82 Ag9 65.2(6) . .
Ag26 O82 Ag9 72.4(3) . .
Ag23 O82 Ag9 84.9(4) . .
W31 O83 Ag22 160.6(6) . .
W31 O83 Ag8 113.5(5) . .
Ag22 O83 Ag8 80.0(4) . .
W32 O84 Ag8 114.9(5) . .
W22 O88 Ag31 152.2(6) . .
W31 O94 Ag32 151.9(6) . .
W24 O97 W19 118.6(5) . .
W19 O98 W20 150.0(7) . .
W20 O99 W21 118.8(5) . .
W22 O100 W21 157.1(5) . .
W23 O101 W22 119.1(5) . .
W24 O102 W23 150.6(6) . .
W28 O103 W33 120.1(5) . .
W28 O104 W29 149.9(7) . .
W30 O105 W29 120.2(5) . .
W31 O106 W30 158.1(6) . .
W32 O107 W31 119.0(6) . .
W32 O108 W33 150.2(7) . .
W19 O109 W25 148.4(6) . .
W25 O110 W20 156.3(6) . .
W26 O111 W21 149.1(6) . .
W26 O112 W22 148.3(6) . .
W23 O113 W27 149.3(8) . .
W27 O114 W24 154.4(6) . .
W28 O115 W34 147.3(6) . .
W34 O116 W29 154.0(7) . .
W35 O117 W30 150.2(7) . .
W35 O118 W31 147.4(6) . .
W32 O119 W36 149.0(7) . .
W36 O120 W33 154.0(6) . .
W25 O121 W26 123.2(7) . .
W27 O122 W26 120.4(6) . .
W27 O123 W25 119.5(5) . .
W34 O124 W35 122.9(7) . .
W35 O125 W36 122.5(6) . .
W36 O126 W34 120.5(6) . .
Si5 O133 W42 124.7(6) . .
Si5 O133 W37 124.2(5) . .
W42 O133 W37 92.3(3) . .
Si5 O133 Ag13 112.5(5) . .
W42 O133 Ag13 97.7(3) . .
W37 O133 Ag13 100.0(4) . .
Si5 O134 W38 128.5(6) . .
Si5 O134 W39 126.7(6) . .
W38 O134 W39 90.9(3) . .
Si5 O134 Ag17 105.9(5) . .
W38 O134 Ag17 99.6(4) . .
W39 O134 Ag17 99.4(4) . .
Si5 O135 W41 124.5(5) . .
Si5 O135 W40 127.5(5) . .
W41 O135 W40 94.0(4) . .
Si5 O135 Ag16 111.8(5) . .
W41 O135 Ag16 98.8(3) . .
W40 O135 Ag16 93.0(3) . .
Si5 O136 W45 125.7(5) . .
Si5 O136 W43 123.7(6) . .
W45 O136 W43 92.2(3) . .
Si5 O136 W44 120.8(5) . .
W45 O136 W44 92.9(3) . .
W43 O136 W44 92.5(3) . .
Si6 O137 W51 124.4(6) . .
Si6 O137 W46 123.3(6) . .
W51 O137 W46 92.4(4) . .
Si6 O137 Ag13 113.0(5) . .
W51 O137 Ag13 98.2(4) . .
W46 O137 Ag13 100.3(4) . .
Si6 O138 W47 128.5(6) . .
Si6 O138 W48 126.8(6) . .
W47 O138 W48 91.5(4) . .
Si6 O138 Ag15 105.5(5) . .
W47 O138 Ag15 99.5(4) . .
W48 O138 Ag15 99.1(4) . .
Si6 O139 W50 123.9(5) . .
Si6 O139 W49 128.6(5) . .
W50 O139 W49 92.9(4) . .
Si6 O139 Ag14 112.2(5) . .
W50 O139 Ag14 98.5(3) . .
W49 O139 Ag14 93.5(3) . .
Si6 O140 W54 125.2(6) . .
Si6 O140 W53 121.9(5) . .
W54 O140 W53 93.3(4) . .
Si6 O140 W52 123.1(6) . .
W54 O140 W52 91.9(3) . .
W53 O140 W52 92.6(3) . .
W51 O141 W37 137.1(5) . .
W51 O141 Ag13 108.5(4) . .
W37 O141 Ag13 109.5(4) . .
W38 O142 Ag26 134.0(5) . .
W38 O142 Ag17 108.8(4) . .
Ag26 O142 Ag17 70.0(3) . .
W39 O143 Ag26 138.9(5) . .
W39 O143 Ag29 158.7(9) . .
W39 O143 Ag20 117.7(5) . .
Ag26 O143 Ag20 103.0(4) . .
Ag29 O143 Ag20 82.6(9) . .
W39 O143 Ag17 106.8(4) . .
Ag26 O143 Ag17 71.3(3) . .
Ag29 O143 Ag17 67.1(6) . .
Ag20 O143 Ag17 83.0(3) . .
W40 O144 Ag21 164.0(6) . .
W40 O144 Ag16 112.6(4) . .
Ag21 O144 Ag16 79.2(3) . .
W41 O145 Ag16 115.2(4) . .
W42 O146 W46 136.7(5) . .
W42 O146 Ag13 109.7(4) . .
W46 O146 Ag13 108.5(4) . .
W47 O147 Ag27 132.0(6) . .
W47 O147 Ag15 108.2(5) . .
Ag27 O147 Ag15 72.4(3) . .
W48 O148 Ag30 150(3) . .
W48 O148 Ag27 136.0(5) . .
W48 O148 Ag24 118.3(5) . .
Ag30 O148 Ag24 90(3) . .
Ag27 O148 Ag24 105.6(4) . .
W48 O148 Ag15 106.1(4) . .
Ag30 O148 Ag15 65.3(12) . .
Ag27 O148 Ag15 73.3(3) . .
Ag24 O148 Ag15 84.7(3) . .
W49 O149 Ag23 162.1(6) . .
W49 O149 Ag14 112.5(5) . .
Ag23 O149 Ag14 80.2(3) . .
W50 O150 Ag14 115.5(5) . .
W40 O154 Ag31 151.9(6) . .
W49 O160 Ag32 150.9(6) . .
W42 O163 W37 118.9(5) . .
W37 O164 W38 151.2(6) . .
W39 O165 W38 119.4(5) . .
W40 O166 W39 157.8(6) . .
W41 O167 W40 117.6(5) . .
W42 O168 W41 150.5(5) . .
W46 O169 W51 119.7(5) . .
W46 O170 W47 151.3(6) . .
W48 O171 W47 119.2(5) . .
W49 O172 W48 157.5(6) . .
W50 O173 W49 120.3(6) . .
W51 O174 W50 149.6(6) . .
W37 O175 W43 148.3(6) . .
W43 O176 W38 154.4(6) . .
W44 O177 W39 150.4(7) . .
W44 O178 W40 149.2(6) . .
W41 O179 W45 148.8(6) . .
W45 O180 W42 154.0(6) . .
W46 O181 W52 149.1(6) . .
W52 O182 W47 155.9(7) . .
W53 O183 W48 149.7(6) . .
W53 O184 W49 148.2(6) . .
W50 O185 W54 150.8(7) . .
W54 O186 W51 154.4(7) . .
W43 O187 W44 120.5(5) . .
W45 O188 W44 120.2(5) . .
W45 O189 W43 119.9(5) . .
W52 O190 W53 123.6(6) . .
W53 O191 W54 120.1(5) . .
W54 O192 W52 119.7(5) . .
O3 Si1 O1 112.0(6) . .
O3 Si1 O2 108.9(5) . .
O1 Si1 O2 110.4(6) . .
O3 Si1 O4 107.4(5) . .
O1 Si1 O4 111.0(5) . .
O2 Si1 O4 107.0(5) . .
O5 Si2 O6 109.6(6) . .
O5 Si2 O7 109.6(5) . .
O6 Si2 O7 110.0(5) . .
O5 Si2 O8 109.5(6) . .
O6 Si2 O8 109.3(5) . .
O7 Si2 O8 108.7(5) . .
O67 Si3 O68 109.6(6) . .
O67 Si3 O69 111.8(6) . .
O68 Si3 O69 109.8(5) . .
O67 Si3 O70 109.4(6) . .
O68 Si3 O70 107.5(6) . .
O69 Si3 O70 108.8(6) . .
O71 Si4 O72 109.7(6) . .
O71 Si4 O73 110.4(6) . .
O72 Si4 O73 109.9(6) . .
O71 Si4 O74 110.2(6) . .
O72 Si4 O74 108.7(6) . .
O73 Si4 O74 108.0(6) . .
O135 Si5 O134 111.0(5) . .
O135 Si5 O136 108.4(5) . .
O134 Si5 O136 108.6(5) . .
O135 Si5 O133 110.7(5) . .
O134 Si5 O133 109.1(5) . .
O136 Si5 O133 108.9(5) . .
O138 Si6 O139 110.1(5) . .
O138 Si6 O140 107.9(5) . .
O139 Si6 O140 108.2(6) . .
O138 Si6 O137 109.5(6) . .
O139 Si6 O137 110.9(6) . .
O140 Si6 O137 110.2(5) . .
O1 Ag1 O5 126.1(3) . .
O1 Ag1 O14 68.2(3) . .
O5 Ag1 O14 69.6(3) . .
O1 Ag1 O9 68.9(3) . .
O5 Ag1 O9 68.5(3) . .
O14 Ag1 O9 74.3(3) . .
O1 Ag1 Ag3 144.2(2) . .
O5 Ag1 Ag3 83.3(2) . .
O14 Ag1 Ag3 112.5(2) . .
O9 Ag1 Ag3 146.9(2) . .
O1 Ag1 Ag5 83.9(2) . .
O5 Ag1 Ag5 143.4(2) . .
O14 Ag1 Ag5 147.0(2) . .
O9 Ag1 Ag5 112.7(2) . .
Ag3 Ag1 Ag5 79.88(4) . .
O1 Ag1 Ag2 134.1(2) . .
O5 Ag1 Ag2 86.8(2) . .
O14 Ag1 Ag2 155.7(2) . .
O9 Ag1 Ag2 102.7(2) . .
Ag3 Ag1 Ag2 57.12(4) . .
Ag5 Ag1 Ag2 56.85(4) . .
O1 Ag1 Ag4 87.6(2) . .
O5 Ag1 Ag4 134.0(2) . .
O14 Ag1 Ag4 103.0(2) . .
O9 Ag1 Ag4 155.8(2) . .
Ag3 Ag1 Ag4 56.88(4) . .
Ag5 Ag1 Ag4 56.85(4) . .
Ag2 Ag1 Ag4 89.24(4) . .
O18 Ag2 O17 79.9(4) . .
O18 Ag2 O7 68.5(3) . .
O17 Ag2 O7 67.5(3) . .
O18 Ag2 Ag5 118.2(3) . .
O17 Ag2 Ag5 145.8(2) . .
O7 Ag2 Ag5 144.4(2) . .
O18 Ag2 Ag3 146.8(2) . .
O17 Ag2 Ag3 99.3(2) . .
O7 Ag2 Ag3 80.5(2) . .
Ag5 Ag2 Ag3 80.83(5) . .
O18 Ag2 Ag1 107.3(3) . .
O17 Ag2 Ag1 148.7(2) . .
O7 Ag2 Ag1 86.4(2) . .
Ag5 Ag2 Ag1 57.95(4) . .
Ag3 Ag2 Ag1 57.79(4) . .
O18 Ag2 Ag6 154.9(3) . .
O17 Ag2 Ag6 93.0(2) . .
O7 Ag2 Ag6 131.0(2) . .
Ag5 Ag2 Ag6 57.80(4) . .
Ag3 Ag2 Ag6 57.89(4) . .
Ag1 Ag2 Ag6 91.34(4) . .
O18 Ag2 Ag24 103.4(3) . .
O17 Ag2 Ag24 48.3(2) . .
O7 Ag2 Ag24 115.3(2) . .
Ag5 Ag2 Ag24 97.74(5) . .
Ag3 Ag2 Ag24 100.12(5) . .
Ag1 Ag2 Ag24 147.41(5) . .
Ag6 Ag2 Ag24 56.13(4) . .
O6 Ag3 O16 69.2(3) . .
O6 Ag3 O15 67.7(3) . .
O16 Ag3 O15 73.7(3) . .
O6 Ag3 Ag4 143.2(3) . .
O16 Ag3 Ag4 129.7(2) . .
O15 Ag3 Ag4 86.5(2) . .
O6 Ag3 Ag28 111.9(7) . .
O16 Ag3 Ag28 50.5(5) . .
O15 Ag3 Ag28 67.8(8) . .
Ag4 Ag3 Ag28 79.3(4) . .
O6 Ag3 Ag2 99.0(2) . .
O16 Ag3 Ag2 113.9(2) . .
O15 Ag3 Ag2 162.0(2) . .
Ag4 Ag3 Ag2 99.01(5) . .
Ag28 Ag3 Ag2 129.9(7) . .
O6 Ag3 Ag1 94.1(2) . .
O16 Ag3 Ag1 163.1(2) . .
O15 Ag3 Ag1 102.6(3) . .
Ag4 Ag3 Ag1 65.35(4) . .
Ag28 Ag3 Ag1 144.1(4) . .
Ag2 Ag3 Ag1 65.09(4) . .
O6 Ag3 Ag6 151.1(3) . .
O16 Ag3 Ag6 93.9(2) . .
O15 Ag3 Ag6 131.6(2) . .
Ag4 Ag3 Ag6 65.64(4) . .
Ag28 Ag3 Ag6 68.6(7) . .
Ag2 Ag3 Ag6 65.60(4) . .
Ag1 Ag3 Ag6 100.35(5) . .
O6 Ag3 Ag25 99.9(2) . .
O16 Ag3 Ag25 49.2(2) . .
O15 Ag3 Ag25 51.8(2) . .
Ag4 Ag3 Ag25 82.17(5) . .
Ag2 Ag3 Ag25 145.72(9) . .
Ag1 Ag3 Ag25 140.79(7) . .
Ag6 Ag3 Ag25 84.44(8) . .
O6 Ag3 Ag22 99.1(3) . .
O16 Ag3 Ag22 44.5(2) . .
O15 Ag3 Ag22 115.4(3) . .
Ag4 Ag3 Ag22 115.98(5) . .
Ag28 Ag3 Ag22 59.8(5) . .
Ag2 Ag3 Ag22 77.64(4) . .
Ag1 Ag3 Ag22 141.96(5) . .
Ag6 Ag3 Ag22 54.89(4) . .
Ag25 Ag3 Ag22 71.36(7) . .
O13 Ag4 O12 80.7(3) . .
O13 Ag4 Ag5 146.2(3) . .
O12 Ag4 Ag5 98.6(2) . .
O13 Ag4 Ag3 118.3(3) . .
O12 Ag4 Ag3 145.7(2) . .
Ag5 Ag4 Ag3 80.88(5) . .
O13 Ag4 Ag1 106.9(3) . .
O12 Ag4 Ag1 148.4(2) . .
Ag5 Ag4 Ag1 57.83(4) . .
Ag3 Ag4 Ag1 57.77(4) . .
O13 Ag4 Ag6 155.6(3) . .
O12 Ag4 Ag6 92.5(2) . .
Ag5 Ag4 Ag6 57.79(4) . .
Ag3 Ag4 Ag6 57.98(4) . .
Ag1 Ag4 Ag6 91.25(4) . .
O13 Ag4 Ag19 103.9(2) . .
O12 Ag4 Ag19 47.9(2) . .
Ag5 Ag4 Ag19 100.04(5) . .
Ag3 Ag4 Ag19 98.14(5) . .
Ag1 Ag4 Ag19 147.51(5) . .
Ag6 Ag4 Ag19 56.31(4) . .
O2 Ag5 O10 67.8(3) . .
O2 Ag5 O11 69.1(3) . .
O10 Ag5 O11 74.1(3) . .
O2 Ag5 Ag2 142.8(2) . .
O10 Ag5 Ag2 85.5(2) . .
O11 Ag5 Ag2 129.2(2) . .
O2 Ag5 Ag4 99.1(2) . .
O10 Ag5 Ag4 161.2(2) . .
O11 Ag5 Ag4 114.8(2) . .
Ag2 Ag5 Ag4 99.28(5) . .
O2 Ag5 Ag30 108.8(19) . .
O10 Ag5 Ag30 65(3) . .
O11 Ag5 Ag30 49.0(6) . .
Ag2 Ag5 Ag30 80.2(6) . .
Ag4 Ag5 Ag30 134(3) . .
O2 Ag5 Ag1 94.1(2) . .
O10 Ag5 Ag1 101.2(2) . .
O11 Ag5 Ag1 163.2(2) . .
Ag2 Ag5 Ag1 65.20(4) . .
Ag4 Ag5 Ag1 65.32(4) . .
Ag30 Ag5 Ag1 144.0(5) . .
O2 Ag5 Ag6 151.2(2) . .
O10 Ag5 Ag6 131.9(3) . .
O11 Ag5 Ag6 94.3(2) . .
Ag2 Ag5 Ag6 65.86(4) . .
Ag4 Ag5 Ag6 65.76(4) . .
Ag30 Ag5 Ag6 72(3) . .
Ag1 Ag5 Ag6 100.49(5) . .
O2 Ag5 Ag27 99.7(2) . .
O10 Ag5 Ag27 52.1(3) . .
O11 Ag5 Ag27 48.8(2) . .
Ag2 Ag5 Ag27 81.91(7) . .
Ag4 Ag5 Ag27 146.36(10) . .
Ag1 Ag5 Ag27 140.10(9) . .
Ag6 Ag5 Ag27 84.82(9) . .
O2 Ag5 Ag21 98.9(2) . .
O10 Ag5 Ag21 116.4(2) . .
O11 Ag5 Ag21 44.9(2) . .
Ag2 Ag5 Ag21 116.44(5) . .
Ag4 Ag5 Ag21 77.83(4) . .
Ag30 Ag5 Ag21 62.2(19) . .
Ag1 Ag5 Ag21 142.40(5) . .
Ag6 Ag5 Ag21 55.21(4) . .
Ag27 Ag5 Ag21 71.85(9) . .
Ag5 Ag6 Ag3 79.29(4) . .
Ag5 Ag6 Ag12 161.08(5) . .
Ag3 Ag6 Ag12 112.95(5) . .
Ag5 Ag6 Ag18 112.96(5) . .
Ag3 Ag6 Ag18 161.46(6) . .
Ag12 Ag6 Ag18 59.50(4) . .
Ag5 Ag6 Ag22 137.25(5) . .
Ag3 Ag6 Ag22 71.51(4) . .
Ag12 Ag6 Ag22 61.67(4) . .
Ag18 Ag6 Ag22 90.55(5) . .
Ag5 Ag6 Ag21 71.28(4) . .
Ag3 Ag6 Ag21 137.12(5) . .
Ag12 Ag6 Ag21 90.50(4) . .
Ag18 Ag6 Ag21 61.42(4) . .
Ag22 Ag6 Ag21 148.77(5) . .
Ag5 Ag6 Ag24 102.56(5) . .
Ag3 Ag6 Ag24 105.21(5) . .
Ag12 Ag6 Ag24 88.45(4) . .
Ag18 Ag6 Ag24 59.59(4) . .
Ag22 Ag6 Ag24 58.13(4) . .
Ag21 Ag6 Ag24 111.05(5) . .
Ag5 Ag6 Ag19 104.90(5) . .
Ag3 Ag6 Ag19 102.64(5) . .
Ag12 Ag6 Ag19 59.37(4) . .
Ag18 Ag6 Ag19 87.98(4) . .
Ag22 Ag6 Ag19 111.38(5) . .
Ag21 Ag6 Ag19 58.00(4) . .
Ag24 Ag6 Ag19 143.84(5) . .
Ag5 Ag6 Ag4 56.45(4) . .
Ag3 Ag6 Ag4 56.38(4) . .
Ag12 Ag6 Ag4 117.12(5) . .
Ag18 Ag6 Ag4 141.80(5) . .
Ag22 Ag6 Ag4 122.69(5) . .
Ag21 Ag6 Ag4 81.22(4) . .
Ag24 Ag6 Ag4 152.18(5) . .
Ag19 Ag6 Ag4 63.95(4) . .
Ag5 Ag6 Ag2 56.34(4) . .
Ag3 Ag6 Ag2 56.51(4) . .
Ag12 Ag6 Ag2 142.27(5) . .
Ag18 Ag6 Ag2 117.51(5) . .
Ag22 Ag6 Ag2 81.37(4) . .
Ag21 Ag6 Ag2 122.41(5) . .
Ag24 Ag6 Ag2 64.09(4) . .
Ag19 Ag6 Ag2 152.07(5) . .
Ag4 Ag6 Ag2 88.17(4) . .
Ag5 Ag6 Ag28 123.1(4) . .
Ag3 Ag6 Ag28 55.0(4) . .
Ag12 Ag6 Ag28 61.1(4) . .
Ag18 Ag6 Ag28 120.6(4) . .
Ag22 Ag6 Ag28 61.3(3) . .
Ag21 Ag6 Ag28 119.5(3) . .
Ag24 Ag6 Ag28 119.4(4) . .
Ag19 Ag6 Ag28 61.6(3) . .
Ag4 Ag6 Ag28 69.7(4) . .
Ag2 Ag6 Ag28 108.8(4) . .
Ag5 Ag6 Ag30 53.5(11) . .
Ag3 Ag6 Ag30 121.7(11) . .
Ag12 Ag6 Ag30 122.4(12) . .
Ag18 Ag6 Ag30 62.9(12) . .
Ag22 Ag6 Ag30 119.9(4) . .
Ag21 Ag6 Ag30 61.5(6) . .
Ag24 Ag6 Ag30 62.0(5) . .
Ag19 Ag6 Ag30 119.5(6) . .
Ag4 Ag6 Ag30 107.5(9) . .
Ag2 Ag6 Ag30 68.6(10) . .
O71 Ag7 O67 126.1(3) . .
O71 Ag7 O80 69.5(4) . .
O67 Ag7 O80 68.6(4) . .
O71 Ag7 O75 68.4(4) . .
O67 Ag7 O75 69.1(4) . .
O80 Ag7 O75 74.9(4) . .
O71 Ag7 Ag9 84.0(2) . .
O67 Ag7 Ag9 144.2(3) . .
O80 Ag7 Ag9 113.4(2) . .
O75 Ag7 Ag9 146.7(3) . .
O71 Ag7 Ag11 143.7(3) . .
O67 Ag7 Ag11 83.7(2) . .
O80 Ag7 Ag11 146.8(3) . .
O75 Ag7 Ag11 113.0(3) . .
Ag9 Ag7 Ag11 78.47(4) . .
O71 Ag7 Ag8 87.3(3) . .
O67 Ag7 Ag8 132.9(2) . .
O80 Ag7 Ag8 156.2(3) . .
O75 Ag7 Ag8 101.8(3) . .
Ag9 Ag7 Ag8 57.06(4) . .
Ag11 Ag7 Ag8 56.56(4) . .
O71 Ag7 Ag10 133.7(3) . .
O67 Ag7 Ag10 87.5(3) . .
O80 Ag7 Ag10 102.2(2) . .
O75 Ag7 Ag10 156.0(3) . .
Ag9 Ag7 Ag10 56.73(4) . .
Ag11 Ag7 Ag10 56.92(4) . .
Ag8 Ag7 Ag10 90.08(4) . .
O84 Ag8 O83 79.8(4) . .
O84 Ag8 O73 67.7(4) . .
O83 Ag8 O73 67.2(3) . .
O84 Ag8 Ag11 120.1(3) . .
O83 Ag8 Ag11 145.6(2) . .
O73 Ag8 Ag11 144.1(2) . .
O84 Ag8 Ag9 145.9(3) . .
O83 Ag8 Ag9 99.5(3) . .
O73 Ag8 Ag9 80.5(2) . .
Ag11 Ag8 Ag9 79.38(5) . .
O84 Ag8 Ag7 106.7(3) . .
O83 Ag8 Ag7 148.3(3) . .
O73 Ag8 Ag7 86.3(2) . .
Ag11 Ag8 Ag7 57.83(4) . .
Ag9 Ag8 Ag7 57.51(4) . .
O84 Ag8 Ag12 156.8(3) . .
O83 Ag8 Ag12 93.5(2) . .
O73 Ag8 Ag12 130.1(2) . .
Ag11 Ag8 Ag12 56.81(4) . .
Ag9 Ag8 Ag12 56.91(4) . .
Ag7 Ag8 Ag12 90.71(4) . .
O84 Ag8 Ag22 104.9(3) . .
O83 Ag8 Ag22 48.6(2) . .
O73 Ag8 Ag22 115.1(2) . .
Ag11 Ag8 Ag22 97.32(5) . .
Ag9 Ag8 Ag22 99.43(5) . .
Ag7 Ag8 Ag22 146.87(5) . .
Ag12 Ag8 Ag22 56.20(4) . .
O84 Ag8 Ag28 102.7(6) . .
O83 Ag8 Ag28 102.0(5) . .
O73 Ag8 Ag28 166.1(4) . .
Ag11 Ag8 Ag28 49.0(3) . .
Ag9 Ag8 Ag28 110.7(5) . .
Ag7 Ag8 Ag28 106.5(3) . .
Ag12 Ag8 Ag28 56.7(6) . .
Ag22 Ag8 Ag28 56.3(5) . .
O72 Ag9 O82 69.7(3) . .
O72 Ag9 O81 67.5(4) . .
O82 Ag9 O81 73.5(4) . .
O72 Ag9 Ag29 113.1(7) . .
O82 Ag9 Ag29 52.0(5) . .
O81 Ag9 Ag29 67.0(7) . .
O72 Ag9 Ag10 141.6(3) . .
O82 Ag9 Ag10 128.5(2) . .
O81 Ag9 Ag10 84.8(3) . .
Ag29 Ag9 Ag10 76.6(4) . .
O72 Ag9 Ag8 99.0(3) . .
O82 Ag9 Ag8 114.6(3) . .
O81 Ag9 Ag8 161.7(2) . .
Ag29 Ag9 Ag8 131.2(7) . .
Ag10 Ag9 Ag8 100.61(6) . .
O72 Ag9 Ag7 93.5(3) . .
O82 Ag9 Ag7 163.2(2) . .
O81 Ag9 Ag7 101.9(2) . .
Ag29 Ag9 Ag7 141.8(4) . .
Ag10 Ag9 Ag7 65.83(5) . .
Ag8 Ag9 Ag7 65.43(4) . .
O72 Ag9 Ag12 151.9(3) . .
O82 Ag9 Ag12 93.4(3) . .
O81 Ag9 Ag12 130.6(2) . .
Ag29 Ag9 Ag12 67.7(7) . .
Ag10 Ag9 Ag12 66.47(4) . .
Ag8 Ag9 Ag12 66.90(5) . .
Ag7 Ag9 Ag12 101.45(5) . .
O72 Ag9 Ag26 100.2(3) . .
O82 Ag9 Ag26 49.4(2) . .
O81 Ag9 Ag26 51.3(2) . .
Ag10 Ag9 Ag26 80.41(5) . .
Ag8 Ag9 Ag26 146.66(9) . .
Ag7 Ag9 Ag26 139.50(7) . .
Ag12 Ag9 Ag26 83.70(8) . .
O72 Ag9 Ag23 99.6(3) . .
O82 Ag9 Ag23 44.4(3) . .
O81 Ag9 Ag23 115.1(2) . .
Ag29 Ag9 Ag23 61.3(6) . .
Ag10 Ag9 Ag23 116.52(5) . .
Ag8 Ag9 Ag23 78.41(4) . .
Ag7 Ag9 Ag23 143.05(6) . .
Ag12 Ag9 Ag23 54.92(4) . .
Ag26 Ag9 Ag23 71.70(6) . .
O79 Ag10 O78 79.7(4) . .
O79 Ag10 O69 67.6(3) . .
O78 Ag10 O69 66.9(3) . .
O79 Ag10 Ag9 120.1(3) . .
O78 Ag10 Ag9 146.4(2) . .
O69 Ag10 Ag9 143.5(2) . .
O79 Ag10 Ag11 145.2(2) . .
O78 Ag10 Ag11 99.6(3) . .
O69 Ag10 Ag11 80.1(2) . .
Ag9 Ag10 Ag11 79.15(5) . .
O79 Ag10 Ag7 106.2(3) . .
O78 Ag10 Ag7 148.1(2) . .
O69 Ag10 Ag7 86.1(2) . .
Ag9 Ag10 Ag7 57.45(4) . .
Ag11 Ag10 Ag7 57.48(4) . .
O79 Ag10 Ag12 157.5(2) . .
O78 Ag10 Ag12 93.6(2) . .
O69 Ag10 Ag12 129.6(2) . .
Ag9 Ag10 Ag12 57.27(4) . .
Ag11 Ag10 Ag12 56.89(4) . .
Ag7 Ag10 Ag12 90.92(4) . .
O79 Ag10 Ag20 105.3(3) . .
O78 Ag10 Ag20 48.4(2) . .
O69 Ag10 Ag20 114.5(2) . .
Ag9 Ag10 Ag20 98.34(5) . .
Ag11 Ag10 Ag20 99.38(5) . .
Ag7 Ag10 Ag20 147.27(5) . .
Ag12 Ag10 Ag20 56.37(3) . .
O79 Ag10 Ag29 103.7(6) . .
O78 Ag10 Ag29 101.7(4) . .
O69 Ag10 Ag29 166.2(4) . .
Ag9 Ag10 Ag29 49.8(3) . .
Ag11 Ag10 Ag29 110.4(5) . .
Ag7 Ag10 Ag29 107.0(3) . .
Ag12 Ag10 Ag29 56.3(5) . .
Ag20 Ag10 Ag29 56.2(4) . .
O68 Ag11 O76 67.7(4) . .
O68 Ag11 O77 70.0(3) . .
O76 Ag11 O77 73.9(3) . .
O68 Ag11 Ag28 111.5(7) . .
O76 Ag11 Ag28 65.8(8) . .
O77 Ag11 Ag28 50.7(5) . .
O68 Ag11 Ag8 141.3(3) . .
O76 Ag11 Ag8 84.2(3) . .
O77 Ag11 Ag8 128.3(2) . .
Ag28 Ag11 Ag8 77.7(4) . .
O68 Ag11 Ag10 99.2(3) . .
O76 Ag11 Ag10 161.9(2) . .
O77 Ag11 Ag10 114.3(2) . .
Ag28 Ag11 Ag10 132.2(8) . .
Ag8 Ag11 Ag10 100.83(5) . .
O68 Ag11 Ag12 151.4(3) . .
O76 Ag11 Ag12 130.8(2) . .
O77 Ag11 Ag12 92.7(2) . .
Ag28 Ag11 Ag12 69.3(8) . .
Ag8 Ag11 Ag12 67.33(4) . .
Ag10 Ag11 Ag12 66.49(4) . .
O68 Ag11 Ag7 93.7(3) . .
O76 Ag11 Ag7 101.7(3) . .
O77 Ag11 Ag7 163.6(2) . .
Ag28 Ag11 Ag7 142.5(4) . .
Ag8 Ag11 Ag7 65.60(5) . .
Ag10 Ag11 Ag7 65.60(5) . .
Ag12 Ag11 Ag7 101.61(5) . .
O68 Ag11 Ag25 99.0(3) . .
O76 Ag11 Ag25 50.9(2) . .
O77 Ag11 Ag25 48.4(2) . .
Ag8 Ag11 Ag25 81.53(6) . .
Ag10 Ag11 Ag25 146.70(7) . .
Ag12 Ag11 Ag25 84.57(7) . .
Ag7 Ag11 Ag25 140.19(6) . .
O68 Ag11 Ag19 99.2(3) . .
O76 Ag11 Ag19 115.2(3) . .
O77 Ag11 Ag19 43.9(2) . .
Ag28 Ag11 Ag19 61.8(6) . .
Ag8 Ag11 Ag19 117.14(5) . .
Ag10 Ag11 Ag19 78.21(4) . .
Ag12 Ag11 Ag19 54.76(4) . .
Ag7 Ag11 Ag19 143.08(5) . .
Ag25 Ag11 Ag19 71.50(5) . .
Ag11 Ag12 Ag9 78.47(4) . .
Ag11 Ag12 Ag18 161.17(6) . .
Ag9 Ag12 Ag18 113.35(5) . .
Ag11 Ag12 Ag23 136.76(5) . .
Ag9 Ag12 Ag23 71.65(4) . .
Ag18 Ag12 Ag23 62.05(4) . .
Ag11 Ag12 Ag6 113.04(5) . .
Ag9 Ag12 Ag6 160.80(5) . .
Ag18 Ag12 Ag6 60.34(4) . .
Ag23 Ag12 Ag6 90.16(4) . .
Ag11 Ag12 Ag19 72.45(4) . .
Ag9 Ag12 Ag19 137.77(5) . .
Ag18 Ag12 Ag19 89.59(4) . .
Ag23 Ag12 Ag19 148.05(5) . .
Ag6 Ag12 Ag19 61.39(4) . .
Ag11 Ag12 Ag22 101.86(5) . .
Ag9 Ag12 Ag22 104.28(5) . .
Ag18 Ag12 Ag22 89.67(4) . .
Ag23 Ag12 Ag22 58.16(4) . .
Ag6 Ag12 Ag22 59.31(4) . .
Ag19 Ag12 Ag22 111.09(5) . .
Ag11 Ag12 Ag20 104.86(5) . .
Ag9 Ag12 Ag20 103.16(5) . .
Ag18 Ag12 Ag20 59.18(4) . .
Ag23 Ag12 Ag20 111.78(5) . .
Ag6 Ag12 Ag20 89.05(4) . .
Ag19 Ag12 Ag20 57.58(4) . .
Ag22 Ag12 Ag20 144.82(5) . .
Ag11 Ag12 Ag29 120.0(4) . .
Ag9 Ag12 Ag29 53.4(4) . .
Ag18 Ag12 Ag29 63.6(4) . .
Ag23 Ag12 Ag29 63.1(4) . .
Ag6 Ag12 Ag29 124.0(4) . .
Ag19 Ag12 Ag29 119.2(4) . .
Ag22 Ag12 Ag29 121.3(4) . .
Ag20 Ag12 Ag29 61.9(4) . .
Ag11 Ag12 Ag10 56.62(4) . .
Ag9 Ag12 Ag10 56.27(4) . .
Ag18 Ag12 Ag10 116.49(5) . .
Ag23 Ag12 Ag10 122.44(5) . .
Ag6 Ag12 Ag10 142.77(5) . .
Ag19 Ag12 Ag10 82.04(4) . .
Ag22 Ag12 Ag10 151.40(5) . .
Ag20 Ag12 Ag10 63.75(4) . .
Ag29 Ag12 Ag10 66.8(4) . .
Ag11 Ag12 Ag28 52.4(5) . .
Ag9 Ag12 Ag28 119.1(5) . .
Ag18 Ag12 Ag28 124.5(5) . .
Ag23 Ag12 Ag28 119.4(3) . .
Ag6 Ag12 Ag28 64.2(5) . .
Ag19 Ag12 Ag28 63.2(4) . .
Ag22 Ag12 Ag28 61.7(3) . .
Ag20 Ag12 Ag28 120.8(4) . .
Ag10 Ag12 Ag28 106.9(4) . .
Ag11 Ag12 Ag8 55.86(4) . .
Ag9 Ag12 Ag8 56.19(4) . .
Ag18 Ag12 Ag8 142.74(5) . .
Ag23 Ag12 Ag8 81.41(4) . .
Ag6 Ag12 Ag8 116.31(5) . .
Ag19 Ag12 Ag8 122.78(5) . .
Ag22 Ag12 Ag8 63.16(4) . .
Ag20 Ag12 Ag8 152.02(5) . .
Ag29 Ag12 Ag8 107.6(4) . .
Ag10 Ag12 Ag8 88.29(4) . .
Ag28 Ag12 Ag8 66.3(5) . .
O137 Ag13 O133 125.3(3) . .
O137 Ag13 O141 68.9(3) . .
O133 Ag13 O141 68.3(3) . .
O137 Ag13 O146 69.1(3) . .
O133 Ag13 O146 68.3(3) . .
O141 Ag13 O146 75.3(3) . .
O137 Ag13 Ag15 83.8(2) . .
O133 Ag13 Ag15 144.5(2) . .
O141 Ag13 Ag15 147.1(2) . .
O146 Ag13 Ag15 112.6(2) . .
O137 Ag13 Ag17 144.4(2) . .
O133 Ag13 Ag17 83.6(2) . .
O141 Ag13 Ag17 111.9(2) . .
O146 Ag13 Ag17 146.4(2) . .
Ag15 Ag13 Ag17 79.80(4) . .
O137 Ag13 Ag16 133.9(2) . .
O133 Ag13 Ag16 87.7(2) . .
O141 Ag13 Ag16 155.3(2) . .
O146 Ag13 Ag16 102.1(2) . .
Ag15 Ag13 Ag16 56.98(4) . .
Ag17 Ag13 Ag16 57.19(4) . .
O137 Ag13 Ag14 87.6(2) . .
O133 Ag13 Ag14 133.8(2) . .
O141 Ag13 Ag14 102.4(2) . .
O146 Ag13 Ag14 156.0(2) . .
Ag15 Ag13 Ag14 56.99(4) . .
Ag17 Ag13 Ag14 57.02(4) . .
Ag16 Ag13 Ag14 89.67(4) . .
O150 Ag14 O149 80.4(4) . .
O150 Ag14 O139 67.7(3) . .
O149 Ag14 O139 67.7(3) . .
O150 Ag14 Ag15 145.7(3) . .
O149 Ag14 Ag15 99.7(2) . .
O139 Ag14 Ag15 80.5(2) . .
O150 Ag14 Ag17 118.3(3) . .
O149 Ag14 Ag17 145.9(2) . .
O139 Ag14 Ag17 144.1(2) . .
Ag15 Ag14 Ag17 80.54(5) . .
O150 Ag14 Ag13 106.2(3) . .
O149 Ag14 Ag13 148.9(2) . .
O139 Ag14 Ag13 86.4(2) . .
Ag15 Ag14 Ag13 57.65(4) . .
Ag17 Ag14 Ag13 57.72(4) . .
O150 Ag14 Ag18 156.7(3) . .
O149 Ag14 Ag18 93.4(2) . .
O139 Ag14 Ag18 130.6(2) . .
Ag15 Ag14 Ag18 57.27(4) . .
Ag17 Ag14 Ag18 57.71(4) . .
Ag13 Ag14 Ag18 90.74(4) . .
O150 Ag14 Ag23 104.8(3) . .
O149 Ag14 Ag23 47.9(2) . .
O139 Ag14 Ag23 115.0(2) . .
Ag15 Ag14 Ag23 99.89(5) . .
Ag17 Ag14 Ag23 98.13(5) . .
Ag13 Ag14 Ag23 147.35(5) . .
Ag18 Ag14 Ag23 56.64(4) . .
O138 Ag15 O147 68.3(3) . .
O138 Ag15 O148 69.6(3) . .
O147 Ag15 O148 73.6(3) . .
O138 Ag15 Ag30 109(2) . .
O147 Ag15 Ag30 62(3) . .
O148 Ag15 Ag30 50.1(8) . .
O138 Ag15 Ag16 142.6(2) . .
O147 Ag15 Ag16 85.7(2) . .
O148 Ag15 Ag16 129.3(2) . .
Ag30 Ag15 Ag16 79.3(9) . .
O138 Ag15 Ag14 98.9(3) . .
O147 Ag15 Ag14 162.7(2) . .
O148 Ag15 Ag14 113.9(2) . .
Ag30 Ag15 Ag14 136(3) . .
Ag16 Ag15 Ag14 99.57(5) . .
O138 Ag15 Ag18 151.2(2) . .
O147 Ag15 Ag18 130.6(2) . .
O148 Ag15 Ag18 93.4(2) . .
Ag30 Ag15 Ag18 73(3) . .
Ag16 Ag15 Ag18 66.07(4) . .
Ag14 Ag15 Ag18 66.00(4) . .
O138 Ag15 Ag13 94.1(3) . .
O147 Ag15 Ag13 102.8(2) . .
O148 Ag15 Ag13 163.7(2) . .
Ag30 Ag15 Ag13 142.6(5) . .
Ag16 Ag15 Ag13 65.12(4) . .
Ag14 Ag15 Ag13 65.37(4) . .
Ag18 Ag15 Ag13 100.59(5) . .
O138 Ag15 Ag27 98.7(3) . .
O147 Ag15 Ag27 50.5(2) . .
O148 Ag15 Ag27 48.0(2) . .
Ag16 Ag15 Ag27 83.15(7) . .
Ag14 Ag15 Ag27 146.24(7) . .
Ag18 Ag15 Ag27 85.16(7) . .
Ag13 Ag15 Ag27 141.15(8) . .
O138 Ag15 Ag24 99.0(2) . .
O147 Ag15 Ag24 114.9(2) . .
O148 Ag15 Ag24 44.1(2) . .
Ag30 Ag15 Ag24 64.2(17) . .
Ag16 Ag15 Ag24 116.57(5) . .
Ag14 Ag15 Ag24 77.67(4) . .
Ag18 Ag15 Ag24 55.04(3) . .
Ag13 Ag15 Ag24 142.25(5) . .
Ag27 Ag15 Ag24 71.28(6) . .
O145 Ag16 O144 80.8(3) . .
O145 Ag16 O135 67.4(3) . .
O144 Ag16 O135 67.8(3) . .
O145 Ag16 Ag15 118.2(2) . .
O144 Ag16 Ag15 145.5(2) . .
O135 Ag16 Ag15 144.4(2) . .
O145 Ag16 Ag17 145.8(2) . .
O144 Ag16 Ag17 99.4(2) . .
O135 Ag16 Ag17 80.9(2) . .
Ag15 Ag16 Ag17 80.68(5) . .
O145 Ag16 Ag13 105.9(2) . .
O144 Ag16 Ag13 149.0(2) . .
O135 Ag16 Ag13 86.6(2) . .
Ag15 Ag16 Ag13 57.90(4) . .
Ag17 Ag16 Ag13 57.90(4) . .
O145 Ag16 Ag18 156.3(2) . .
O144 Ag16 Ag18 93.2(2) . .
O135 Ag16 Ag18 131.4(2) . .
Ag15 Ag16 Ag18 57.36(4) . .
Ag17 Ag16 Ag18 57.73(4) . .
Ag13 Ag16 Ag18 91.05(4) . .
O145 Ag16 Ag21 104.2(2) . .
O144 Ag16 Ag21 48.5(2) . .
O135 Ag16 Ag21 116.0(2) . .
Ag15 Ag16 Ag21 97.24(5) . .
Ag17 Ag16 Ag21 101.02(5) . .
Ag13 Ag16 Ag21 147.71(5) . .
Ag18 Ag16 Ag21 56.81(4) . .
O145 Ag16 Ag30 99.0(18) . .
O144 Ag16 Ag30 103.0(8) . .
O135 Ag16 Ag30 164.2(11) . .
Ag15 Ag16 Ag30 48.5(4) . .
Ag17 Ag16 Ag30 114.0(16) . .
Ag13 Ag16 Ag30 105.6(5) . .
Ag18 Ag16 Ag30 59.7(19) . .
Ag21 Ag16 Ag30 57.8(13) . .
O134 Ag17 O142 68.0(3) . .
O134 Ag17 O143 69.2(3) . .
O142 Ag17 O143 73.2(3) . .
O134 Ag17 Ag29 112.9(6) . .
O142 Ag17 Ag29 68.2(7) . .
O143 Ag17 Ag29 51.0(5) . .
O134 Ag17 Ag16 98.6(2) . .
O142 Ag17 Ag16 161.9(2) . .
O143 Ag17 Ag16 114.4(2) . .
Ag29 Ag17 Ag16 129.6(7) . .
O134 Ag17 Ag14 143.2(3) . .
O142 Ag17 Ag14 86.4(2) . .
O143 Ag17 Ag14 129.5(2) . .
Ag29 Ag17 Ag14 78.5(4) . .
Ag16 Ag17 Ag14 99.20(5) . .
O134 Ag17 Ag13 94.3(2) . .
O142 Ag17 Ag13 102.9(2) . .
O143 Ag17 Ag13 163.3(2) . .
Ag29 Ag17 Ag13 143.4(4) . .
Ag16 Ag17 Ag13 64.91(4) . .
Ag14 Ag17 Ag13 65.26(4) . .
O134 Ag17 Ag18 150.9(3) . .
O142 Ag17 Ag18 131.7(2) . .
O143 Ag17 Ag18 94.3(2) . .
Ag29 Ag17 Ag18 68.0(7) . .
Ag16 Ag17 Ag18 65.63(4) . .
Ag14 Ag17 Ag18 65.68(4) . .
Ag13 Ag17 Ag18 99.96(5) . .
O134 Ag17 Ag26 100.7(2) . .
O142 Ag17 Ag26 52.0(2) . .
O143 Ag17 Ag26 49.2(2) . .
Ag16 Ag17 Ag26 145.61(9) . .
Ag14 Ag17 Ag26 81.69(5) . .
Ag13 Ag17 Ag26 140.60(7) . .
Ag18 Ag17 Ag26 84.17(9) . .
O134 Ag17 Ag20 98.9(2) . .
O142 Ag17 Ag20 115.8(2) . .
O143 Ag17 Ag20 45.2(2) . .
Ag29 Ag17 Ag20 60.5(6) . .
Ag16 Ag17 Ag20 77.13(4) . .
Ag14 Ag17 Ag20 116.31(5) . .
Ag13 Ag17 Ag20 141.26(5) . .
Ag18 Ag17 Ag20 55.00(3) . .
Ag26 Ag17 Ag20 71.96(7) . .
Ag15 Ag18 Ag17 79.65(4) . .
Ag15 Ag18 Ag12 161.04(5) . .
Ag17 Ag18 Ag12 112.51(5) . .
Ag15 Ag18 Ag20 136.76(5) . .
Ag17 Ag18 Ag20 71.14(4) . .
Ag12 Ag18 Ag20 62.20(4) . .
Ag15 Ag18 Ag6 112.53(5) . .
Ag17 Ag18 Ag6 161.18(5) . .
Ag12 Ag18 Ag6 60.17(4) . .
Ag20 Ag18 Ag6 90.67(4) . .
Ag15 Ag18 Ag24 72.07(4) . .
Ag17 Ag18 Ag24 137.72(5) . .
Ag12 Ag18 Ag24 89.69(4) . .
Ag20 Ag18 Ag24 148.36(5) . .
Ag6 Ag18 Ag24 61.10(4) . .
Ag15 Ag18 Ag21 101.34(5) . .
Ag17 Ag18 Ag21 105.14(5) . .
Ag12 Ag18 Ag21 89.75(4) . .
Ag20 Ag18 Ag21 58.69(4) . .
Ag6 Ag18 Ag21 59.47(4) . .
Ag24 Ag18 Ag21 110.69(5) . .
Ag15 Ag18 Ag23 104.88(5) . .
Ag17 Ag18 Ag23 102.53(5) . .
Ag12 Ag18 Ag23 59.27(4) . .
Ag20 Ag18 Ag23 111.98(5) . .
Ag6 Ag18 Ag23 88.50(4) . .
Ag24 Ag18 Ag23 57.43(4) . .
Ag21 Ag18 Ag23 144.68(5) . .
Ag15 Ag18 Ag16 56.57(4) . .
Ag17 Ag18 Ag16 56.63(4) . .
Ag12 Ag18 Ag16 142.12(5) . .
Ag20 Ag18 Ag16 80.61(4) . .
Ag6 Ag18 Ag16 116.97(5) . .
Ag24 Ag18 Ag16 123.42(5) . .
Ag21 Ag18 Ag16 63.18(4) . .
Ag23 Ag18 Ag16 152.14(5) . .
Ag15 Ag18 Ag14 56.73(4) . .
Ag17 Ag18 Ag14 56.61(4) . .
Ag12 Ag18 Ag14 116.66(5) . .
Ag20 Ag18 Ag14 122.77(5) . .
Ag6 Ag18 Ag14 141.90(5) . .
Ag24 Ag18 Ag14 81.47(4) . .
Ag21 Ag18 Ag14 151.55(5) . .
Ag23 Ag18 Ag14 63.67(4) . .
Ag16 Ag18 Ag14 88.53(4) . .
Ag15 Ag18 Ag29 122.9(4) . .
Ag17 Ag18 Ag29 54.6(4) . .
Ag12 Ag18 Ag29 61.2(4) . .
Ag20 Ag18 Ag29 62.0(4) . .
Ag6 Ag18 Ag29 121.4(4) . .
Ag24 Ag18 Ag29 118.8(3) . .
Ag21 Ag18 Ag29 120.7(4) . .
Ag23 Ag18 Ag29 61.5(3) . .
Ag16 Ag18 Ag29 108.6(4) . .
Ag14 Ag18 Ag29 69.2(4) . .
Ag15 Ag18 Ag30 50.8(9) . .
Ag17 Ag18 Ag30 119.2(8) . .
Ag12 Ag18 Ag30 125.5(9) . .
Ag20 Ag18 Ag30 120.1(5) . .
Ag6 Ag18 Ag30 65.3(9) . .
Ag24 Ag18 Ag30 63.3(4) . .
Ag21 Ag18 Ag30 61.9(6) . .
Ag23 Ag18 Ag30 120.6(4) . .
Ag16 Ag18 Ag30 66.4(6) . .
Ag14 Ag18 Ag30 105.5(8) . .
O77 Ag19 O12 95.7(4) . .
O77 Ag19 Ag20 143.2(3) . .
O12 Ag19 Ag20 115.1(2) . .
O77 Ag19 Ag21 155.2(3) . .
O12 Ag19 Ag21 69.2(2) . .
Ag20 Ag19 Ag21 60.79(4) . .
O77 Ag19 Ag12 96.9(3) . .
O12 Ag19 Ag12 156.4(2) . .
Ag20 Ag19 Ag12 62.63(4) . .
Ag21 Ag19 Ag12 91.73(4) . .
O77 Ag19 Ag6 104.9(2) . .
O12 Ag19 Ag6 98.2(2) . .
Ag20 Ag19 Ag6 90.70(4) . .
Ag21 Ag19 Ag6 60.17(4) . .
Ag12 Ag19 Ag6 59.24(4) . .
O77 Ag19 Ag28 45.4(6) . .
O12 Ag19 Ag28 116.7(5) . .
Ag20 Ag19 Ag28 124.2(5) . .
Ag21 Ag19 Ag28 122.9(5) . .
Ag12 Ag19 Ag28 61.6(5) . .
Ag6 Ag19 Ag28 62.9(5) . .
O77 Ag19 Ag4 75.1(3) . .
O12 Ag19 Ag4 51.6(2) . .
Ag20 Ag19 Ag4 139.80(5) . .
Ag21 Ag19 Ag4 80.10(4) . .
Ag12 Ag19 Ag4 113.25(5) . .
Ag6 Ag19 Ag4 59.74(4) . .
Ag28 Ag19 Ag4 68.7(4) . .
O77 Ag19 Ag11 50.6(3) . .
O12 Ag19 Ag11 145.6(3) . .
Ag20 Ag19 Ag11 95.13(5) . .
Ag21 Ag19 Ag11 144.41(5) . .
Ag12 Ag19 Ag11 52.79(3) . .
Ag6 Ag19 Ag11 97.40(4) . .
Ag28 Ag19 Ag11 47.3(4) . .
Ag4 Ag19 Ag11 113.92(5) . .
O143 Ag20 O78 91.9(4) . .
O143 Ag20 Ag19 154.5(3) . .
O78 Ag20 Ag19 71.7(3) . .
O143 Ag20 Ag21 145.0(3) . .
O78 Ag20 Ag21 117.1(3) . .
Ag19 Ag20 Ag21 59.84(4) . .
O143 Ag20 Ag18 99.0(3) . .
O78 Ag20 Ag18 156.8(3) . .
Ag19 Ag20 Ag18 90.59(4) . .
Ag21 Ag20 Ag18 61.96(4) . .
O143 Ag20 Ag12 105.6(3) . .
O78 Ag20 Ag12 98.8(3) . .
Ag19 Ag20 Ag12 59.79(4) . .
Ag21 Ag20 Ag12 89.57(4) . .
Ag18 Ag20 Ag12 58.62(4) . .
O143 Ag20 Ag29 47.9(6) . .
O78 Ag20 Ag29 112.8(5) . .
Ag19 Ag20 Ag29 120.0(4) . .
Ag21 Ag20 Ag29 124.8(5) . .
Ag18 Ag20 Ag29 62.9(5) . .
Ag12 Ag20 Ag29 60.5(5) . .
O143 Ag20 Ag10 73.4(3) . .
O78 Ag20 Ag10 51.3(2) . .
Ag19 Ag20 Ag10 81.08(4) . .
Ag21 Ag20 Ag10 139.61(5) . .
Ag18 Ag20 Ag10 112.56(5) . .
Ag12 Ag20 Ag10 59.88(4) . .
Ag29 Ag20 Ag10 64.9(4) . .
O143 Ag20 Ag17 51.7(3) . .
O78 Ag20 Ag17 143.0(3) . .
Ag19 Ag20 Ag17 144.33(5) . .
Ag21 Ag20 Ag17 95.79(4) . .
Ag18 Ag20 Ag17 53.85(3) . .
Ag12 Ag20 Ag17 97.60(4) . .
Ag29 Ag20 Ag17 50.5(3) . .
Ag10 Ag20 Ag17 112.77(5) . .
O11 Ag21 O144 96.1(4) . .
O11 Ag21 Ag19 144.5(3) . .
O144 Ag21 Ag19 113.3(2) . .
O11 Ag21 Ag20 155.5(2) . .
O144 Ag21 Ag20 68.7(2) . .
Ag19 Ag21 Ag20 59.37(4) . .
O11 Ag21 Ag6 98.6(3) . .
O144 Ag21 Ag6 156.2(3) . .
Ag19 Ag21 Ag6 61.82(4) . .
Ag20 Ag21 Ag6 90.85(4) . .
O11 Ag21 Ag18 106.7(2) . .
O144 Ag21 Ag18 98.7(3) . .
Ag19 Ag21 Ag18 88.81(4) . .
Ag20 Ag21 Ag18 59.35(4) . .
Ag6 Ag21 Ag18 59.11(4) . .
O11 Ag21 Ag16 76.2(2) . .
O144 Ag21 Ag16 52.2(2) . .
Ag19 Ag21 Ag16 137.64(5) . .
Ag20 Ag21 Ag16 79.33(4) . .
Ag6 Ag21 Ag16 113.80(5) . .
Ag18 Ag21 Ag16 60.01(4) . .
O11 Ag21 Ag30 44.8(17) . .
O144 Ag21 Ag30 114.2(8) . .
Ag19 Ag21 Ag30 127.8(13) . .
Ag20 Ag21 Ag30 122.6(14) . .
Ag6 Ag21 Ag30 66.0(13) . .
Ag18 Ag21 Ag30 63.9(15) . .
Ag16 Ag21 Ag30 66.1(4) . .
O11 Ag21 Ag5 51.4(3) . .
O144 Ag21 Ag5 146.7(2) . .
Ag19 Ag21 Ag5 95.52(4) . .
Ag20 Ag21 Ag5 144.19(5) . .
Ag6 Ag21 Ag5 53.51(3) . .
Ag18 Ag21 Ag5 98.37(4) . .
Ag16 Ag21 Ag5 115.51(4) . .
Ag30 Ag21 Ag5 50.9(5) . .
O16 Ag22 O83 93.5(4) . .
O16 Ag22 Ag24 144.0(3) . .
O83 Ag22 Ag24 116.0(3) . .
O16 Ag22 Ag23 156.0(3) . .
O83 Ag22 Ag23 71.2(3) . .
Ag24 Ag22 Ag23 59.48(4) . .
O16 Ag22 Ag6 98.6(3) . .
O83 Ag22 Ag6 157.4(3) . .
Ag24 Ag22 Ag6 61.79(4) . .
Ag23 Ag22 Ag6 90.82(5) . .
O16 Ag22 Ag12 107.0(3) . .
O83 Ag22 Ag12 99.3(3) . .
Ag24 Ag22 Ag12 89.00(4) . .
Ag23 Ag22 Ag12 59.54(4) . .
Ag6 Ag22 Ag12 59.02(4) . .
O16 Ag22 Ag28 47.9(6) . .
O83 Ag22 Ag28 113.1(6) . .
Ag24 Ag22 Ag28 125.7(6) . .
Ag23 Ag22 Ag28 120.5(5) . .
Ag6 Ag22 Ag28 63.9(6) . .
Ag12 Ag22 Ag28 61.3(5) . .
O16 Ag22 Ag8 75.2(3) . .
O83 Ag22 Ag8 51.3(3) . .
Ag24 Ag22 Ag8 139.13(5) . .
Ag23 Ag22 Ag8 80.76(4) . .
Ag6 Ag22 Ag8 113.81(5) . .
Ag12 Ag22 Ag8 60.64(4) . .
Ag28 Ag22 Ag8 65.3(4) . .
O16 Ag22 Ag3 51.1(3) . .
O83 Ag22 Ag3 143.9(3) . .
Ag24 Ag22 Ag3 95.62(4) . .
Ag23 Ag22 Ag3 144.27(5) . .
Ag6 Ag22 Ag3 53.60(4) . .
Ag12 Ag22 Ag3 98.13(4) . .
Ag28 Ag22 Ag3 51.2(4) . .
Ag8 Ag22 Ag3 114.08(5) . .
O82 Ag23 O149 94.2(4) . .
O82 Ag23 Ag24 156.1(3) . .
O149 Ag23 Ag24 70.8(2) . .
O82 Ag23 Ag22 143.1(3) . .
O149 Ag23 Ag22 116.2(3) . .
Ag24 Ag23 Ag22 60.15(4) . .
O82 Ag23 Ag12 97.8(3) . .
O149 Ag23 Ag12 156.9(3) . .
Ag24 Ag23 Ag12 90.97(5) . .
Ag22 Ag23 Ag12 62.30(4) . .
O82 Ag23 Ag18 106.0(3) . .
O149 Ag23 Ag18 99.0(3) . .
Ag24 Ag23 Ag18 60.13(4) . .
Ag22 Ag23 Ag18 90.10(5) . .
Ag12 Ag23 Ag18 58.68(4) . .
O82 Ag23 Ag29 47.3(6) . .
O149 Ag23 Ag29 116.1(5) . .
Ag24 Ag23 Ag29 121.9(5) . .
Ag22 Ag23 Ag29 123.5(5) . .
Ag12 Ag23 Ag29 61.2(5) . .
Ag18 Ag23 Ag29 61.9(5) . .
O82 Ag23 Ag14 75.4(3) . .
O149 Ag23 Ag14 51.9(3) . .
Ag24 Ag23 Ag14 80.70(4) . .
Ag22 Ag23 Ag14 139.61(5) . .
Ag12 Ag23 Ag14 112.60(5) . .
Ag18 Ag23 Ag14 59.69(4) . .
Ag29 Ag23 Ag14 67.9(3) . .
O82 Ag23 Ag9 50.8(3) . .
O149 Ag23 Ag9 144.3(2) . .
Ag24 Ag23 Ag9 144.20(5) . .
Ag22 Ag23 Ag9 94.99(4) . .
Ag12 Ag23 Ag9 53.43(4) . .
Ag18 Ag23 Ag9 97.78(4) . .
Ag29 Ag23 Ag9 48.4(3) . .
Ag14 Ag23 Ag9 113.88(5) . .
O148 Ag24 O17 94.3(4) . .
O148 Ag24 Ag23 144.0(3) . .
O17 Ag24 Ag23 115.8(3) . .
O148 Ag24 Ag22 155.0(3) . .
O17 Ag24 Ag22 69.9(2) . .
Ag23 Ag24 Ag22 60.37(4) . .
O148 Ag24 Ag18 97.7(3) . .
O17 Ag24 Ag18 156.5(2) . .
Ag23 Ag24 Ag18 62.45(4) . .
Ag22 Ag24 Ag18 91.56(4) . .
O148 Ag24 Ag6 105.3(3) . .
O17 Ag24 Ag6 98.1(3) . .
Ag23 Ag24 Ag6 90.33(4) . .
Ag22 Ag24 Ag6 60.08(4) . .
Ag18 Ag24 Ag6 59.31(4) . .
O148 Ag24 Ag2 74.9(3) . .
O17 Ag24 Ag2 50.9(3) . .
Ag23 Ag24 Ag2 139.38(5) . .
Ag22 Ag24 Ag2 80.10(4) . .
Ag18 Ag24 Ag2 113.43(5) . .
Ag6 Ag24 Ag2 59.78(4) . .
O148 Ag24 Ag30 43.4(17) . .
O17 Ag24 Ag30 114.5(11) . .
Ag23 Ag24 Ag30 126.3(15) . .
Ag22 Ag24 Ag30 124.9(13) . .
Ag18 Ag24 Ag30 64.0(16) . .
Ag6 Ag24 Ag30 65.1(14) . .
Ag2 Ag24 Ag30 68.3(6) . .
O148 Ag24 Ag15 51.2(3) . .
O17 Ag24 Ag15 144.9(2) . .
Ag23 Ag24 Ag15 95.37(4) . .
Ag22 Ag24 Ag15 144.33(5) . .
Ag18 Ag24 Ag15 52.89(3) . .
Ag6 Ag24 Ag15 97.47(4) . .
Ag2 Ag24 Ag15 114.02(5) . .
Ag30 Ag24 Ag15 47.1(4) . .
O77 Ag25 O16 156.6(4) . .
O77 Ag25 O76 83.8(4) . .
O16 Ag25 O76 108.6(4) . .
O77 Ag25 O15 110.6(4) . .
O16 Ag25 O15 83.6(4) . .
O76 Ag25 O15 112.2(4) . .
O77 Ag25 Ag3 111.3(3) . .
O16 Ag25 Ag3 59.3(3) . .
O76 Ag25 Ag3 164.0(3) . .
O15 Ag25 Ag3 58.7(3) . .
O77 Ag25 Ag11 58.2(3) . .
O16 Ag25 Ag11 111.1(3) . .
O76 Ag25 Ag11 57.4(3) . .
O15 Ag25 Ag11 163.7(3) . .
Ag3 Ag25 Ag11 134.50(13) . .
O143 Ag26 O82 158.5(4) . .
O143 Ag26 O81 109.4(4) . .
O82 Ag26 O81 82.4(4) . .
O143 Ag26 O142 82.6(4) . .
O82 Ag26 O142 110.5(4) . .
O81 Ag26 O142 111.4(4) . .
O143 Ag26 Ag17 59.5(3) . .
O82 Ag26 Ag17 112.0(3) . .
O81 Ag26 Ag17 164.0(3) . .
O142 Ag26 Ag17 58.1(2) . .
O143 Ag26 Ag9 112.1(3) . .
O82 Ag26 Ag9 58.2(3) . .
O81 Ag26 Ag9 57.8(3) . .
O142 Ag26 Ag9 163.6(3) . .
Ag17 Ag26 Ag9 135.25(15) . .
O148 Ag27 O11 157.0(4) . .
O148 Ag27 O147 84.2(4) . .
O11 Ag27 O147 106.9(4) . .
O148 Ag27 O10 110.4(4) . .
O11 Ag27 O10 83.9(4) . .
O147 Ag27 O10 114.0(4) . .
O148 Ag27 Ag5 111.7(3) . .
O11 Ag27 Ag5 59.7(3) . .
O147 Ag27 Ag5 163.6(3) . .
O10 Ag27 Ag5 58.1(3) . .
O148 Ag27 Ag15 58.7(3) . .
O11 Ag27 Ag15 109.9(3) . .
O147 Ag27 Ag15 57.2(3) . .
O10 Ag27 Ag15 164.9(3) . .
Ag5 Ag27 Ag15 133.78(14) . .
O77 Ag28 O16 162.3(18) . .
O77 Ag28 Ag11 64.4(6) . .
O16 Ag28 Ag11 123.1(10) . .
O77 Ag28 Ag3 116.4(9) . .
O16 Ag28 Ag3 60.7(5) . .
Ag11 Ag28 Ag3 166.0(15) . .
O77 Ag28 Ag12 93.5(9) . .
O16 Ag28 Ag12 104.0(10) . .
Ag11 Ag28 Ag12 58.3(6) . .
Ag3 Ag28 Ag12 108.1(11) . .
O77 Ag28 Ag22 148.4(15) . .
O16 Ag28 Ag22 49.0(5) . .
Ag11 Ag28 Ag22 102.8(9) . .
Ag3 Ag28 Ag22 69.0(6) . .
Ag12 Ag28 Ag22 57.0(6) . .
O77 Ag28 Ag19 48.1(6) . .
O16 Ag28 Ag19 147.1(14) . .
Ag11 Ag28 Ag19 70.9(5) . .
Ag3 Ag28 Ag19 99.0(9) . .
Ag12 Ag28 Ag19 55.1(5) . .
Ag22 Ag28 Ag19 101.0(10) . .
O77 Ag28 Ag6 100.4(10) . .
O16 Ag28 Ag6 91.9(9) . .
Ag11 Ag28 Ag6 109.7(11) . .
Ag3 Ag28 Ag6 56.4(6) . .
Ag12 Ag28 Ag6 54.7(6) . .
Ag22 Ag28 Ag6 54.8(6) . .
Ag19 Ag28 Ag6 55.5(6) . .
O77 Ag28 Ag8 117.7(8) . .
O16 Ag28 Ag8 71.3(6) . .
Ag11 Ag28 Ag8 53.3(4) . .
Ag3 Ag28 Ag8 124.3(7) . .
Ag12 Ag28 Ag8 57.0(4) . .
Ag22 Ag28 Ag8 58.4(4) . .
Ag19 Ag28 Ag8 107.2(8) . .
Ag6 Ag28 Ag8 101.4(9) . .
O82 Ag29 O143 160.5(17) . .
O82 Ag29 Ag9 62.8(5) . .
O143 Ag29 Ag9 121.8(8) . .
O82 Ag29 Ag17 118.2(8) . .
O143 Ag29 Ag17 61.9(5) . .
Ag9 Ag29 Ag17 167.8(14) . .
O82 Ag29 Ag12 94.0(8) . .
O143 Ag29 Ag12 104.4(10) . .
Ag9 Ag29 Ag12 58.8(5) . .
Ag17 Ag29 Ag12 109.4(10) . .
O82 Ag29 Ag20 149.9(13) . .
O143 Ag29 Ag20 49.6(5) . .
Ag9 Ag29 Ag20 103.9(8) . .
Ag17 Ag29 Ag20 69.1(5) . .
Ag12 Ag29 Ag20 57.6(5) . .
O82 Ag29 Ag23 48.5(5) . .
O143 Ag29 Ag23 149.8(13) . .
Ag9 Ag29 Ag23 70.3(5) . .
Ag17 Ag29 Ag23 100.9(8) . .
Ag12 Ag29 Ag23 55.6(5) . .
Ag20 Ag29 Ag23 102.4(10) . .
O82 Ag29 Ag18 102.1(9) . .
O143 Ag29 Ag18 93.8(9) . .
Ag9 Ag29 Ag18 110.4(10) . .
Ag17 Ag29 Ag18 57.4(5) . .
Ag12 Ag29 Ag18 55.1(6) . .
Ag20 Ag29 Ag18 55.1(5) . .
Ag23 Ag29 Ag18 56.7(5) . .
O82 Ag29 Ag10 116.3(7) . .
O143 Ag29 Ag10 70.3(6) . .
Ag9 Ag29 Ag10 53.6(3) . .
Ag17 Ag29 Ag10 124.6(7) . .
Ag12 Ag29 Ag10 56.9(4) . .
Ag20 Ag29 Ag10 58.9(4) . .
Ag23 Ag29 Ag10 107.1(7) . .
Ag18 Ag29 Ag10 102.0(8) . .
O148 Ag30 O11 170(6) . .
O148 Ag30 Ag15 64.6(8) . .
O11 Ag30 Ag15 122.2(14) . .
O148 Ag30 Ag5 115.9(9) . .
O11 Ag30 Ag5 61.1(6) . .
Ag15 Ag30 Ag5 158(5) . .
O148 Ag30 Ag21 142(5) . .
O11 Ag30 Ag21 47.6(17) . .
Ag15 Ag30 Ag21 99(3) . .
Ag5 Ag30 Ag21 66.9(15) . .
O148 Ag30 Ag24 46.3(16) . .
O11 Ag30 Ag24 141(5) . .
Ag15 Ag30 Ag24 68.6(17) . .
Ag5 Ag30 Ag24 96(2) . .
Ag21 Ag30 Ag24 96(3) . .
O148 Ag30 Ag18 90(3) . .
O11 Ag30 Ag18 100(3) . .
Ag15 Ag30 Ag18 55.7(19) . .
Ag5 Ag30 Ag18 103(3) . .
Ag21 Ag30 Ag18 54.2(19) . .
Ag24 Ag30 Ag18 52.7(18) . .
O148 Ag30 Ag6 96(3) . .
O11 Ag30 Ag6 89(3) . .
Ag15 Ag30 Ag6 104(4) . .
Ag5 Ag30 Ag6 54.1(15) . .
Ag21 Ag30 Ag6 52.5(18) . .
Ag24 Ag30 Ag6 53.0(17) . .
Ag18 Ag30 Ag6 52(2) . .
O148 Ag30 Ag16 116.8(16) . .
O11 Ag30 Ag16 70.7(11) . .
Ag15 Ag30 Ag16 52.2(9) . .
Ag5 Ag30 Ag16 121(2) . .
Ag21 Ag30 Ag16 56.1(12) . .
Ag24 Ag30 Ag16 103(3) . .
Ag18 Ag30 Ag16 53.9(14) . .
Ag6 Ag30 Ag16 96(3) . .
O88 Ag31 O22 112.1(4) . .
O88 Ag31 O154 106.3(4) . .
O22 Ag31 O154 102.7(4) . .
O88 Ag31 O1W 127.0(6) . .
O22 Ag31 O1W 104.3(6) . .
O154 Ag31 O1W 101.6(6) . .
O160 Ag32 O28 110.0(4) . .
O160 Ag32 O94 108.1(4) . .
O28 Ag32 O94 105.3(4) . .
O160 Ag32 O2W 121.0(8) . .
O28 Ag32 O2W 102.9(7) . .
O94 Ag32 O2W 108.5(7) . .
O19 W1 O43 99.6(5) . .
O19 W1 O32 102.7(5) . .
O43 W1 O32 89.3(4) . .
O19 W1 O31 99.9(5) . .
O43 W1 O31 92.9(5) . .
O32 W1 O31 156.7(4) . .
O19 W1 O9 95.6(5) . .
O43 W1 O9 164.6(4) . .
O32 W1 O9 84.7(4) . .
O31 W1 O9 87.2(4) . .
O19 W1 O1 173.0(4) . .
O43 W1 O1 83.8(4) . .
O32 W1 O1 83.4(4) . .
O31 W1 O1 73.8(4) . .
O9 W1 O1 81.5(4) . .
O20 W2 O10 101.5(5) . .
O20 W2 O32 99.3(5) . .
O10 W2 O32 91.8(4) . .
O20 W2 O33 99.9(5) . .
O10 W2 O33 96.2(5) . .
O32 W2 O33 157.3(4) . .
O20 W2 O44 96.5(5) . .
O10 W2 O44 161.8(4) . .
O32 W2 O44 82.1(4) . .
O33 W2 O44 83.8(4) . .
O20 W2 O2 172.9(5) . .
O10 W2 O2 82.5(4) . .
O32 W2 O2 86.4(4) . .
O33 W2 O2 73.8(4) . .
O44 W2 O2 80.0(4) . .
O21 W3 O11 99.5(5) . .
O21 W3 O33 99.2(5) . .
O11 W3 O33 93.9(5) . .
O21 W3 O34 102.2(5) . .
O11 W3 O34 86.5(4) . .
O33 W3 O34 158.3(4) . .
O21 W3 O45 95.2(5) . .
O11 W3 O45 163.4(4) . .
O33 W3 O45 91.4(5) . .
O34 W3 O45 82.9(4) . .
O21 W3 O2 173.5(4) . .
O11 W3 O2 83.5(4) . .
O33 W3 O2 74.8(4) . .
O34 W3 O2 83.7(4) . .
O45 W3 O2 82.7(4) . .
O22 W4 O12 102.2(5) . .
O22 W4 O34 101.0(5) . .
O12 W4 O34 95.5(4) . .
O22 W4 O35 97.6(5) . .
O12 W4 O35 95.1(4) . .
O34 W4 O35 156.1(4) . .
O22 W4 O46 93.8(5) . .
O12 W4 O46 163.9(4) . .
O34 W4 O46 80.4(4) . .
O35 W4 O46 83.6(4) . .
O22 W4 O3 167.9(4) . .
O12 W4 O3 86.5(4) . .
O34 W4 O3 86.3(4) . .
O35 W4 O3 73.0(4) . .
O46 W4 O3 77.8(4) . .
O23 W5 O47 101.3(5) . .
O23 W5 O35 99.5(5) . .
O47 W5 O35 96.9(5) . .
O23 W5 O36 100.8(4) . .
O47 W5 O36 88.4(5) . .
O35 W5 O36 157.6(4) . .
O23 W5 O13 93.8(5) . .
O47 W5 O13 162.6(4) . .
O35 W5 O13 89.2(4) . .
O36 W5 O13 80.1(4) . .
O23 W5 O3 170.6(4) . .
O47 W5 O3 86.8(4) . .
O35 W5 O3 74.5(4) . .
O36 W5 O3 84.1(4) . .
O13 W5 O3 79.0(4) . .
O24 W6 O36 100.8(5) . .
O24 W6 O14 97.6(5) . .
O36 W6 O14 91.7(5) . .
O24 W6 O31 99.5(5) . .
O36 W6 O31 159.1(4) . .
O14 W6 O31 90.4(5) . .
O24 W6 O48 96.6(5) . .
O36 W6 O48 84.9(5) . .
O14 W6 O48 165.8(4) . .
O31 W6 O48 88.0(5) . .
O24 W6 O1 174.1(5) . .
O36 W6 O1 84.9(4) . .
O14 W6 O1 83.5(4) . .
O31 W6 O1 74.7(4) . .
O48 W6 O1 82.5(4) . .
O61 W7 O44 102.9(5) . .
O61 W7 O55 102.4(5) . .
O44 W7 O55 96.0(5) . .
O61 W7 O43 100.3(5) . .
O44 W7 O43 86.6(4) . .
O55 W7 O43 155.9(4) . .
O61 W7 O57 97.7(5) . .
O44 W7 O57 157.7(4) . .
O55 W7 O57 87.8(5) . .
O43 W7 O57 81.3(4) . .
O61 W7 O4 170.0(5) . .
O44 W7 O4 86.9(4) . .
O55 W7 O4 74.2(4) . .
O43 W7 O4 82.1(4) . .
O57 W7 O4 73.0(4) . .
O62 W8 O46 102.8(5) . .
O62 W8 O45 102.7(5) . .
O46 W8 O45 88.9(4) . .
O62 W8 O56 98.6(5) . .
O46 W8 O56 92.6(4) . .
O45 W8 O56 157.8(4) . .
O62 W8 O55 98.9(5) . .
O46 W8 O55 158.3(4) . .
O45 W8 O55 85.0(4) . .
O56 W8 O55 85.5(4) . .
O62 W8 O4 168.4(5) . .
O46 W8 O4 86.6(4) . .
O45 W8 O4 84.1(4) . .
O56 W8 O4 73.9(4) . .
O55 W8 O4 72.1(4) . .
O63 W9 O57 99.5(5) . .
O63 W9 O48 103.1(5) . .
O57 W9 O48 93.6(5) . .
O63 W9 O56 99.4(5) . .
O57 W9 O56 91.0(5) . .
O48 W9 O56 156.0(4) . .
O63 W9 O47 101.6(5) . .
O57 W9 O47 158.7(5) . .
O48 W9 O47 83.7(5) . .
O56 W9 O47 83.6(4) . .
O63 W9 O4 170.3(5) . .
O57 W9 O4 75.4(4) . .
O48 W9 O4 85.6(4) . .
O56 W9 O4 72.7(4) . .
O47 W9 O4 83.3(4) . .
O25 W10 O49 97.6(5) . .
O25 W10 O38 102.0(5) . .
O49 W10 O38 91.1(4) . .
O25 W10 O37 100.0(5) . .
O49 W10 O37 90.9(4) . .
O38 W10 O37 157.5(4) . .
O25 W10 O14 95.7(5) . .
O49 W10 O14 166.7(4) . .
O38 W10 O14 86.0(4) . .
O37 W10 O14 87.0(4) . .
O25 W10 O5 173.6(5) . .
O49 W10 O5 85.0(4) . .
O38 W10 O5 83.8(4) . .
O37 W10 O5 74.0(4) . .
O14 W10 O5 81.8(4) . .
O26 W11 O15 100.8(5) . .
O26 W11 O39 98.5(5) . .
O15 W11 O39 96.7(5) . .
O26 W11 O38 100.9(5) . .
O15 W11 O38 90.5(5) . .
O39 W11 O38 157.7(5) . .
O26 W11 O50 96.0(5) . .
O15 W11 O50 162.8(4) . .
O39 W11 O50 84.2(5) . .
O38 W11 O50 82.8(4) . .
O26 W11 O6 172.8(5) . .
O15 W11 O6 83.0(4) . .
O39 W11 O6 74.9(4) . .
O38 W11 O6 85.2(4) . .
O50 W11 O6 80.7(4) . .
O27 W12 O16 100.6(5) . .
O27 W12 O39 99.0(5) . .
O16 W12 O39 94.2(5) . .
O27 W12 O40 102.5(5) . .
O16 W12 O40 86.5(4) . .
O39 W12 O40 158.0(5) . .
O27 W12 O51 95.2(5) . .
O16 W12 O51 162.9(5) . .
O39 W12 O51 89.6(5) . .
O40 W12 O51 83.8(4) . .
O27 W12 O6 172.7(4) . .
O16 W12 O6 82.7(4) . .
O39 W12 O6 74.1(4) . .
O40 W12 O6 84.2(4) . .
O51 W12 O6 82.4(4) . .
O28 W13 O17 103.4(5) . .
O28 W13 O40 101.4(5) . .
O17 W13 O40 94.3(4) . .
O28 W13 O41 97.6(5) . .
O17 W13 O41 94.6(4) . .
O40 W13 O41 156.6(5) . .
O28 W13 O52 93.1(5) . .
O17 W13 O52 163.5(4) . .
O40 W13 O52 81.8(4) . .
O41 W13 O52 83.6(4) . .
O28 W13 O7 167.8(4) . .
O17 W13 O7 85.1(4) . .
O40 W13 O7 86.5(4) . .
O41 W13 O7 72.7(4) . .
O52 W13 O7 78.7(4) . .
O29 W14 O53 100.7(5) . .
O29 W14 O41 99.6(5) . .
O53 W14 O41 96.9(5) . .
O29 W14 O42 100.8(5) . .
O53 W14 O42 88.0(5) . .
O41 W14 O42 157.7(4) . .
O29 W14 O18 95.0(4) . .
O53 W14 O18 162.5(4) . .
O41 W14 O18 87.9(4) . .
O42 W14 O18 81.5(4) . .
O29 W14 O7 171.0(4) . .
O53 W14 O7 86.9(4) . .
O41 W14 O7 74.6(4) . .
O42 W14 O7 84.1(4) . .
O18 W14 O7 78.1(4) . .
O30 W15 O42 100.6(5) . .
O30 W15 O9 98.1(5) . .
O42 W15 O9 90.9(5) . .
O30 W15 O37 99.6(5) . .
O42 W15 O37 159.0(4) . .
O9 W15 O37 91.8(4) . .
O30 W15 O54 95.8(5) . .
O42 W15 O54 84.7(5) . .
O9 W15 O54 165.9(4) . .
O37 W15 O54 87.8(4) . .
O30 W15 O5 174.5(4) . .
O42 W15 O5 84.5(4) . .
O9 W15 O5 83.9(4) . .
O37 W15 O5 75.1(4) . .
O54 W15 O5 82.4(4) . .
O64 W16 O50 104.0(5) . .
O64 W16 O58 102.0(5) . .
O50 W16 O58 95.5(5) . .
O64 W16 O49 99.2(5) . .
O50 W16 O49 87.6(5) . .
O58 W16 O49 157.2(4) . .
O64 W16 O60 96.3(5) . .
O50 W16 O60 158.3(4) . .
O58 W16 O60 87.8(5) . .
O49 W16 O60 81.5(5) . .
O64 W16 O8 168.5(5) . .
O50 W16 O8 87.4(4) . .
O58 W16 O8 75.0(4) . .
O49 W16 O8 82.6(4) . .
O60 W16 O8 72.6(4) . .
O65 W17 O52 102.7(5) . .
O65 W17 O51 101.6(5) . .
O52 W17 O51 90.7(5) . .
O65 W17 O59 100.0(5) . .
O52 W17 O59 91.1(5) . .
O51 W17 O59 157.4(5) . .
O65 W17 O58 98.9(5) . .
O52 W17 O58 158.4(4) . .
O51 W17 O58 84.9(5) . .
O59 W17 O58 85.1(5) . .
O65 W17 O8 168.7(5) . .
O52 W17 O8 86.5(4) . .
O51 W17 O8 84.6(4) . .
O59 W17 O8 73.0(4) . .
O58 W17 O8 72.0(4) . .
O66 W18 O60 100.4(5) . .
O66 W18 O54 102.9(5) . .
O60 W18 O54 93.1(5) . .
O66 W18 O59 100.0(5) . .
O60 W18 O59 90.9(5) . .
O54 W18 O59 155.6(5) . .
O66 W18 O53 101.3(5) . .
O60 W18 O53 158.3(4) . .
O54 W18 O53 83.2(5) . .
O59 W18 O53 84.3(5) . .
O66 W18 O8 171.6(4) . .
O60 W18 O8 75.3(4) . .
O54 W18 O8 84.6(4) . .
O59 W18 O8 73.2(4) . .
O53 W18 O8 83.1(4) . .
O85 W19 O109 99.1(6) . .
O85 W19 O98 102.4(6) . .
O109 W19 O98 90.3(5) . .
O85 W19 O97 98.2(5) . .
O109 W19 O97 92.7(5) . .
O98 W19 O97 158.5(5) . .
O85 W19 O75 94.8(6) . .
O109 W19 O75 166.1(5) . .
O98 W19 O75 85.9(5) . .
O97 W19 O75 86.1(5) . .
O85 W19 O67 171.7(5) . .
O109 W19 O67 84.7(5) . .
O98 W19 O67 84.9(4) . .
O97 W19 O67 74.2(4) . .
O75 W19 O67 81.6(4) . .
O86 W20 O76 101.1(6) . .
O86 W20 O99 98.3(6) . .
O76 W20 O99 96.9(5) . .
O86 W20 O98 99.0(6) . .
O76 W20 O98 90.7(5) . .
O99 W20 O98 159.4(5) . .
O86 W20 O110 96.7(5) . .
O76 W20 O110 161.4(5) . .
O99 W20 O110 85.6(5) . .
O98 W20 O110 81.3(5) . .
O86 W20 O68 172.4(6) . .
O76 W20 O68 83.6(4) . .
O99 W20 O68 75.0(4) . .
O98 W20 O68 86.9(4) . .
O110 W20 O68 79.3(4) . .
O87 W21 O77 100.0(5) . .
O87 W21 O99 98.4(5) . .
O77 W21 O99 93.4(5) . .
O87 W21 O100 103.2(5) . .
O77 W21 O100 87.2(4) . .
O99 W21 O100 157.9(4) . .
O87 W21 O111 95.5(5) . .
O77 W21 O111 163.6(5) . .
O99 W21 O111 89.6(5) . .
O100 W21 O111 84.0(4) . .
O87 W21 O68 171.6(4) . .
O77 W21 O68 83.9(4) . .
O99 W21 O68 73.8(4) . .
O100 W21 O68 84.4(4) . .
O111 W21 O68 81.4(4) . .
O88 W22 O78 102.0(5) . .
O88 W22 O100 102.0(5) . .
O78 W22 O100 94.6(5) . .
O88 W22 O101 96.3(5) . .
O78 W22 O101 95.8(4) . .
O100 W22 O101 156.5(4) . .
O88 W22 O112 92.5(5) . .
O78 W22 O112 165.5(5) . .
O100 W22 O112 81.5(4) . .
O101 W22 O112 83.1(4) . .
O88 W22 O69 167.6(4) . .
O78 W22 O69 86.4(4) . .
O100 W22 O69 86.3(4) . .
O101 W22 O69 73.5(4) . .
O112 W22 O69 79.4(4) . .
O89 W23 O113 101.0(5) . .
O89 W23 O101 99.2(5) . .
O113 W23 O101 95.6(5) . .
O89 W23 O102 101.4(5) . .
O113 W23 O102 88.9(5) . .
O101 W23 O102 157.6(4) . .
O89 W23 O79 95.4(5) . .
O113 W23 O79 162.0(5) . .
O101 W23 O79 89.1(4) . .
O102 W23 O79 80.5(4) . .
O89 W23 O69 170.7(5) . .
O113 W23 O69 86.3(4) . .
O101 W23 O69 74.0(4) . .
O102 W23 O69 84.4(4) . .
O79 W23 O69 78.3(4) . .
O90 W24 O102 100.4(5) . .
O90 W24 O80 99.1(5) . .
O102 W24 O80 90.3(4) . .
O90 W24 O97 99.3(5) . .
O102 W24 O97 159.5(5) . .
O80 W24 O97 92.0(5) . .
O90 W24 O114 95.7(5) . .
O102 W24 O114 84.3(5) . .
O80 W24 O114 165.0(5) . .
O97 W24 O114 88.3(5) . .
O90 W24 O67 174.5(4) . .
O102 W24 O67 84.5(4) . .
O80 W24 O67 83.1(4) . .
O97 W24 O67 75.5(4) . .
O114 W24 O67 82.5(4) . .
O127 W25 O121 103.4(6) . .
O127 W25 O110 103.7(6) . .
O121 W25 O110 94.7(6) . .
O127 W25 O109 100.7(6) . .
O121 W25 O109 155.2(5) . .
O110 W25 O109 85.2(5) . .
O127 W25 O123 98.6(6) . .
O121 W25 O123 89.3(6) . .
O110 W25 O123 155.7(5) . .
O109 W25 O123 81.3(5) . .
O127 W25 O70 170.1(5) . .
O121 W25 O70 74.0(5) . .
O110 W25 O70 86.1(4) . .
O109 W25 O70 81.3(4) . .
O123 W25 O70 72.1(4) . .
O128 W26 O112 102.0(6) . .
O128 W26 O111 101.6(6) . .
O112 W26 O111 90.2(4) . .
O128 W26 O122 100.0(6) . .
O112 W26 O122 92.9(5) . .
O111 W26 O122 157.0(5) . .
O128 W26 O121 100.1(6) . .
O112 W26 O121 157.8(5) . .
O111 W26 O121 83.6(5) . .
O122 W26 O121 85.0(5) . .
O128 W26 O70 167.9(5) . .
O112 W26 O70 88.1(4) . .
O111 W26 O70 84.7(4) . .
O122 W26 O70 72.7(4) . .
O121 W26 O70 70.1(5) . .
O129 W27 O123 100.6(6) . .
O129 W27 O114 102.1(6) . .
O123 W27 O114 93.6(6) . .
O129 W27 O122 99.5(6) . .
O123 W27 O122 90.5(5) . .
O114 W27 O122 156.8(4) . .
O129 W27 O113 100.4(5) . .
O123 W27 O113 158.9(5) . .
O114 W27 O113 84.1(5) . .
O122 W27 O113 83.9(5) . .
O129 W27 O70 172.0(5) . .
O123 W27 O70 75.8(4) . .
O114 W27 O70 85.4(4) . .
O122 W27 O70 73.5(4) . .
O113 W27 O70 83.1(4) . .
O91 W28 O115 98.3(6) . .
O91 W28 O104 101.3(5) . .
O115 W28 O104 90.1(5) . .
O91 W28 O103 99.7(5) . .
O115 W28 O103 91.2(5) . .
O104 W28 O103 158.6(4) . .
O91 W28 O80 95.1(5) . .
O115 W28 O80 166.5(5) . .
O104 W28 O80 86.0(5) . .
O103 W28 O80 87.9(5) . .
O91 W28 O71 172.1(5) . .
O115 W28 O71 86.1(5) . .
O104 W28 O71 85.2(4) . .
O103 W28 O71 73.6(4) . .
O80 W28 O71 80.7(4) . .
O92 W29 O81 101.5(5) . .
O92 W29 O105 99.4(5) . .
O81 W29 O105 95.9(5) . .
O92 W29 O104 98.9(5) . .
O81 W29 O104 90.7(5) . .
O105 W29 O104 158.8(4) . .
O92 W29 O116 95.2(5) . .
O81 W29 O116 162.6(5) . .
O105 W29 O116 86.0(5) . .
O104 W29 O116 81.8(5) . .
O92 W29 O72 173.0(5) . .
O81 W29 O72 82.9(4) . .
O105 W29 O72 74.5(4) . .
O104 W29 O72 86.4(4) . .
O116 W29 O72 81.0(4) . .
O93 W30 O82 100.6(5) . .
O93 W30 O105 99.1(5) . .
O82 W30 O105 92.6(5) . .
O93 W30 O106 102.4(5) . .
O82 W30 O106 88.2(5) . .
O105 W30 O106 158.0(4) . .
O93 W30 O117 96.3(5) . .
O82 W30 O117 162.1(5) . .
O105 W30 O117 90.6(5) . .
O106 W30 O117 82.3(5) . .
O93 W30 O72 172.4(5) . .
O82 W30 O72 82.6(4) . .
O105 W30 O72 73.7(4) . .
O106 W30 O72 84.6(4) . .
O117 W30 O72 81.4(4) . .
O94 W31 O83 102.5(5) . .
O94 W31 O106 100.5(5) . .
O83 W31 O106 96.2(5) . .
O94 W31 O107 97.5(5) . .
O83 W31 O107 95.2(5) . .
O106 W31 O107 156.0(5) . .
O94 W31 O118 92.6(5) . .
O83 W31 O118 164.9(5) . .
O106 W31 O118 80.8(5) . .
O107 W31 O118 82.7(5) . .
O94 W31 O73 167.8(4) . .
O83 W31 O73 86.1(4) . .
O106 W31 O73 86.9(4) . .
O107 W31 O73 72.8(4) . .
O118 W31 O73 79.0(4) . .
O95 W32 O119 100.9(5) . .
O95 W32 O107 98.8(5) . .
O119 W32 O107 95.7(6) . .
O95 W32 O108 101.4(6) . .
O119 W32 O108 89.7(6) . .
O107 W32 O108 157.7(5) . .
O95 W32 O84 94.5(5) . .
O119 W32 O84 163.0(5) . .
O107 W32 O84 88.8(5) . .
O108 W32 O84 80.3(5) . .
O95 W32 O73 170.4(5) . .
O119 W32 O73 86.9(4) . .
O107 W32 O73 74.5(4) . .
O108 W32 O73 84.2(4) . .
O84 W32 O73 78.6(4) . .
O96 W33 O75 98.2(6) . .
O96 W33 O108 100.7(5) . .
O75 W33 O108 90.1(5) . .
O96 W33 O103 100.0(5) . .
O75 W33 O103 94.1(5) . .
O108 W33 O103 158.1(5) . .
O96 W33 O120 95.2(6) . .
O75 W33 O120 166.2(5) . .
O108 W33 O120 84.4(5) . .
O103 W33 O120 86.6(5) . .
O96 W33 O71 174.5(5) . .
O75 W33 O71 83.4(5) . .
O108 W33 O71 84.5(5) . .
O103 W33 O71 74.6(5) . .
O120 W33 O71 83.5(5) . .
O130 W34 O124 102.5(7) . .
O130 W34 O116 102.6(6) . .
O124 W34 O116 95.2(6) . .
O130 W34 O115 100.2(6) . .
O124 W34 O115 156.5(5) . .
O116 W34 O115 85.7(5) . .
O130 W34 O126 98.6(6) . .
O124 W34 O126 90.3(6) . .
O116 W34 O126 156.3(5) . .
O115 W34 O126 80.3(6) . .
O130 W34 O74 169.2(6) . .
O124 W34 O74 73.6(5) . .
O116 W34 O74 87.9(4) . .
O115 W34 O74 83.0(5) . .
O126 W34 O74 71.6(4) . .
O131 W35 O118 103.8(7) . .
O131 W35 O117 103.1(6) . .
O118 W35 O117 90.7(5) . .
O131 W35 O125 99.8(6) . .
O118 W35 O125 90.1(6) . .
O117 W35 O125 156.1(5) . .
O131 W35 O124 97.9(7) . .
O118 W35 O124 158.3(5) . .
O117 W35 O124 83.4(5) . .
O125 W35 O124 87.0(6) . .
O131 W35 O74 165.5(6) . .
O118 W35 O74 88.5(5) . .
O117 W35 O74 84.1(4) . .
O125 W35 O74 72.0(4) . .
O124 W35 O74 70.2(5) . .
O132 W36 O126 101.3(6) . .
O132 W36 O120 102.4(6) . .
O126 W36 O120 91.5(6) . .
O132 W36 O125 100.9(6) . .
O126 W36 O125 93.9(6) . .
O120 W36 O125 154.5(5) . .
O132 W36 O119 101.0(6) . .
O126 W36 O119 157.7(5) . .
O120 W36 O119 83.8(5) . .
O125 W36 O119 81.7(6) . .
O132 W36 O74 171.6(6) . .
O126 W36 O74 74.5(5) . .
O120 W36 O74 85.1(5) . .
O125 W36 O74 72.4(5) . .
O119 W36 O74 83.4(4) . .
O151 W37 O175 99.3(5) . .
O151 W37 O164 102.2(5) . .
O175 W37 O164 89.9(4) . .
O151 W37 O163 99.2(5) . .
O175 W37 O163 91.8(4) . .
O164 W37 O163 158.0(4) . .
O151 W37 O141 95.0(5) . .
O175 W37 O141 165.7(4) . .
O164 W37 O141 86.3(4) . .
O163 W37 O141 86.7(4) . .
O151 W37 O133 171.9(4) . .
O175 W37 O133 85.0(4) . .
O164 W37 O133 84.6(4) . .
O163 W37 O133 73.7(4) . .
O141 W37 O133 80.9(4) . .
O152 W38 O142 100.7(5) . .
O152 W38 O165 98.7(5) . .
O142 W38 O165 96.8(5) . .
O152 W38 O164 100.6(5) . .
O142 W38 O164 90.1(4) . .
O165 W38 O164 158.0(4) . .
O152 W38 O176 96.7(5) . .
O142 W38 O176 162.0(4) . .
O165 W38 O176 85.2(4) . .
O164 W38 O176 82.0(4) . .
O152 W38 O134 172.7(5) . .
O142 W38 O134 83.2(4) . .
O165 W38 O134 74.5(4) . .
O164 W38 O134 85.6(4) . .
O176 W38 O134 80.1(4) . .
O153 W39 O143 99.7(5) . .
O153 W39 O165 97.8(4) . .
O143 W39 O165 92.7(5) . .
O153 W39 O166 103.9(4) . .
O143 W39 O166 87.7(4) . .
O165 W39 O166 157.9(4) . .
O153 W39 O177 96.7(5) . .
O143 W39 O177 162.7(4) . .
O165 W39 O177 90.5(5) . .
O166 W39 O177 83.1(4) . .
O153 W39 O134 171.9(4) . .
O143 W39 O134 83.0(4) . .
O165 W39 O134 74.4(4) . .
O166 W39 O134 83.7(4) . .
O177 W39 O134 81.5(4) . .
O154 W40 O144 101.7(5) . .
O154 W40 O166 102.3(5) . .
O144 W40 O166 94.6(4) . .
O154 W40 O167 96.3(5) . .
O144 W40 O167 95.3(4) . .
O166 W40 O167 156.6(4) . .
O154 W40 O178 93.8(4) . .
O144 W40 O178 164.5(4) . .
O166 W40 O178 81.5(4) . .
O167 W40 O178 83.3(4) . .
O154 W40 O135 167.1(4) . .
O144 W40 O135 86.4(4) . .
O166 W40 O135 86.8(4) . .
O167 W40 O135 72.8(4) . .
O178 W40 O135 78.4(4) . .
O155 W41 O179 101.5(5) . .
O155 W41 O167 96.7(5) . .
O179 W41 O167 96.1(5) . .
O155 W41 O168 101.7(5) . .
O179 W41 O168 89.1(4) . .
O167 W41 O168 159.5(4) . .
O155 W41 O145 93.8(4) . .
O179 W41 O145 163.2(4) . .
O167 W41 O145 89.0(4) . .
O168 W41 O145 80.9(4) . .
O155 W41 O135 169.0(4) . .
O179 W41 O135 87.3(4) . .
O167 W41 O135 75.6(4) . .
O168 W41 O135 84.9(4) . .
O145 W41 O135 78.4(3) . .
O156 W42 O146 97.8(4) . .
O156 W42 O168 101.3(5) . .
O146 W42 O168 89.7(4) . .
O156 W42 O163 98.0(5) . .
O146 W42 O163 93.8(4) . .
O168 W42 O163 159.7(4) . .
O156 W42 O180 95.4(5) . .
O146 W42 O180 166.2(4) . .
O168 W42 O180 83.7(4) . .
O163 W42 O180 88.4(4) . .
O156 W42 O133 173.0(5) . .
O146 W42 O133 84.0(4) . .
O168 W42 O133 85.4(4) . .
O163 W42 O133 75.1(4) . .
O180 W42 O133 83.5(4) . .
O193 W43 O176 103.0(5) . .
O193 W43 O187 102.1(5) . .
O176 W43 O187 95.2(5) . .
O193 W43 O175 100.3(5) . .
O176 W43 O175 85.5(4) . .
O187 W43 O175 156.7(4) . .
O193 W43 O189 98.0(5) . .
O176 W43 O189 157.2(5) . .
O187 W43 O189 89.0(5) . .
O175 W43 O189 81.9(5) . .
O193 W43 O136 169.7(5) . .
O176 W43 O136 87.1(4) . .
O187 W43 O136 74.7(4) . .
O175 W43 O136 82.1(4) . .
O189 W43 O136 72.4(4) . .
O194 W44 O178 102.3(5) . .
O194 W44 O177 102.8(5) . .
O178 W44 O177 89.6(5) . .
O194 W44 O188 99.4(5) . .
O178 W44 O188 92.7(5) . .
O177 W44 O188 156.6(4) . .
O194 W44 O187 99.2(5) . .
O178 W44 O187 158.4(4) . .
O177 W44 O187 84.5(5) . .
O188 W44 O187 84.9(4) . .
O194 W44 O136 168.6(5) . .
O178 W44 O136 86.6(4) . .
O177 W44 O136 84.2(4) . .
O188 W44 O136 72.8(4) . .
O187 W44 O136 72.2(4) . .
O195 W45 O189 100.7(5) . .
O195 W45 O180 102.7(5) . .
O189 W45 O180 92.8(5) . .
O195 W45 O188 98.4(5) . .
O189 W45 O188 90.9(5) . .
O180 W45 O188 157.5(4) . .
O195 W45 O179 100.8(5) . .
O189 W45 O179 158.5(4) . .
O180 W45 O179 83.4(4) . .
O188 W45 O179 85.0(4) . .
O195 W45 O136 171.3(4) . .
O189 W45 O136 75.3(4) . .
O180 W45 O136 85.3(4) . .
O188 W45 O136 74.2(4) . .
O179 W45 O136 83.3(4) . .
O157 W46 O181 100.6(5) . .
O157 W46 O170 103.1(5) . .
O181 W46 O170 89.8(5) . .
O157 W46 O169 98.4(5) . .
O181 W46 O169 91.7(5) . .
O170 W46 O169 157.7(4) . .
O157 W46 O146 94.4(5) . .
O181 W46 O146 165.0(5) . .
O170 W46 O146 86.3(4) . .
O169 W46 O146 86.5(4) . .
O157 W46 O137 170.7(4) . .
O181 W46 O137 84.5(5) . .
O170 W46 O137 84.5(4) . .
O169 W46 O137 73.5(4) . .
O146 W46 O137 80.7(4) . .
O158 W47 O147 100.9(5) . .
O158 W47 O171 98.5(5) . .
O147 W47 O171 96.3(4) . .
O158 W47 O170 99.8(5) . .
O147 W47 O170 91.4(4) . .
O171 W47 O170 158.4(5) . .
O158 W47 O182 96.6(5) . .
O147 W47 O182 161.9(5) . .
O171 W47 O182 85.5(4) . .
O170 W47 O182 81.1(4) . .
O158 W47 O138 172.4(4) . .
O147 W47 O138 83.4(4) . .
O171 W47 O138 74.7(4) . .
O170 W47 O138 86.2(4) . .
O182 W47 O138 79.7(4) . .
O159 W48 O148 99.7(5) . .
O159 W48 O171 98.9(5) . .
O148 W48 O171 92.8(4) . .
O159 W48 O183 96.1(5) . .
O148 W48 O183 163.3(5) . .
O171 W48 O183 90.2(4) . .
O159 W48 O172 102.4(5) . .
O148 W48 O172 87.9(4) . .
O171 W48 O172 158.2(4) . .
O183 W48 O172 83.2(4) . .
O159 W48 O138 172.4(4) . .
O148 W48 O138 83.5(4) . .
O171 W48 O138 73.9(4) . .
O183 W48 O138 81.6(4) . .
O172 W48 O138 84.5(4) . .
O160 W49 O149 102.3(5) . .
O160 W49 O172 101.7(5) . .
O149 W49 O172 94.6(4) . .
O160 W49 O173 97.2(5) . .
O149 W49 O173 95.4(4) . .
O172 W49 O173 156.2(4) . .
O160 W49 O184 92.8(5) . .
O149 W49 O184 164.9(4) . .
O172 W49 O184 81.3(4) . .
O173 W49 O184 83.5(4) . .
O160 W49 O139 167.5(4) . .
O149 W49 O139 86.1(4) . .
O172 W49 O139 86.6(4) . .
O173 W49 O139 72.5(4) . .
O184 W49 O139 79.2(4) . .
O161 W50 O185 101.1(5) . .
O161 W50 O173 98.7(5) . .
O185 W50 O173 97.0(5) . .
O161 W50 O174 101.8(5) . .
O185 W50 O174 88.1(5) . .
O173 W50 O174 157.5(5) . .
O161 W50 O150 95.2(5) . .
O185 W50 O150 161.5(5) . .
O173 W50 O150 89.0(4) . .
O174 W50 O150 80.0(4) . .
O161 W50 O139 170.2(5) . .
O185 W50 O139 86.7(4) . .
O173 W50 O139 74.3(4) . .
O174 W50 O139 84.3(4) . .
O150 W50 O139 78.1(4) . .
O162 W51 O174 101.2(5) . .
O162 W51 O141 98.4(5) . .
O174 W51 O141 89.9(4) . .
O162 W51 O169 98.7(5) . .
O174 W51 O169 159.2(4) . .
O141 W51 O169 93.2(4) . .
O162 W51 O186 94.6(5) . .
O174 W51 O186 84.7(5) . .
O141 W51 O186 166.7(4) . .
O169 W51 O186 87.8(5) . .
O162 W51 O137 172.8(5) . .
O174 W51 O137 85.5(4) . .
O141 W51 O137 83.9(4) . .
O169 W51 O137 74.4(4) . .
O186 W51 O137 83.5(4) . .
O196 W52 O190 103.4(5) . .
O196 W52 O182 104.5(6) . .
O190 W52 O182 94.0(5) . .
O196 W52 O181 101.9(5) . .
O190 W52 O181 154.1(5) . .
O182 W52 O181 85.0(5) . .
O196 W52 O192 98.2(5) . .
O190 W52 O192 89.6(5) . .
O182 W52 O192 155.5(5) . .
O181 W52 O192 81.4(5) . .
O196 W52 O140 169.3(5) . .
O190 W52 O140 72.9(4) . .
O182 W52 O140 85.9(4) . .
O181 W52 O140 81.2(4) . .
O192 W52 O140 71.9(4) . .
O197 W53 O184 101.8(5) . .
O197 W53 O183 102.4(6) . .
O184 W53 O183 90.2(5) . .
O197 W53 O191 99.5(6) . .
O184 W53 O191 91.6(5) . .
O183 W53 O191 157.2(5) . .
O197 W53 O190 100.5(5) . .
O184 W53 O190 157.6(5) . .
O183 W53 O190 83.1(5) . .
O191 W53 O190 86.7(5) . .
O197 W53 O140 168.6(5) . .
O184 W53 O140 87.3(4) . .
O183 W53 O140 84.4(4) . .
O191 W53 O140 73.0(4) . .
O190 W53 O140 70.9(4) . .
O198 W54 O192 100.0(6) . .
O198 W54 O186 102.0(5) . .
O192 W54 O186 93.8(5) . .
O198 W54 O191 99.5(5) . .
O192 W54 O191 91.8(5) . .
O186 W54 O191 156.5(5) . .
O198 W54 O185 100.8(6) . .
O192 W54 O185 159.2(5) . .
O186 W54 O185 82.2(5) . .
O191 W54 O185 84.5(5) . .
O198 W54 O140 171.8(5) . .
O192 W54 O140 76.3(4) . .
O186 W54 O140 85.6(4) . .
O191 W54 O140 73.6(4) . .
O185 W54 O140 83.0(4) . .

loop_
_geom_bond_atom_site_label_1
_geom_bond_atom_site_label_2
_geom_bond_distance
_geom_bond_site_symmetry_2
N1 C111 1.51(2) .
N1 C141 1.55(2) .
N1 C131 1.55(2) .
N1 C121 1.56(2) .
C111 C112 1.55(2) .
C112 C113 1.50(3) .
C113 C114 1.49(4) .
C121 C122 1.49(2) .
C122 C123 1.55(3) .
C123 C124 1.50(4) .
C131 C132 1.47(3) .
C132 C133 1.50(3) .
C133 C134 1.40(4) .
C141 C142 1.54(3) .
C142 C143 1.55(3) .
C143 C144 1.50(3) .
N2 C231 1.49(3) .
N2 C241 1.51(3) .
N2 C211 1.54(2) .
N2 C221 1.58(3) .
C211 C212 1.52(3) .
C212 C213 1.54(3) .
C213 C214 1.47(4) .
C221 C222 1.56(4) .
C222 C223 1.572(18) .
C223 C224 1.546(19) .
C231 C232 1.535(19) .
C232 C233 1.562(19) .
C233 C234 1.535(19) .
C241 C242 1.44(4) .
C242 C243 1.540(19) .
C243 C244 1.54(2) .
N3 C321 1.44(3) .
N3 C331 1.46(4) .
N3 C341 1.50(3) .
N3 C311 1.52(3) .
C311 C312 1.46(4) .
C312 C313 1.51(4) .
C313 C314 1.537(10) .
C321 C322 1.51(3) .
C322 C323 1.547(10) .
C323 C324 1.542(10) .
C331 C332 1.56(4) .
C332 C333 1.55(5) .
C333 C334 1.54(2) .
C341 C342 1.51(3) .
C342 C343 1.527(17) .
C343 C344 1.522(18) .
N4 C421 1.44(3) .
N4 C411 1.48(3) .
N4 C441 1.55(3) .
N4 C431 1.57(3) .
C411 C412 1.59(4) .
C412 C413 1.56(4) .
C413 C414 1.52(4) .
C421 C422 1.51(4) .
C422 C423 1.52(4) .
C423 C424 1.516(19) .
C431 C432 1.53(4) .
C432 C433 1.551(18) .
C433 C434 1.535(19) .
C441 C442 1.54(5) .
C442 C443 1.551(19) .
C443 C444 1.53(2) .
N5 C541 1.51(2) .
N5 C521 1.52(3) .
N5 C511 1.55(3) .
N5 C531 1.55(3) 2_755
C511 C512 1.51(4) .
C512 C513 1.45(4) .
C513 C514 1.56(2) .
C521 C522 1.50(4) 2_755
C522 C523 1.61(5) .
C523 C524 1.40(5) .
C531 C532 1.53(4) .
C532 C533 1.550(19) .
C533 C534 1.59(2) .
C541 C542 1.527(17) .
C542 C543 1.532(18) .
C543 C544 1.543(19) .
N6 C631 1.51(4) .
N6 C641 1.55(4) .
N6 C611 1.57(4) 2_656
N6 C621 1.58(5) 2_656
C611 C612 1.49(4) .
C612 C613 1.56(4) .
C613 C614 1.43(5) .
C621 C622 1.58(6) .
C622 C623 1.67(6) .
C623 C624 1.51(7) .
C631 C632 1.64(5) .
C632 C633 1.59(4) .
C633 C634 1.538(19) .
C641 C642 1.543(19) .
C642 C643 1.522(18) .
C643 C644 1.509(19) .
C01A O01A 1.18(3) .
C01A O02A 1.29(3) .
C01A O03A 1.34(3) .
C02A O02A 1.45(3) .
C02A C03A 1.54(3) .
C03A O03A 1.49(2) .
C04B O04B 1.19(3) .
C04B O06B 1.28(3) .
C04B O05B 1.37(3) .
C05B O05B 1.43(2) .
C05B C06B 1.52(3) .
C06B O06B 1.47(2) .
C07C O07C 1.17(3) .
C07C O08C 1.25(3) .
C07C O09C 1.36(3) .
C08C O08C 1.42(2) .
C08C C09C 1.52(3) .
C09C O09C 1.41(3) .
C10D O10D 1.14(5) .
C10D O11D 1.28(6) .
C10D O12D 1.37(6) .
C11D O11D 1.46(4) .
C11D C12D 1.47(5) .
C12D O12D 1.37(4) .
C13E O13E 1.25(4) .
C13E O14E 1.26(5) .
C13E O15E 1.29(5) .
C14E O14E 1.40(3) .
C14E C15E 1.49(4) .
C15E O15E 1.42(3) .
C16F O18F 1.31(4) .
C16F O16F 1.31(4) .
C16F O17F 1.37(4) .
C17F O17F 1.37(3) .
C17F C18F 1.55(4) .
C18F O18F 1.38(4) .
C19G O19G 1.21(4) .
C19G O20G 1.30(4) .
C19G O21G 1.39(4) .
C20G O20G 1.44(3) .
C20G C21G 1.53(4) .
C21G O21G 1.40(3) .
C22H O22H 1.27(4) .
C22H O24H 1.32(6) .
C22H O23H 1.39(6) .
C23H O23H 1.40(3) .
C23H C24H 1.517(18) .
C24H O24H 1.43(4) .
C25I O25I 1.22(4) .
C25I O26I 1.26(4) .
C25I O27I 1.32(4) .
C26I C27I 1.42(3) .
C26I O26I 1.52(4) .
C27I O27I 1.44(4) .
C28J O30J 1.20(4) .
C28J O28J 1.22(4) .
C28J O29J 1.31(4) .
C29J O29J 1.41(4) .
C29J C30J 1.534(19) .
C30J O30J 1.49(4) .
C31K O31K 1.29(4) .
C31K O33K 1.35(2) .
C31K O32K 1.35(2) .
C32K O32K 1.41(3) .
C32K C33K 1.49(3) .
C33K O33K 1.41(3) .
C34L O35L 1.21(4) .
C34L O34L 1.24(4) .
C34L O36L 1.55(5) .
C35L O35L 1.37(4) .
C35L C36L 1.58(3) .
C36L O36L 1.59(5) .
N1P C12P 1.51(2) .
N1P C11P 1.513(19) .
N2Q C22Q 1.46(2) .
N2Q C21Q 1.51(2) .
N3R C31R 1.46(2) .
N3R C32R 1.51(2) .
N4S C42S 1.50(3) .
N4S C41S 1.52(2) .
N5T C51T 1.37(3) .
N5T C52T 1.44(3) .
N6U C61U 1.35(3) .
N6U C62U 1.54(4) .
N7V C72V 1.38(3) .
N7V C71V 1.44(3) .
N8W C82W 1.39(4) .
N8W C81W 1.42(4) .
O1W Ag31 2.43(2) .
O2W Ag32 2.54(3) .
O1 Si1 1.621(11) .
O1 W6 2.303(10) .
O1 W1 2.325(10) .
O1 Ag1 2.484(10) .
O2 Si1 1.636(10) .
O2 W3 2.297(9) .
O2 W2 2.315(9) .
O2 Ag5 2.331(10) .
O3 Si1 1.620(10) .
O3 W5 2.283(9) .
O3 W4 2.286(10) .
O4 Si1 1.645(10) .
O4 W8 2.286(9) .
O4 W7 2.314(10) .
O4 W9 2.333(10) .
O5 Si2 1.606(11) .
O5 W15 2.307(10) .
O5 W10 2.344(10) .
O5 Ag1 2.501(10) .
O6 Si2 1.634(11) .
O6 W11 2.291(10) .
O6 W12 2.324(10) .
O6 Ag3 2.325(10) .
O7 Si2 1.637(10) .
O7 W14 2.286(9) .
O7 W13 2.291(10) .
O7 Ag2 2.564(9) .
O8 Si2 1.639(10) .
O8 W16 2.308(10) .
O8 W18 2.309(10) .
O8 W17 2.319(10) .
O9 W15 1.894(10) .
O9 W1 1.999(11) .
O9 Ag1 2.521(10) .
O10 W2 1.761(11) .
O10 Ag27 2.361(12) .
O10 Ag5 2.540(10) .
O11 W3 1.846(9) .
O11 Ag30 2.21(2) .
O11 Ag27 2.231(10) .
O11 Ag21 2.313(10) .
O11 Ag5 2.560(10) .
O12 W4 1.795(10) .
O12 Ag19 2.328(10) .
O12 Ag4 2.459(9) .
O13 W5 2.062(11) .
O13 Ag4 2.299(10) .
O14 W6 1.883(11) .
O14 W10 2.012(10) .
O14 Ag1 2.515(10) .
O15 W11 1.791(10) .
O15 Ag25 2.358(11) .
O15 Ag3 2.565(11) .
O16 W12 1.836(11) .
O16 Ag25 2.245(11) .
O16 Ag28 2.26(2) .
O16 Ag22 2.299(11) .
O16 Ag3 2.551(12) .
O17 W13 1.781(10) .
O17 Ag24 2.345(10) .
O17 Ag2 2.436(11) .
O18 W14 2.065(9) .
O18 Ag2 2.302(10) .
O19 W1 1.689(11) .
O20 W2 1.730(10) .
O21 W3 1.738(10) .
O22 W4 1.742(10) .
O22 Ag31 2.295(11) .
O23 W5 1.732(10) .
O24 W6 1.715(11) .
O25 W10 1.689(12) .
O26 W11 1.735(10) .
O27 W12 1.734(11) .
O28 W13 1.742(12) .
O28 Ag32 2.285(13) .
O29 W14 1.732(10) .
O30 W15 1.715(10) .
O31 W6 1.908(11) .
O31 W1 1.930(11) .
O32 W1 1.903(10) .
O32 W2 1.920(10) .
O33 W3 1.900(10) .
O33 W2 1.936(10) .
O34 W4 1.888(10) .
O34 W3 1.923(10) .
O35 W5 1.885(10) .
O35 W4 1.966(10) .
O36 W6 1.871(9) .
O36 W5 1.948(10) .
O37 W15 1.917(11) .
O37 W10 1.933(11) .
O38 W10 1.899(11) .
O38 W11 1.936(10) .
O39 W12 1.914(11) .
O39 W11 1.915(12) .
O40 W13 1.890(11) .
O40 W12 1.926(11) .
O41 W14 1.869(13) .
O41 W13 1.968(11) .
O42 W15 1.887(10) .
O42 W14 1.923(11) .
O43 W1 1.869(10) .
O43 W7 1.960(10) .
O44 W7 1.826(10) .
O44 W2 2.068(11) .
O45 W8 1.910(11) .
O45 W3 1.935(11) .
O46 W8 1.824(10) .
O46 W4 2.072(10) .
O47 W5 1.865(11) .
O47 W9 1.990(11) .
O48 W9 1.871(11) .
O48 W6 1.976(11) .
O49 W10 1.874(10) .
O49 W16 1.988(10) .
O50 W16 1.836(11) .
O50 W11 2.061(10) .
O51 W17 1.889(11) .
O51 W12 1.970(11) .
O52 W17 1.821(11) .
O52 W13 2.089(11) .
O53 W14 1.836(10) .
O53 W18 2.006(10) .
O54 W18 1.869(11) .
O54 W15 1.972(10) .
O55 W7 1.856(10) .
O55 W8 2.017(11) .
O56 W8 1.936(11) .
O56 W9 1.943(10) .
O57 W9 1.842(11) .
O57 W7 2.009(11) .
O58 W16 1.856(11) .
O58 W17 2.014(11) .
O59 W17 1.932(12) .
O59 W18 1.934(13) .
O60 W18 1.848(11) .
O60 W16 2.003(11) .
O61 W7 1.751(11) .
O62 W8 1.723(12) .
O63 W9 1.726(12) .
O64 W16 1.733(12) .
O65 W17 1.714(11) .
O66 W18 1.726(10) .
O67 Si3 1.614(12) .
O67 W24 2.312(10) .
O67 W19 2.329(11) .
O67 Ag7 2.488(10) .
O68 Si3 1.630(11) .
O68 W20 2.282(10) .
O68 W21 2.322(10) .
O68 Ag11 2.355(10) .
O69 Si3 1.637(11) .
O69 W22 2.277(11) .
O69 W23 2.286(10) .
O69 Ag10 2.594(9) .
O70 Si3 1.639(11) .
O70 W27 2.293(10) .
O70 W25 2.319(10) .
O70 W26 2.329(12) .
O71 Si4 1.618(12) .
O71 W33 2.296(11) .
O71 W28 2.340(12) .
O71 Ag7 2.476(13) .
O72 Si4 1.627(11) .
O72 W29 2.285(11) .
O72 Ag9 2.331(11) .
O72 W30 2.343(10) .
O73 Si4 1.646(11) .
O73 W32 2.276(10) .
O73 W31 2.290(10) .
O73 Ag8 2.595(11) .
O74 Si4 1.649(12) .
O74 W36 2.300(10) .
O74 W34 2.300(12) .
O74 W35 2.335(12) .
O75 W33 1.902(13) .
O75 W19 2.001(12) .
O75 Ag7 2.522(11) .
O76 W20 1.777(11) .
O76 Ag25 2.342(10) .
O76 Ag11 2.541(11) .
O77 W21 1.854(10) .
O77 Ag28 2.18(2) .
O77 Ag25 2.234(10) .
O77 Ag19 2.280(10) .
O77 Ag11 2.542(12) .
O78 W22 1.759(10) .
O78 Ag20 2.361(9) .
O78 Ag10 2.465(10) .
O79 W23 2.049(10) .
O79 Ag10 2.321(10) .
O80 W24 1.899(12) .
O80 W28 2.021(12) .
O80 Ag7 2.494(11) .
O81 W29 1.774(11) .
O81 Ag26 2.342(10) .
O81 Ag9 2.541(10) .
O82 W30 1.839(11) .
O82 Ag29 2.24(2) .
O82 Ag26 2.263(11) .
O82 Ag23 2.284(11) .
O82 Ag9 2.531(12) .
O83 W31 1.767(11) .
O83 Ag22 2.357(11) .
O83 Ag8 2.453(12) .
O84 W32 2.058(11) .
O84 Ag8 2.327(11) .
O85 W19 1.727(12) .
O86 W20 1.712(12) .
O87 W21 1.727(12) .
O88 W22 1.747(12) .
O88 Ag31 2.249(12) .
O89 W23 1.703(10) .
O90 W24 1.716(11) .
O91 W28 1.713(12) .
O92 W29 1.728(10) .
O93 W30 1.714(11) .
O94 W31 1.744(11) .
O94 Ag32 2.296(12) .
O95 W32 1.716(11) .
O96 W33 1.722(11) .
O97 W24 1.910(11) .
O97 W19 1.962(11) .
O98 W19 1.908(11) .
O98 W20 1.944(11) .
O99 W20 1.905(12) .
O99 W21 1.924(11) .
O100 W22 1.874(10) .
O100 W21 1.944(10) .
O101 W23 1.902(11) .
O101 W22 1.946(9) .
O102 W24 1.895(10) .
O102 W23 1.921(11) .
O103 W28 1.918(13) .
O103 W33 1.921(12) .
O104 W28 1.901(10) .
O104 W29 1.955(10) .
O105 W30 1.883(11) .
O105 W29 1.921(11) .
O106 W31 1.900(11) .
O106 W30 1.910(12) .
O107 W32 1.892(12) .
O107 W31 1.970(11) .
O108 W32 1.909(12) .
O108 W33 1.909(12) .
O109 W19 1.839(14) .
O109 W25 1.999(14) .
O110 W25 1.818(12) .
O110 W20 2.045(12) .
O111 W26 1.898(11) .
O111 W21 1.949(11) .
O112 W26 1.845(10) .
O112 W22 2.081(10) .
O113 W23 1.863(11) .
O113 W27 1.985(12) .
O114 W27 1.861(12) .
O114 W24 1.986(11) .
O115 W28 1.883(13) .
O115 W34 1.974(13) .
O116 W34 1.844(11) .
O116 W29 2.037(11) .
O117 W35 1.894(12) .
O117 W30 1.957(11) .
O118 W35 1.804(13) .
O118 W31 2.119(12) .
O119 W32 1.827(13) .
O119 W36 2.019(13) .
O120 W36 1.887(14) .
O120 W33 1.975(13) .
O121 W25 1.800(13) .
O121 W26 2.022(12) .
O122 W27 1.938(13) .
O122 W26 1.940(11) .
O123 W27 1.837(12) .
O123 W25 2.020(11) .
O124 W34 1.838(13) .
O124 W35 1.997(12) .
O125 W35 1.904(11) .
O125 W36 1.932(13) .
O126 W36 1.837(13) .
O126 W34 2.004(11) .
O127 W25 1.737(12) .
O128 W26 1.718(14) .
O129 W27 1.700(13) .
O130 W34 1.738(14) .
O131 W35 1.730(14) .
O132 W36 1.743(12) .
O133 Si5 1.643(10) .
O133 W42 2.294(9) .
O133 W37 2.314(10) .
O133 Ag13 2.501(10) .
O134 Si5 1.629(10) .
O134 W38 2.300(10) .
O134 W39 2.330(9) .
O134 Ag17 2.341(10) .
O135 Si5 1.626(10) .
O135 W41 2.257(10) .
O135 W40 2.305(9) .
O135 Ag16 2.592(9) .
O136 Si5 1.632(9) .
O136 W45 2.300(9) .
O136 W43 2.322(10) .
O136 W44 2.339(10) .
O137 Si6 1.638(11) .
O137 W51 2.283(10) .
O137 W46 2.332(10) .
O137 Ag13 2.478(10) .
O138 Si6 1.628(12) .
O138 W47 2.283(10) .
O138 W48 2.327(10) .
O138 Ag15 2.342(10) .
O139 Si6 1.634(10) .
O139 W50 2.275(10) .
O139 W49 2.299(10) .
O139 Ag14 2.579(9) .
O140 Si6 1.638(10) .
O140 W54 2.290(10) .
O140 W53 2.315(10) .
O140 W52 2.340(11) .
O141 W51 1.913(10) .
O141 W37 2.003(9) .
O141 Ag13 2.502(10) .
O142 W38 1.780(10) .
O142 Ag26 2.362(11) .
O142 Ag17 2.545(10) .
O143 W39 1.843(10) .
O143 Ag26 2.252(11) .
O143 Ag29 2.26(2) .
O143 Ag20 2.317(10) .
O143 Ag17 2.562(10) .
O144 W40 1.783(9) .
O144 Ag21 2.341(9) .
O144 Ag16 2.468(10) .
O145 W41 2.055(9) .
O145 Ag16 2.310(10) .
O146 W42 1.888(10) .
O146 W46 2.027(10) .
O146 Ag13 2.512(10) .
O147 W47 1.794(10) .
O147 Ag27 2.322(10) .
O147 Ag15 2.529(11) .
O148 W48 1.852(10) .
O148 Ag30 2.18(3) .
O148 Ag27 2.225(11) .
O148 Ag24 2.288(10) .
O148 Ag15 2.561(10) .
O149 W49 1.786(10) .
O149 Ag23 2.330(10) .
O149 Ag14 2.470(11) .
O150 W50 2.051(10) .
O150 Ag14 2.303(10) .
O151 W37 1.712(11) .
O152 W38 1.720(10) .
O153 W39 1.705(10) .
O154 W40 1.737(10) .
O154 Ag31 2.298(10) .
O155 W41 1.740(10) .
O156 W42 1.705(10) .
O157 W46 1.703(11) .
O158 W47 1.740(10) .
O159 W48 1.730(10) .
O160 W49 1.739(11) .
O160 Ag32 2.263(12) .
O161 W50 1.712(12) .
O162 W51 1.737(10) .
O163 W42 1.902(10) .
O163 W37 1.956(10) .
O164 W37 1.903(10) .
O164 W38 1.935(9) .
O165 W39 1.895(10) .
O165 W38 1.928(10) .
O166 W40 1.878(12) .
O166 W39 1.930(12) .
O167 W41 1.904(10) .
O167 W40 1.996(9) .
O168 W42 1.898(9) .
O168 W41 1.912(9) .
O169 W46 1.917(11) .
O169 W51 1.934(11) .
O170 W46 1.892(10) .
O170 W47 1.946(10) .
O171 W48 1.906(10) .
O171 W47 1.923(10) .
O172 W49 1.845(11) .
O172 W48 1.962(11) .
O173 W50 1.876(10) .
O173 W49 1.946(11) .
O174 W51 1.897(10) .
O174 W50 1.930(10) .
O175 W37 1.860(10) .
O175 W43 1.988(10) .
O176 W43 1.834(11) .
O176 W38 2.050(11) .
O177 W44 1.884(10) .
O177 W39 1.958(11) .
O178 W44 1.843(10) .
O178 W40 2.071(10) .
O179 W41 1.828(9) .
O179 W45 2.018(10) .
O180 W45 1.882(10) .
O180 W42 1.985(10) .
O181 W46 1.835(11) .
O181 W52 1.999(11) .
O182 W52 1.836(11) .
O182 W47 2.033(10) .
O183 W53 1.886(12) .
O183 W48 1.950(11) .
O184 W53 1.840(11) .
O184 W49 2.085(10) .
O185 W50 1.844(11) .
O185 W54 2.005(12) .
O186 W54 1.891(11) .
O186 W51 1.964(11) .
O187 W43 1.879(10) .
O187 W44 2.000(10) .
O188 W45 1.926(11) .
O188 W44 1.952(10) .
O189 W45 1.854(12) .
O189 W43 1.993(11) .
O190 W52 1.826(11) .
O190 W53 1.992(11) .
O191 W53 1.932(12) .
O191 W54 1.935(11) .
O192 W54 1.833(11) .
O192 W52 2.015(11) .
O193 W43 1.710(11) .
O194 W44 1.732(10) .
O195 W45 1.730(11) .
O196 W52 1.736(12) .
O197 W53 1.742(11) .
O198 W54 1.721(13) .
Ag1 Ag3 2.7482(16) .
Ag1 Ag5 2.7506(15) .
Ag1 Ag2 2.9461(17) .
Ag1 Ag4 2.9528(16) .
Ag2 Ag5 2.7170(16) .
Ag2 Ag3 2.7278(17) .
Ag2 Ag6 2.9788(15) .
Ag2 Ag24 3.1006(17) .
Ag3 Ag4 2.7210(17) .
Ag3 Ag28 2.73(2) .
Ag3 Ag6 2.7703(15) .
Ag3 Ag25 2.8133(18) .
Ag3 Ag22 3.2640(17) .
Ag4 Ag5 2.7209(16) .
Ag4 Ag6 2.9768(16) .
Ag4 Ag19 3.0961(16) .
Ag5 Ag30 2.74(3) .
Ag5 Ag6 2.7624(16) .
Ag5 Ag27 2.810(3) .
Ag5 Ag21 3.2542(15) .
Ag6 Ag12 2.8068(15) .
Ag6 Ag18 2.8115(15) .
Ag6 Ag22 2.8154(16) .
Ag6 Ag21 2.8220(15) .
Ag6 Ag24 2.8623(15) .
Ag6 Ag19 2.8674(15) .
Ag6 Ag28 3.10(3) .
Ag6 Ag30 3.25(11) .
Ag7 Ag9 2.7441(16) .
Ag7 Ag11 2.7499(17) .
Ag7 Ag8 2.9585(17) .
Ag7 Ag10 2.9699(17) .
Ag8 Ag11 2.7109(18) .
Ag8 Ag9 2.7302(18) .
Ag8 Ag12 3.0224(16) .
Ag8 Ag22 3.0941(16) .
Ag8 Ag28 3.30(2) .
Ag9 Ag29 2.584(17) .
Ag9 Ag10 2.7217(17) .
Ag9 Ag12 2.7530(17) .
Ag9 Ag26 2.838(3) .
Ag9 Ag23 3.2536(16) .
Ag10 Ag11 2.7324(18) .
Ag10 Ag12 3.0006(16) .
Ag10 Ag20 3.1112(16) .
Ag10 Ag29 3.29(2) .
Ag11 Ag28 2.55(2) .
Ag11 Ag12 2.7409(15) .
Ag11 Ag25 2.865(3) .
Ag11 Ag19 3.2812(16) .
Ag12 Ag18 2.7878(14) .
Ag12 Ag23 2.8052(16) .
Ag12 Ag19 2.8106(16) .
Ag12 Ag22 2.8816(16) .
Ag12 Ag20 2.8885(15) .
Ag12 Ag29 2.98(3) .
Ag12 Ag28 3.01(3) .
Ag13 Ag15 2.7471(15) .
Ag13 Ag17 2.7518(15) .
Ag13 Ag16 2.9419(16) .
Ag13 Ag14 2.9559(16) .
Ag14 Ag15 2.7268(18) .
Ag14 Ag17 2.7303(16) .
Ag14 Ag18 2.9796(16) .
Ag14 Ag23 3.0932(16) .
Ag15 Ag30 2.58(4) .
Ag15 Ag16 2.7189(16) .
Ag15 Ag18 2.7436(15) .
Ag15 Ag27 2.869(4) .
Ag15 Ag24 3.2733(15) .
Ag16 Ag17 2.7303(17) .
Ag16 Ag18 2.9779(15) .
Ag16 Ag21 3.0683(16) .
Ag16 Ag30 3.38(5) .
Ag17 Ag29 2.675(17) .
Ag17 Ag18 2.7642(15) .
Ag17 Ag26 2.817(2) .
Ag17 Ag20 3.2395(16) .
Ag18 Ag20 2.8043(15) .
Ag18 Ag24 2.8196(15) .
Ag18 Ag21 2.8771(16) .
Ag18 Ag23 2.8828(16) .
Ag18 Ag29 3.04(3) .
Ag18 Ag30 3.18(12) .
Ag19 Ag20 2.7456(16) .
Ag19 Ag21 2.7587(15) .
Ag19 Ag28 3.06(3) .
Ag20 Ag21 2.7851(16) .
Ag20 Ag29 3.02(3) .
Ag21 Ag30 3.13(9) .
Ag22 Ag24 2.7587(15) .
Ag22 Ag23 2.7648(16) .
Ag22 Ag28 3.02(3) .
Ag23 Ag24 2.7402(16) .
Ag23 Ag29 3.03(2) .
Ag24 Ag30 3.17(8) .
